data_4307854
loop_
_publ_author_name
'Jibin Sun'
'Christian Tessier'
'R. H. Holm'

_publ_contact_author_address
;
      Department of Chemistry and Chemical Biology
      Harvard University
      12 Oxford Street
      Cambridge, MA 02138
      USA
;
_publ_contact_author_email holm@chemistry.harvard.edu
_publ_contact_author_fax '617 495-9289'
_publ_contact_author_name 'Richard H. Holm'
_publ_contact_author_phone '617 495-0853'
_publ_section_title
;
Sulfur Ligand Substitution at the Nickel(II) Sites of Cubane-Type and
Cubanoid NiFe3S4 Clusters Relevant to the C-Clusters of Carbon Monoxide
Dehydrogenase
;
_journal_name_full 'Inorganic Chemistry'
_journal_page_first 2691
_journal_page_last 2699
_journal_paper_doi 10.1021/ic062362z
_journal_volume 46
_journal_year 2007
_chemical_formula_moiety '4(C58 H51 Fe3 Ni S15), 12(C8 H20 N), 3(C2 H6 O S)'
_chemical_formula_sum 'C334 H462 Fe12 N12 Ni4 O3 S63'
_chemical_formula_weight 7617.98
_chemical_name_systematic
; 
 ? 
;
_space_group_IT_number 2
_symmetry_cell_setting triclinic
_symmetry_space_group_name_Hall '-P 1'
_symmetry_space_group_name_H-M 'P -1'
_atom_sites_solution_hydrogens geom
_atom_sites_solution_primary direct
_atom_sites_solution_secondary difmap
_audit_creation_method SHELXL-97
_cell_angle_alpha 89.047(4)
_cell_angle_beta 86.254(4)
_cell_angle_gamma 87.217(4)
_cell_formula_units_Z 1
_cell_length_a 14.5174(11)
_cell_length_b 19.5281(15)
_cell_length_c 33.269(2)
_cell_measurement_reflns_used 4154
_cell_measurement_temperature 193(2)
_cell_measurement_theta_max 17.7
_cell_measurement_theta_min 2.17
_cell_volume 9399.6(12)
_computing_cell_refinement 'SMART (Bruker, 2001)'
_computing_data_collection 'SMART (Bruker, 2001)'
_computing_data_reduction 'SAINT (Bruker, 2003)'
_computing_molecular_graphics 'SHELXTL (Bruker, 2000)'
_computing_publication_material 'SHELXTL (Bruker, 2000)'
_computing_structure_refinement 'SHELXL-97 (Sheldrick, 1997)'
_computing_structure_solution 'SHELXS-97 (Sheldrick, 1990)'
_diffrn_ambient_temperature 193(2)
_diffrn_measured_fraction_theta_full 0.999
_diffrn_measured_fraction_theta_max 0.999
_diffrn_measurement_device_type 'Bruker Smart APEX CCD'
_diffrn_measurement_method \w
_diffrn_radiation_monochromator graphite
_diffrn_radiation_source 'fine-focus sealed tube'
_diffrn_radiation_type MoK\a
_diffrn_radiation_wavelength 0.71073
_diffrn_reflns_av_R_equivalents 0.1317
_diffrn_reflns_av_sigmaI/netI 0.2659
_diffrn_reflns_limit_h_max 15
_diffrn_reflns_limit_h_min -15
_diffrn_reflns_limit_k_max 21
_diffrn_reflns_limit_k_min -21
_diffrn_reflns_limit_l_max 35
_diffrn_reflns_limit_l_min 0
_diffrn_reflns_number 36377
_diffrn_reflns_theta_full 22.50
_diffrn_reflns_theta_max 22.50
_diffrn_reflns_theta_min 1.04
_diffrn_standards_decay_% 0
_exptl_absorpt_coefficient_mu 1.044
_exptl_absorpt_correction_T_max 0.9305
_exptl_absorpt_correction_T_min 0.8263
_exptl_absorpt_correction_type multi-scan
_exptl_absorpt_process_details 'TWINABS (Sheldrick, 2002b)'
_exptl_crystal_colour brown
_exptl_crystal_density_diffrn 1.346
_exptl_crystal_density_method 'not measured'
_exptl_crystal_description block
_exptl_crystal_F_000 4006
_exptl_crystal_size_max 0.19
_exptl_crystal_size_mid 0.12
_exptl_crystal_size_min 0.07
_refine_diff_density_max 1.518
_refine_diff_density_min -0.949
_refine_diff_density_rms 0.110
_refine_ls_extinction_method none
_refine_ls_goodness_of_fit_ref 0.880
_refine_ls_hydrogen_treatment constr
_refine_ls_matrix_type full
_refine_ls_number_parameters 2024
_refine_ls_number_reflns 28327
_refine_ls_number_restraints 760
_refine_ls_restrained_S_all 0.900
_refine_ls_R_factor_all 0.2178
_refine_ls_R_factor_gt 0.0903
_refine_ls_shift/su_max 0.044
_refine_ls_shift/su_mean 0.001
_refine_ls_structure_factor_coef Fsqd
_refine_ls_weighting_details 'calc w=1/[\s^2^(Fo^2^)+(0.1087P)^2^+0.0000P] where P=(Fo^2^+2Fc^2^)/3'
_refine_ls_weighting_scheme calc
_refine_ls_wR_factor_gt 0.2097
_refine_ls_wR_factor_ref 0.2578
_reflns_number_gt 9903
_reflns_number_total 24578
_reflns_threshold_expression >2sigma(I)
_cod_data_source_file ic062362zsi20061211_062510_3.cif
_cod_data_source_block 7
_cod_depositor_comments
;
The following automatic conversions were performed:
'_symmetry_cell_setting' value 'Triclinic' changed to 'triclinic'
according to '/home/saulius/struct/CIF-dictionaries/cif_core.dic'
dictionary named 'cif_core.dic' version 2.4.1 from 2010-06-29.

Automatic conversion script
Id: cif_fix_enum 1527 2010-12-29 10:47:43Z saulius 
;
_cod_database_code 4307854

loop_
_symmetry_equiv_pos_as_xyz
'x, y, z'
'-x, -y, -z'

loop_
_atom_site_label
_atom_site_type_symbol
_atom_site_fract_x
_atom_site_fract_y
_atom_site_fract_z
_atom_site_U_iso_or_equiv
_atom_site_adp_type
_atom_site_occupancy
_atom_site_symmetry_multiplicity
_atom_site_calc_flag
_atom_site_refinement_flags
_atom_site_disorder_assembly
_atom_site_disorder_group
Ni1' Ni -0.0872(3) 0.2423(2) 0.21222(13) 0.0970(14) Uani 0.60 1 d PDU A 1
S5' S -0.2395(11) 0.2375(18) 0.1990(4) 0.100(7) Uani 0.60 1 d PD A 1
S6' S -0.0682(8) 0.2518(5) 0.1438(3) 0.141(4) Uani 0.60 1 d PD A 1
C71' C -0.2443(14) 0.2414(12) 0.1455(4) 0.086(7) Uani 0.60 1 d PGDU A 1
C72' C -0.3306(12) 0.2429(13) 0.1296(6) 0.151(10) Uani 0.60 1 d PGDU A 1
H72' H -0.3838 0.2506 0.1464 0.181 Uiso 0.60 1 calc PR A 1
C73' C -0.3375(13) 0.2329(12) 0.0886(7) 0.113(8) Uani 0.60 1 d PGDU A 1
C74' C -0.2580(17) 0.2214(10) 0.0636(5) 0.127(10) Uani 0.60 1 d PGDU A 1
H74' H -0.2626 0.2147 0.0362 0.153 Uiso 0.60 1 calc PR A 1
C75' C -0.1717(14) 0.2199(10) 0.0795(5) 0.089(8) Uani 0.60 1 d PGDU A 1
H75' H -0.1186 0.2121 0.0627 0.107 Uiso 0.60 1 calc PR A 1
C76' C -0.1649(12) 0.2299(11) 0.1204(6) 0.146(11) Uani 0.60 1 d PGDU A 1
C77' C -0.431(2) 0.244(2) 0.0707(11) 0.195(14) Uani 0.60 1 d PDU A 1
H77A H -0.4246 0.2350 0.0424 0.293 Uiso 0.60 1 calc PR A 1
H77B H -0.4532 0.2909 0.0747 0.293 Uiso 0.60 1 calc PR A 1
H77C H -0.4742 0.2139 0.0837 0.293 Uiso 0.60 1 calc PR A 1
Ni1" Ni -0.1018(5) 0.1991(4) 0.21195(19) 0.095(2) Uani 0.40 1 d PDU A 2
S5" S -0.2333(17) 0.252(3) 0.1912(7) 0.100(7) Uani 0.40 1 d PD A 2
S6" S -0.0832(10) 0.1548(8) 0.1504(4) 0.137(6) Uani 0.40 1 d PD A 2
C71" C -0.2434(17) 0.2161(17) 0.1430(6) 0.086(7) Uani 0.40 1 d PGDU A 2
C72" C -0.3269(15) 0.2271(18) 0.1252(9) 0.151(10) Uani 0.40 1 d PGDU A 2
H72" H -0.3791 0.2434 0.1405 0.181 Uiso 0.40 1 calc PR A 2
C73" C -0.3325(17) 0.2137(17) 0.0846(9) 0.113(8) Uani 0.40 1 d PGDU A 2
C74" C -0.254(2) 0.1894(15) 0.0617(6) 0.127(10) Uani 0.40 1 d PGDU A 2
H74" H -0.2582 0.1804 0.0345 0.153 Uiso 0.40 1 calc PR A 2
C75" C -0.1710(19) 0.1784(15) 0.0795(7) 0.089(8) Uani 0.40 1 d PGDU A 2
H75" H -0.1188 0.1621 0.0643 0.107 Uiso 0.40 1 calc PR A 2
C76" C -0.1654(15) 0.1918(15) 0.1202(7) 0.146(11) Uani 0.40 1 d PGDU A 2
C77" C -0.429(3) 0.218(2) 0.0689(13) 0.195(14) Uani 0.40 1 d PDU A 2
H77D H -0.4706 0.2418 0.0878 0.293 Uiso 0.40 1 calc PR A 2
H77E H -0.4488 0.1722 0.0655 0.293 Uiso 0.40 1 calc PR A 2
H77F H -0.4269 0.2416 0.0434 0.293 Uiso 0.40 1 calc PR A 2
Fe2B Fe -0.00726(15) 0.29695(10) 0.28125(6) 0.0639(7) Uani 1 1 d . . .
Fe3B Fe -0.03764(15) 0.16078(10) 0.29019(6) 0.0604(6) Uani 1 1 d . . .
Fe4B Fe 0.10863(15) 0.20154(11) 0.24289(6) 0.0621(6) Uani 1 1 d . . .
S1B S 0.0859(3) 0.21698(18) 0.31087(10) 0.0559(10) Uani 1 1 d . A .
S2B S 0.0097(3) 0.1209(2) 0.22889(14) 0.0938(16) Uani 1 1 d . A .
S3B S -0.1443(3) 0.2452(2) 0.27595(12) 0.0726(12) Uani 1 1 d . A .
S4B S 0.0518(4) 0.3020(3) 0.21765(13) 0.1055(18) Uani 1 1 d . A .
S7B S -0.1075(3) 0.0874(2) 0.33566(14) 0.0956(16) Uani 1 1 d . A .
S8B S -0.0297(3) 0.4052(2) 0.30673(14) 0.0810(14) Uani 1 1 d . A .
S9B S 0.2470(3) 0.1609(3) 0.21576(14) 0.1002(17) Uani 1 1 d . A .
S11B S 0.3950(3) 0.1025(2) 0.35446(11) 0.0619(11) Uani 1 1 d . . .
S12B S 0.4123(3) 0.2667(2) 0.34586(11) 0.0702(12) Uani 1 1 d . . .
S13B S 0.2724(3) 0.36453(19) 0.39405(12) 0.0685(12) Uani 1 1 d . . .
S14B S 0.1014(3) 0.3008(2) 0.44897(12) 0.0775(13) Uani 1 1 d . . .
S15B S 0.0983(3) 0.1455(2) 0.46167(12) 0.0782(13) Uani 1 1 d . . .
S16B S 0.2276(3) 0.04321(19) 0.40297(11) 0.0653(12) Uani 1 1 d . . .
C1B C 0.3089(10) 0.1604(7) 0.3745(4) 0.054(4) Uani 1 1 d . . .
C2B C 0.3154(10) 0.2324(8) 0.3714(4) 0.055(4) Uani 1 1 d . . .
C3B C 0.2500(10) 0.2759(7) 0.3939(4) 0.053(4) Uani 1 1 d . . .
C4B C 0.1775(10) 0.2487(8) 0.4188(4) 0.060(4) Uani 1 1 d . . .
C5B C 0.1725(10) 0.1781(8) 0.4224(4) 0.059(4) Uani 1 1 d . . .
C6B C 0.2328(10) 0.1341(7) 0.3985(4) 0.055(4) Uani 1 1 d . . .
C11B C 0.4553(9) 0.0827(8) 0.3984(5) 0.057(4) Uani 1 1 d . . .
C12B C 0.5038(11) 0.0196(8) 0.3991(4) 0.062(4) Uani 1 1 d . . .
H12B H 0.4975 -0.0122 0.3791 0.074 Uiso 1 1 calc R . .
C13B C 0.5623(12) 0.0042(10) 0.4303(6) 0.085(6) Uani 1 1 d . . .
H13B H 0.5965 -0.0373 0.4298 0.102 Uiso 1 1 calc R . .
C14B C 0.5709(12) 0.0462(11) 0.4606(6) 0.081(6) Uani 1 1 d . . .
C15B C 0.5218(12) 0.1058(9) 0.4591(4) 0.073(5) Uani 1 1 d . . .
H15B H 0.5260 0.1357 0.4803 0.087 Uiso 1 1 calc R . .
C16B C 0.4651(12) 0.1272(8) 0.4289(5) 0.075(5) Uani 1 1 d . . .
H16B H 0.4349 0.1703 0.4294 0.090 Uiso 1 1 calc R . .
C17B C 0.6348(12) 0.0282(9) 0.4926(5) 0.098(6) Uani 1 1 d U . .
H17A H 0.6834 -0.0029 0.4821 0.147 Uiso 1 1 calc R . .
H17B H 0.6014 0.0067 0.5149 0.147 Uiso 1 1 calc R . .
H17C H 0.6609 0.0690 0.5016 0.147 Uiso 1 1 calc R . .
C21B C 0.4152(12) 0.2363(7) 0.2964(4) 0.060(4) Uani 1 1 d . . .
C22B C 0.3394(11) 0.2133(7) 0.2786(4) 0.058(4) Uani 1 1 d . A .
H22B H 0.2845 0.2100 0.2944 0.069 Uiso 1 1 calc R . .
C23B C 0.3405(12) 0.1946(8) 0.2377(5) 0.078(5) Uani 1 1 d . . .
C24B C 0.4267(14) 0.1982(10) 0.2152(5) 0.102(7) Uani 1 1 d . A .
C25B C 0.5010(12) 0.2192(9) 0.2343(5) 0.089(6) Uani 1 1 d . . .
H25B H 0.5573 0.2208 0.2194 0.107 Uiso 1 1 calc R A .
C26B C 0.4980(11) 0.2380(8) 0.2739(5) 0.070(5) Uani 1 1 d . A .
C27B C 0.4345(13) 0.1790(10) 0.1712(5) 0.128(7) Uani 1 1 d U . .
H27A H 0.4956 0.1873 0.1599 0.193 Uiso 1 1 calc R A .
H27B H 0.3900 0.2061 0.1570 0.193 Uiso 1 1 calc R . .
H27C H 0.4229 0.1313 0.1688 0.193 Uiso 1 1 calc R . .
C28B C 0.5851(11) 0.2611(9) 0.2923(4) 0.102(6) Uani 1 1 d . . .
H28A H 0.6354 0.2605 0.2721 0.153 Uiso 1 1 calc R A .
H28B H 0.6004 0.2306 0.3140 0.153 Uiso 1 1 calc R . .
H28C H 0.5741 0.3068 0.3023 0.153 Uiso 1 1 calc R . .
C31B C 0.3640(12) 0.3670(8) 0.4257(5) 0.067(5) Uani 1 1 d . . .
C32B C 0.3775(13) 0.3205(8) 0.4570(5) 0.085(6) Uani 1 1 d . . .
H32B H 0.3407 0.2830 0.4607 0.102 Uiso 1 1 calc R . .
C33B C 0.4483(17) 0.3314(10) 0.4832(5) 0.105(7) Uani 1 1 d . . .
H33B H 0.4579 0.2997 0.5039 0.125 Uiso 1 1 calc R . .
C34B C 0.5028(15) 0.3859(11) 0.4795(7) 0.097(7) Uani 1 1 d . . .
C35B C 0.4899(15) 0.4260(11) 0.4485(7) 0.104(7) Uani 1 1 d . . .
H35B H 0.5282 0.4627 0.4447 0.125 Uiso 1 1 calc R . .
C36B C 0.4242(15) 0.4187(9) 0.4209(5) 0.091(6) Uani 1 1 d . . .
H36B H 0.4210 0.4489 0.3990 0.109 Uiso 1 1 calc R . .
C37B C 0.5702(14) 0.3960(9) 0.5105(5) 0.125(8) Uani 1 1 d . . .
H37A H 0.5466 0.4317 0.5284 0.188 Uiso 1 1 calc R . .
H37B H 0.6280 0.4086 0.4976 0.188 Uiso 1 1 calc R . .
H37C H 0.5793 0.3541 0.5256 0.188 Uiso 1 1 calc R . .
C41B C 0.0625(9) 0.3727(8) 0.4173(5) 0.073(5) Uani 1 1 d . . .
C42B C 0.0371(10) 0.3623(7) 0.3797(5) 0.061(4) Uani 1 1 d . A .
H42B H 0.0429 0.3184 0.3691 0.073 Uiso 1 1 calc R . .
C43B C 0.0015(10) 0.4178(9) 0.3560(5) 0.074(5) Uani 1 1 d . . .
C44B C -0.0059(11) 0.4816(8) 0.3735(6) 0.075(5) Uani 1 1 d . A .
C45B C 0.0226(13) 0.4878(8) 0.4120(5) 0.087(6) Uani 1 1 d . . .
H45B H 0.0157 0.5311 0.4234 0.104 Uiso 1 1 calc R A .
C46B C 0.0598(12) 0.4367(9) 0.4349(5) 0.074(5) Uani 1 1 d . A .
C47B C -0.0444(13) 0.5411(7) 0.3505(5) 0.110(7) Uani 1 1 d . . .
H47A H -0.1081 0.5345 0.3462 0.166 Uiso 1 1 calc R A .
H47B H -0.0102 0.5450 0.3249 0.166 Uiso 1 1 calc R . .
H47C H -0.0397 0.5823 0.3654 0.166 Uiso 1 1 calc R . .
C48B C 0.1003(12) 0.4506(8) 0.4738(5) 0.097(6) Uani 1 1 d . . .
H48A H 0.0877 0.4979 0.4807 0.146 Uiso 1 1 calc R A .
H48B H 0.1659 0.4412 0.4712 0.146 Uiso 1 1 calc R . .
H48C H 0.0733 0.4219 0.4946 0.146 Uiso 1 1 calc R . .
C51B C 0.1589(15) 0.1660(9) 0.5040(5) 0.087(7) Uani 1 1 d . . .
C52B C 0.2530(18) 0.1557(9) 0.5018(4) 0.099(8) Uani 1 1 d . . .
H52B H 0.2865 0.1433 0.4780 0.119 Uiso 1 1 calc R . .
C53B C 0.2914(11) 0.1640(7) 0.5341(5) 0.107(7) Uani 1 1 d . . .
H53B H 0.3544 0.1526 0.5330 0.128 Uiso 1 1 calc R . .
C54B C 0.2529(16) 0.1882(9) 0.5720(6) 0.102(6) Uani 1 1 d U . .
C55B C 0.1624(16) 0.1980(9) 0.5713(6) 0.110(7) Uani 1 1 d U . .
H55B H 0.1299 0.2108 0.5952 0.132 Uiso 1 1 calc R . .
C56B C 0.1104(13) 0.1906(8) 0.5370(6) 0.096(6) Uani 1 1 d . . .
H56B H 0.0473 0.2018 0.5374 0.115 Uiso 1 1 calc R . .
C57B C 0.3033(17) 0.1974(12) 0.6101(5) 0.189(12) Uani 1 1 d . . .
H57A H 0.2589 0.2032 0.6327 0.283 Uiso 1 1 calc R . .
H57B H 0.3397 0.2371 0.6072 0.283 Uiso 1 1 calc R . .
H57C H 0.3429 0.1576 0.6146 0.283 Uiso 1 1 calc R . .
C61B C 0.1058(10) 0.0278(7) 0.4008(4) 0.061(4) Uani 1 1 d . . .
C62B C 0.0493(12) 0.0609(6) 0.3730(4) 0.057(4) Uani 1 1 d . A .
H62B H 0.0759 0.0926 0.3551 0.069 Uiso 1 1 calc R . .
C63B C -0.0410(12) 0.0495(8) 0.3705(5) 0.075(5) Uani 1 1 d . . .
C64B C -0.0803(13) 0.0041(9) 0.3984(5) 0.082(5) Uani 1 1 d . A .
C65B C -0.0268(14) -0.0279(9) 0.4270(5) 0.092(6) Uani 1 1 d . . .
H65B H -0.0549 -0.0587 0.4450 0.110 Uiso 1 1 calc R A .
C66B C 0.0656(14) -0.0165(8) 0.4303(5) 0.080(5) Uani 1 1 d . A .
C67B C -0.1789(13) -0.0148(10) 0.3983(5) 0.124(7) Uani 1 1 d U . .
H67A H -0.1839 -0.0514 0.3798 0.186 Uiso 1 1 calc R A .
H67B H -0.2163 0.0244 0.3902 0.186 Uiso 1 1 calc R . .
H67C H -0.2000 -0.0293 0.4249 0.186 Uiso 1 1 calc R . .
C68B C 0.1229(12) -0.0502(9) 0.4632(5) 0.110(6) Uani 1 1 d U . .
H68A H 0.1411 -0.0156 0.4808 0.165 Uiso 1 1 calc R A .
H68B H 0.1770 -0.0735 0.4508 0.165 Uiso 1 1 calc R . .
H68C H 0.0864 -0.0826 0.4784 0.165 Uiso 1 1 calc R . .
Ni1A Ni 0.59775(18) 0.32697(14) 0.72008(7) 0.1089(9) Uani 1 1 d U . .
Fe1A Fe 0.49660(15) 0.34818(10) 0.79683(6) 0.0582(6) Uani 1 1 d . . .
Fe2A Fe 0.39590(15) 0.26762(10) 0.75056(6) 0.0612(6) Uani 1 1 d . . .
Fe3A Fe 0.53591(15) 0.21157(11) 0.78998(6) 0.0644(7) Uani 1 1 d . . .
S1A S 0.4530(3) 0.3717(2) 0.73423(11) 0.0703(12) Uani 1 1 d . . .
S2A S 0.6399(3) 0.2968(2) 0.78326(12) 0.0763(13) Uani 1 1 d . . .
S3A S 0.4998(4) 0.1868(3) 0.72796(14) 0.117(2) Uani 1 1 d . . .
S4A S 0.4027(3) 0.26423(18) 0.81894(10) 0.0557(10) Uani 1 1 d . . .
S5A S 0.5828(4) 0.3833(3) 0.66078(14) 0.1043(17) Uani 1 1 d . . .
S6A S 0.7430(3) 0.3030(2) 0.69906(14) 0.0968(16) Uani 1 1 d . . .
S7A S 0.2664(3) 0.2389(2) 0.72171(12) 0.0830(14) Uani 1 1 d . . .
S8A S 0.5016(3) 0.44677(19) 0.83300(11) 0.0677(12) Uani 1 1 d . . .
S9A S 0.6034(3) 0.1245(2) 0.82616(13) 0.0779(13) Uani 1 1 d . . .
S11A S 0.1758(3) 0.39618(19) 0.92030(11) 0.0650(12) Uani 1 1 d . . .
S12A S 0.3378(3) 0.3150(2) 0.96589(11) 0.0688(12) Uani 1 1 d . . .
S13A S 0.3646(3) 0.1585(2) 0.95875(14) 0.0814(14) Uani 1 1 d . . .
S14A S 0.2549(3) 0.0772(2) 0.89349(14) 0.0856(14) Uani 1 1 d . . .
S15A S 0.0925(3) 0.1534(2) 0.85389(12) 0.0766(13) Uani 1 1 d . . .
S16A S 0.0604(3) 0.3173(2) 0.86131(13) 0.0784(13) Uani 1 1 d . . .
C1A C 0.2073(11) 0.3091(7) 0.9093(4) 0.053(4) Uani 1 1 d . . .
C2A C 0.2755(10) 0.2745(8) 0.9300(4) 0.052(4) Uani 1 1 d . . .
C3A C 0.2908(10) 0.2041(8) 0.9256(4) 0.060(4) Uani 1 1 d . . .
C4A C 0.2393(12) 0.1683(7) 0.8995(5) 0.066(5) Uani 1 1 d . . .
C5A C 0.1671(11) 0.2015(8) 0.8787(4) 0.064(4) Uani 1 1 d . . .
C6A C 0.1538(10) 0.2715(9) 0.8834(4) 0.060(4) Uani 1 1 d . . .
C11A C 0.0706(12) 0.3905(9) 0.9490(4) 0.069(5) Uani 1 1 d . . .
C12A C 0.0546(12) 0.3398(9) 0.9784(5) 0.092(6) Uani 1 1 d . . .
H12A H 0.1002 0.3055 0.9821 0.111 Uiso 1 1 calc R . .
C13A C -0.0288(13) 0.3392(10) 1.0029(5) 0.103(6) Uani 1 1 d . . .
H13A H -0.0419 0.3019 1.0197 0.123 Uiso 1 1 calc R . .
C14A C -0.0894(13) 0.3942(10) 1.0013(5) 0.081(5) Uani 1 1 d U . .
C15A C -0.0744(14) 0.4416(10) 0.9728(6) 0.111(7) Uani 1 1 d . . .
H15A H -0.1190 0.4770 0.9703 0.133 Uiso 1 1 calc R . .
C16A C 0.0046(13) 0.4412(9) 0.9464(5) 0.088(6) Uani 1 1 d . . .
H16A H 0.0116 0.4757 0.9270 0.106 Uiso 1 1 calc R . .
C17A C -0.1735(12) 0.3976(11) 1.0330(5) 0.144(9) Uani 1 1 d . . .
H17D H -0.2209 0.4287 1.0236 0.216 Uiso 1 1 calc R . .
H17E H -0.1540 0.4134 1.0581 0.216 Uiso 1 1 calc R . .
H17F H -0.1973 0.3528 1.0368 0.216 Uiso 1 1 calc R . .
C21A C 0.3822(8) 0.3894(7) 0.9409(4) 0.048(4) Uani 1 1 d . . .
C22A C 0.4148(9) 0.3878(6) 0.9015(4) 0.044(4) Uani 1 1 d . . .
H22A H 0.4085 0.3489 0.8864 0.053 Uiso 1 1 calc R . .
C23A C 0.4574(10) 0.4443(8) 0.8838(4) 0.053(4) Uani 1 1 d . . .
C24A C 0.4641(10) 0.5005(7) 0.9067(5) 0.061(4) Uani 1 1 d . . .
C25A C 0.4324(10) 0.5006(7) 0.9470(5) 0.067(5) Uani 1 1 d . . .
H25A H 0.4401 0.5392 0.9623 0.081 Uiso 1 1 calc R . .
C26A C 0.3898(10) 0.4452(8) 0.9650(4) 0.057(4) Uani 1 1 d . . .
C27A C 0.5149(11) 0.5640(7) 0.8893(4) 0.090(5) Uani 1 1 d . . .
H27D H 0.5766 0.5501 0.8797 0.135 Uiso 1 1 calc R . .
H27E H 0.5172 0.5974 0.9100 0.135 Uiso 1 1 calc R . .
H27F H 0.4821 0.5837 0.8674 0.135 Uiso 1 1 calc R . .
C28A C 0.3505(12) 0.4479(8) 1.0076(4) 0.095(6) Uani 1 1 d . . .
H28D H 0.2843 0.4516 1.0080 0.142 Uiso 1 1 calc R . .
H28E H 0.3726 0.4869 1.0206 0.142 Uiso 1 1 calc R . .
H28F H 0.3694 0.4068 1.0217 0.142 Uiso 1 1 calc R . .
C31A C 0.2945(13) 0.1637(7) 1.0025(5) 0.070(5) Uani 1 1 d U . .
C32A C 0.1988(13) 0.1595(8) 1.0047(5) 0.085(6) Uani 1 1 d . . .
H32A H 0.1672 0.1582 0.9813 0.102 Uiso 1 1 calc R . .
C33A C 0.1526(13) 0.1574(8) 1.0413(5) 0.095(6) Uani 1 1 d . . .
H33A H 0.0884 0.1588 1.0422 0.114 Uiso 1 1 calc R . .
C34A C 0.1959(14) 0.1533(8) 1.0781(5) 0.088(5) Uani 1 1 d U . .
C35A C 0.2875(15) 0.1627(9) 1.0740(6) 0.116(7) Uani 1 1 d U . .
H35A H 0.3180 0.1681 1.0974 0.139 Uiso 1 1 calc R . .
C36A C 0.3399(14) 0.1650(9) 1.0373(6) 0.104(6) Uani 1 1 d U . .
H36A H 0.4038 0.1673 1.0365 0.125 Uiso 1 1 calc R . .
C37A C 0.1462(17) 0.1459(10) 1.1179(5) 0.161(10) Uani 1 1 d . . .
H37D H 0.1428 0.0981 1.1248 0.242 Uiso 1 1 calc R . .
H37E H 0.0849 0.1664 1.1171 0.242 Uiso 1 1 calc R . .
H37F H 0.1786 0.1683 1.1378 0.242 Uiso 1 1 calc R . .
C41A C 0.3758(13) 0.0585(8) 0.8869(5) 0.086(5) Uani 1 1 d . . .
C42A C 0.4360(12) 0.0951(7) 0.8632(4) 0.059(4) Uani 1 1 d . . .
H42A H 0.4122 0.1328 0.8491 0.071 Uiso 1 1 calc R . .
C43A C 0.5278(12) 0.0806(8) 0.8586(5) 0.067(5) Uani 1 1 d . . .
C44A C 0.5659(14) 0.0243(10) 0.8798(6) 0.105(6) Uani 1 1 d . . .
C45A C 0.5076(14) -0.0078(9) 0.9085(6) 0.105(6) Uani 1 1 d U . .
H45A H 0.5335 -0.0400 0.9259 0.126 Uiso 1 1 calc R . .
C46A C 0.4121(15) 0.0060(10) 0.9123(6) 0.109(6) Uani 1 1 d U . .
C47A C 0.6712(13) 0.0049(9) 0.8777(5) 0.119(7) Uani 1 1 d U . .
H47D H 0.6896 -0.0075 0.9041 0.178 Uiso 1 1 calc R . .
H47E H 0.7048 0.0434 0.8676 0.178 Uiso 1 1 calc R . .
H47F H 0.6841 -0.0332 0.8600 0.178 Uiso 1 1 calc R . .
C48A C 0.3555(15) -0.0287(11) 0.9472(6) 0.162(9) Uani 1 1 d U . .
H48D H 0.3294 -0.0691 0.9375 0.242 Uiso 1 1 calc R . .
H48E H 0.3067 0.0026 0.9573 0.242 Uiso 1 1 calc R . .
H48F H 0.3951 -0.0411 0.9684 0.242 Uiso 1 1 calc R . .
C51A C 0.0308(11) 0.1171(10) 0.8961(5) 0.077(5) Uani 1 1 d . . .
C52A C 0.0065(11) 0.1522(10) 0.9304(6) 0.089(6) Uani 1 1 d . . .
H52A H 0.0278 0.1960 0.9327 0.107 Uiso 1 1 calc R . .
C53A C -0.0485(12) 0.1262(11) 0.9622(5) 0.095(6) Uani 1 1 d . . .
H53A H -0.0617 0.1508 0.9857 0.114 Uiso 1 1 calc R . .
C54A C -0.0835(15) 0.0607(12) 0.9576(7) 0.107(7) Uani 1 1 d U . .
C55A C -0.0585(15) 0.0247(11) 0.9241(8) 0.142(9) Uani 1 1 d . . .
H55A H -0.0803 -0.0190 0.9219 0.171 Uiso 1 1 calc R . .
C56A C -0.0015(14) 0.0501(11) 0.8927(6) 0.118(7) Uani 1 1 d . . .
H56A H 0.0151 0.0238 0.8701 0.142 Uiso 1 1 calc R . .
C57A C -0.1402(16) 0.0272(12) 0.9923(7) 0.193(12) Uani 1 1 d . . .
H57D H -0.2024 0.0229 0.9849 0.290 Uiso 1 1 calc R . .
H57E H -0.1405 0.0550 1.0159 0.290 Uiso 1 1 calc R . .
H57F H -0.1131 -0.0175 0.9980 0.290 Uiso 1 1 calc R . .
C61A C 0.0755(13) 0.2983(7) 0.8093(4) 0.069(5) Uani 1 1 d . . .
C62A C 0.1560(11) 0.2776(7) 0.7895(5) 0.064(4) Uani 1 1 d . . .
H62A H 0.2077 0.2690 0.8042 0.077 Uiso 1 1 calc R . .
C63A C 0.1648(12) 0.2686(8) 0.7481(5) 0.070(5) Uani 1 1 d . . .
C64A C 0.0863(15) 0.2816(9) 0.7257(6) 0.081(6) Uani 1 1 d . . .
C65A C 0.0052(15) 0.3036(8) 0.7457(6) 0.088(6) Uani 1 1 d . . .
H65A H -0.0459 0.3139 0.7309 0.106 Uiso 1 1 calc R . .
C66A C -0.0036(13) 0.3111(8) 0.7868(6) 0.081(5) Uani 1 1 d . . .
C67A C 0.0911(12) 0.2753(10) 0.6813(5) 0.120(7) Uani 1 1 d . . .
H67D H 0.0370 0.2976 0.6709 0.180 Uiso 1 1 calc R . .
H67E H 0.0941 0.2277 0.6743 0.180 Uiso 1 1 calc R . .
H67F H 0.1452 0.2967 0.6699 0.180 Uiso 1 1 calc R . .
C68A C -0.0968(12) 0.3346(9) 0.8080(6) 0.112(7) Uani 1 1 d . . .
H68D H -0.0888 0.3747 0.8235 0.168 Uiso 1 1 calc R . .
H68E H -0.1188 0.2987 0.8256 0.168 Uiso 1 1 calc R . .
H68F H -0.1408 0.3452 0.7883 0.168 Uiso 1 1 calc R . .
C71A C 0.6917(7) 0.3700(6) 0.6323(4) 0.092(5) Uani 1 1 d GU . .
C72A C 0.7049(9) 0.3956(6) 0.5933(4) 0.126(8) Uani 1 1 d G . .
H72A H 0.6584 0.4226 0.5820 0.151 Uiso 1 1 calc R . .
C73A C 0.7876(11) 0.3809(6) 0.5709(3) 0.114(7) Uani 1 1 d GU . .
H73A H 0.7964 0.3980 0.5448 0.136 Uiso 1 1 calc R . .
C74A C 0.8571(7) 0.3406(7) 0.5877(4) 0.099(6) Uani 1 1 d GD . .
C75A C 0.8440(8) 0.3149(5) 0.6268(4) 0.102(6) Uani 1 1 d GU . .
H75A H 0.8905 0.2880 0.6380 0.123 Uiso 1 1 calc R . .
C76A C 0.7613(10) 0.3296(6) 0.6491(3) 0.098(6) Uani 1 1 d GU . .
C77A C 0.9376(12) 0.3250(10) 0.5620(5) 0.133(8) Uani 1 1 d D . .
H77G H 0.9318 0.3480 0.5365 0.199 Uiso 1 1 calc R . .
H77H H 0.9442 0.2764 0.5580 0.199 Uiso 1 1 calc R . .
H77I H 0.9910 0.3403 0.5742 0.199 Uiso 1 1 calc R . .
N1 N 0.6939(9) 0.2791(6) 0.9208(4) 0.069(4) Uani 1 1 d . . .
C11 C 0.6918(13) 0.3070(8) 0.9614(4) 0.091(6) Uani 1 1 d . . .
H11A H 0.7401 0.3396 0.9620 0.109 Uiso 1 1 calc R . .
H11B H 0.7067 0.2699 0.9799 0.109 Uiso 1 1 calc R . .
C12 C 0.6009(13) 0.3426(9) 0.9770(5) 0.113(7) Uani 1 1 d . . .
H12C H 0.6109 0.3896 0.9826 0.170 Uiso 1 1 calc R . .
H12D H 0.5782 0.3200 1.0012 0.170 Uiso 1 1 calc R . .
H12E H 0.5565 0.3406 0.9569 0.170 Uiso 1 1 calc R . .
C13 C 0.6658(13) 0.3307(9) 0.8887(5) 0.103(6) Uani 1 1 d U . .
H13C H 0.6742 0.3098 0.8624 0.124 Uiso 1 1 calc R . .
H13D H 0.6009 0.3445 0.8935 0.124 Uiso 1 1 calc R . .
C14 C 0.7223(14) 0.3915(8) 0.8895(5) 0.127(7) Uani 1 1 d . . .
H14A H 0.7132 0.4125 0.9155 0.191 Uiso 1 1 calc R . .
H14B H 0.7041 0.4238 0.8691 0.191 Uiso 1 1 calc R . .
H14C H 0.7864 0.3778 0.8845 0.191 Uiso 1 1 calc R . .
C15 C 0.7894(11) 0.2464(8) 0.9104(5) 0.080(5) Uani 1 1 d . . .
H15C H 0.8330 0.2826 0.9076 0.096 Uiso 1 1 calc R . .
H15D H 0.8067 0.2175 0.9330 0.096 Uiso 1 1 calc R . .
C16 C 0.7995(11) 0.2042(8) 0.8730(5) 0.101(6) Uani 1 1 d . . .
H16C H 0.7680 0.1623 0.8777 0.152 Uiso 1 1 calc R . .
H16D H 0.8638 0.1936 0.8662 0.152 Uiso 1 1 calc R . .
H16E H 0.7730 0.2294 0.8513 0.152 Uiso 1 1 calc R . .
C17 C 0.6201(13) 0.2244(10) 0.9188(5) 0.094(6) Uani 1 1 d . . .
H17G H 0.6222 0.2074 0.8915 0.113 Uiso 1 1 calc R . .
H17H H 0.5595 0.2465 0.9245 0.113 Uiso 1 1 calc R . .
C18 C 0.6315(13) 0.1621(10) 0.9482(6) 0.130(8) Uani 1 1 d . . .
H18A H 0.6851 0.1343 0.9394 0.194 Uiso 1 1 calc R . .
H18B H 0.5777 0.1354 0.9484 0.194 Uiso 1 1 calc R . .
H18C H 0.6386 0.1784 0.9748 0.194 Uiso 1 1 calc R . .
N2 N 0.2891(11) 0.4543(7) 0.2593(4) 0.085(4) Uani 1 1 d . . .
C21 C 0.2460(13) 0.5043(9) 0.2300(6) 0.115(7) Uani 1 1 d U . .
H21A H 0.2856 0.5054 0.2054 0.138 Uiso 1 1 calc R . .
H21B H 0.2435 0.5497 0.2415 0.138 Uiso 1 1 calc R . .
C22 C 0.1496(13) 0.4878(10) 0.2195(5) 0.149(8) Uani 1 1 d U . .
H22C H 0.1491 0.4406 0.2120 0.224 Uiso 1 1 calc R . .
H22D H 0.1316 0.5165 0.1973 0.224 Uiso 1 1 calc R . .
H22E H 0.1070 0.4960 0.2424 0.224 Uiso 1 1 calc R . .
C23 C 0.2261(10) 0.4473(10) 0.2974(6) 0.111(7) Uani 1 1 d . . .
H23A H 0.1675 0.4312 0.2899 0.133 Uiso 1 1 calc R . .
H23B H 0.2535 0.4124 0.3145 0.133 Uiso 1 1 calc R . .
C24 C 0.2079(16) 0.5089(11) 0.3206(7) 0.169(12) Uani 1 1 d . . .
H24A H 0.2641 0.5223 0.3313 0.254 Uiso 1 1 calc R . .
H24B H 0.1630 0.5003 0.3424 0.254 Uiso 1 1 calc R . .
H24C H 0.1843 0.5450 0.3036 0.254 Uiso 1 1 calc R . .
C25 C 0.3783(12) 0.4834(9) 0.2678(5) 0.103(7) Uani 1 1 d . . .
H25C H 0.3656 0.5286 0.2791 0.124 Uiso 1 1 calc R . .
H25D H 0.4145 0.4891 0.2425 0.124 Uiso 1 1 calc R . .
C26 C 0.4374(11) 0.4399(10) 0.2971(6) 0.126(7) Uani 1 1 d U . .
H26A H 0.3975 0.4137 0.3149 0.190 Uiso 1 1 calc R . .
H26B H 0.4715 0.4698 0.3126 0.190 Uiso 1 1 calc R . .
H26C H 0.4796 0.4094 0.2819 0.190 Uiso 1 1 calc R . .
C27 C 0.3015(12) 0.3846(8) 0.2404(5) 0.104(6) Uani 1 1 d . . .
H27G H 0.2408 0.3681 0.2365 0.125 Uiso 1 1 calc R . .
H27H H 0.3305 0.3534 0.2594 0.125 Uiso 1 1 calc R . .
C28 C 0.3596(16) 0.3808(11) 0.1996(6) 0.158(9) Uani 1 1 d U . .
H28G H 0.3318 0.4112 0.1804 0.238 Uiso 1 1 calc R . .
H28H H 0.3618 0.3347 0.1898 0.238 Uiso 1 1 calc R . .
H28I H 0.4213 0.3941 0.2033 0.238 Uiso 1 1 calc R . .
N3 N 0.7604(12) 0.2840(11) 0.4135(5) 0.120(6) Uani 1 1 d . . .
C31 C 0.7455(16) 0.3349(14) 0.4466(6) 0.167(11) Uani 1 1 d . . .
H31A H 0.7331 0.3103 0.4717 0.200 Uiso 1 1 calc R . .
H31B H 0.6910 0.3637 0.4416 0.200 Uiso 1 1 calc R . .
C32 C 0.8286(15) 0.3824(11) 0.4516(6) 0.148(8) Uani 1 1 d U . .
H32C H 0.8568 0.3935 0.4255 0.222 Uiso 1 1 calc R . .
H32D H 0.8734 0.3589 0.4674 0.222 Uiso 1 1 calc R . .
H32E H 0.8061 0.4238 0.4648 0.222 Uiso 1 1 calc R . .
C33 C 0.7854(13) 0.3183(9) 0.3717(5) 0.105(6) Uani 1 1 d U . .
H33C H 0.8452 0.3381 0.3727 0.127 Uiso 1 1 calc R . .
H33D H 0.7915 0.2828 0.3515 0.127 Uiso 1 1 calc R . .
C34 C 0.7195(14) 0.3712(10) 0.3589(5) 0.129(7) Uani 1 1 d U . .
H34A H 0.6587 0.3537 0.3604 0.194 Uiso 1 1 calc R . .
H34B H 0.7361 0.3850 0.3317 0.194 Uiso 1 1 calc R . .
H34C H 0.7201 0.4100 0.3762 0.194 Uiso 1 1 calc R . .
C35 C 0.6736(13) 0.2428(10) 0.4117(5) 0.112(6) Uani 1 1 d U . .
H35C H 0.6569 0.2258 0.4386 0.134 Uiso 1 1 calc R . .
H35D H 0.6235 0.2738 0.4039 0.134 Uiso 1 1 calc R . .
C36 C 0.6806(12) 0.1838(8) 0.3838(5) 0.106(6) Uani 1 1 d U . .
H36C H 0.7001 0.1993 0.3572 0.159 Uiso 1 1 calc R . .
H36D H 0.6214 0.1641 0.3833 0.159 Uiso 1 1 calc R . .
H36E H 0.7249 0.1499 0.3929 0.159 Uiso 1 1 calc R . .
C37 C 0.8485(16) 0.2285(13) 0.4177(6) 0.153(10) Uani 1 1 d . . .
H37G H 0.8518 0.1963 0.3957 0.184 Uiso 1 1 calc R . .
H37H H 0.9058 0.2522 0.4168 0.184 Uiso 1 1 calc R . .
C38 C 0.8343(18) 0.1902(13) 0.4581(8) 0.204(12) Uani 1 1 d U . .
H38A H 0.8847 0.1983 0.4745 0.306 Uiso 1 1 calc R . .
H38B H 0.8321 0.1420 0.4534 0.306 Uiso 1 1 calc R . .
H38C H 0.7773 0.2065 0.4718 0.306 Uiso 1 1 calc R . .
N4 N 0.7868(10) 0.4735(7) 0.2027(4) 0.079(4) Uani 1 1 d . . .
C41 C 0.7424(14) 0.4209(8) 0.2299(5) 0.093(6) Uani 1 1 d . . .
H41A H 0.7523 0.3763 0.2175 0.112 Uiso 1 1 calc R . .
H41B H 0.7726 0.4189 0.2551 0.112 Uiso 1 1 calc R . .
C42 C 0.6412(15) 0.4343(9) 0.2389(6) 0.151(10) Uani 1 1 d . . .
H42C H 0.6270 0.4304 0.2674 0.227 Uiso 1 1 calc R . .
H42D H 0.6078 0.4015 0.2252 0.227 Uiso 1 1 calc R . .
H42E H 0.6237 0.4798 0.2298 0.227 Uiso 1 1 calc R . .
C43 C 0.7404(11) 0.4787(8) 0.1641(4) 0.075(5) Uani 1 1 d . . .
H43A H 0.6762 0.4929 0.1702 0.090 Uiso 1 1 calc R . .
H43B H 0.7682 0.5151 0.1480 0.090 Uiso 1 1 calc R . .
C44 C 0.7429(14) 0.4177(11) 0.1393(5) 0.134(8) Uani 1 1 d . . .
H44A H 0.8049 0.3981 0.1367 0.201 Uiso 1 1 calc R . .
H44B H 0.7228 0.4300 0.1131 0.201 Uiso 1 1 calc R . .
H44C H 0.7026 0.3849 0.1518 0.201 Uiso 1 1 calc R . .
C45 C 0.8851(15) 0.4490(9) 0.1963(5) 0.111(7) Uani 1 1 d . . .
H45C H 0.9134 0.4491 0.2220 0.133 Uiso 1 1 calc R . .
H45D H 0.8872 0.4019 0.1873 0.133 Uiso 1 1 calc R . .
C46 C 0.9402(14) 0.4896(11) 0.1671(6) 0.148(8) Uani 1 1 d U . .
H46A H 0.9109 0.4922 0.1420 0.222 Uiso 1 1 calc R . .
H46B H 1.0009 0.4683 0.1629 0.222 Uiso 1 1 calc R . .
H46C H 0.9447 0.5350 0.1772 0.222 Uiso 1 1 calc R . .
C47 C 0.7792(12) 0.5430(8) 0.2213(5) 0.094(6) Uani 1 1 d . . .
H47G H 0.8112 0.5744 0.2030 0.113 Uiso 1 1 calc R . .
H47H H 0.7144 0.5582 0.2232 0.113 Uiso 1 1 calc R . .
C48 C 0.8148(14) 0.5498(9) 0.2613(6) 0.134(8) Uani 1 1 d U . .
H48G H 0.7891 0.5157 0.2793 0.202 Uiso 1 1 calc R . .
H48H H 0.7976 0.5947 0.2716 0.202 Uiso 1 1 calc R . .
H48I H 0.8809 0.5436 0.2593 0.202 Uiso 1 1 calc R . .
N5 N 0.6980(9) 0.0059(6) 0.2414(3) 0.131(6) Uani 1 1 d DU . .
C51' C 0.7473(14) -0.0662(8) 0.2358(7) 0.122(6) Uani 0.60 1 d PDU B 1
H51A H 0.7077 -0.1004 0.2481 0.146 Uiso 0.60 1 calc PR B 1
H51B H 0.7557 -0.0757 0.2073 0.146 Uiso 0.60 1 calc PR B 1
C52' C 0.8414(18) -0.0733(14) 0.2541(10) 0.168(8) Uani 0.60 1 d PDU B 1
H52C H 0.8663 -0.1195 0.2510 0.252 Uiso 0.60 1 calc PR B 1
H52D H 0.8341 -0.0626 0.2823 0.252 Uiso 0.60 1 calc PR B 1
H52E H 0.8828 -0.0422 0.2406 0.252 Uiso 0.60 1 calc PR B 1
C53' C 0.6736(15) 0.0183(11) 0.2863(4) 0.122(6) Uani 0.60 1 d PDU B 1
H53C H 0.6213 0.0512 0.2885 0.146 Uiso 0.60 1 calc PR B 1
H53D H 0.7254 0.0397 0.2972 0.146 Uiso 0.60 1 calc PR B 1
C54' C 0.650(3) -0.0437(14) 0.3132(9) 0.168(8) Uani 0.60 1 d PDU B 1
H54A H 0.6281 -0.0282 0.3395 0.252 Uiso 0.60 1 calc PR B 1
H54B H 0.7041 -0.0733 0.3153 0.252 Uiso 0.60 1 calc PR B 1
H54C H 0.6026 -0.0683 0.3017 0.252 Uiso 0.60 1 calc PR B 1
C55' C 0.6136(10) 0.0090(12) 0.2167(6) 0.122(6) Uani 0.60 1 d PDU B 1
H55C H 0.5960 -0.0375 0.2124 0.146 Uiso 0.60 1 calc PR B 1
H55D H 0.6306 0.0288 0.1905 0.146 Uiso 0.60 1 calc PR B 1
C56' C 0.5301(12) 0.0497(11) 0.2351(8) 0.168(8) Uani 0.60 1 d PDU B 1
H56C H 0.4827 0.0531 0.2163 0.252 Uiso 0.60 1 calc PR B 1
H56D H 0.5476 0.0949 0.2414 0.252 Uiso 0.60 1 calc PR B 1
H56E H 0.5071 0.0270 0.2593 0.252 Uiso 0.60 1 calc PR B 1
C57' C 0.7681(14) 0.0592(9) 0.2259(6) 0.122(6) Uani 0.60 1 d PDU B 1
H57G H 0.7388 0.1046 0.2293 0.146 Uiso 0.60 1 calc PR B 1
H57H H 0.8201 0.0560 0.2429 0.146 Uiso 0.60 1 calc PR B 1
C58' C 0.806(2) 0.0524(18) 0.1817(7) 0.168(8) Uani 0.60 1 d PDU B 1
H58A H 0.8519 0.0855 0.1758 0.252 Uiso 0.60 1 calc PR B 1
H58B H 0.7563 0.0604 0.1642 0.252 Uiso 0.60 1 calc PR B 1
H58C H 0.8331 0.0071 0.1774 0.252 Uiso 0.60 1 calc PR B 1
C51" C 0.7834(17) -0.0392(14) 0.2288(12) 0.180(14) Uani 0.40 1 d PDU B 2
H51C H 0.7682 -0.0645 0.2054 0.216 Uiso 0.40 1 calc PR B 2
H51D H 0.7914 -0.0727 0.2503 0.216 Uiso 0.40 1 calc PR B 2
C52" C 0.8785(18) -0.010(3) 0.2184(18) 0.196(14) Uani 0.40 1 d PDU B 2
H52F H 0.9200 -0.0454 0.2071 0.293 Uiso 0.40 1 calc PR B 2
H52G H 0.9024 0.0066 0.2425 0.293 Uiso 0.40 1 calc PR B 2
H52H H 0.8725 0.0269 0.1993 0.293 Uiso 0.40 1 calc PR B 2
C53" C 0.697(3) 0.0258(17) 0.2860(5) 0.180(14) Uani 0.40 1 d PDU B 2
H53E H 0.7617 0.0273 0.2921 0.216 Uiso 0.40 1 calc PR B 2
H53F H 0.6726 -0.0125 0.3014 0.216 Uiso 0.40 1 calc PR B 2
C54" C 0.648(4) 0.091(2) 0.3045(11) 0.196(14) Uani 0.40 1 d PDU B 2
H54D H 0.6590 0.0927 0.3326 0.293 Uiso 0.40 1 calc PR B 2
H54E H 0.5830 0.0902 0.3013 0.293 Uiso 0.40 1 calc PR B 2
H54F H 0.6722 0.1309 0.2910 0.293 Uiso 0.40 1 calc PR B 2
C55" C 0.689(3) 0.0711(11) 0.2150(7) 0.180(14) Uani 0.40 1 d PDU B 2
H55E H 0.6568 0.1052 0.2324 0.216 Uiso 0.40 1 calc PR B 2
H55F H 0.7514 0.0861 0.2102 0.216 Uiso 0.40 1 calc PR B 2
C56" C 0.645(4) 0.080(2) 0.1744(11) 0.196(14) Uani 0.40 1 d PDU B 2
H56F H 0.6568 0.1250 0.1634 0.293 Uiso 0.40 1 calc PR B 2
H56G H 0.5795 0.0754 0.1782 0.293 Uiso 0.40 1 calc PR B 2
H56H H 0.6713 0.0460 0.1560 0.293 Uiso 0.40 1 calc PR B 2
C57" C 0.6107(16) -0.0360(16) 0.2362(13) 0.180(14) Uani 0.40 1 d PDU B 2
H57I H 0.6113 -0.0486 0.2081 0.216 Uiso 0.40 1 calc PR B 2
H57J H 0.6174 -0.0782 0.2518 0.216 Uiso 0.40 1 calc PR B 2
C58" C 0.515(2) -0.003(3) 0.2481(15) 0.196(14) Uani 0.40 1 d PDU B 2
H58D H 0.4681 -0.0313 0.2397 0.293 Uiso 0.40 1 calc PR B 2
H58E H 0.5090 0.0415 0.2352 0.293 Uiso 0.40 1 calc PR B 2
H58F H 0.5084 0.0024 0.2768 0.293 Uiso 0.40 1 calc PR B 2
N6' N 0.1889(13) 0.9311(9) 0.2751(6) 0.128(8) Uani 0.65 1 d PD C 1
C61' C 0.0941(14) 0.9340(14) 0.2986(9) 0.147(7) Uani 0.65 1 d PDU C 1
H61A H 0.0608 0.9741 0.2882 0.177 Uiso 0.65 1 calc PR C 1
H61B H 0.1062 0.9445 0.3261 0.177 Uiso 0.65 1 calc PR C 1
C62' C 0.0245(19) 0.8769(15) 0.3018(11) 0.230(11) Uani 0.65 1 d PDU C 1
H62C H -0.0339 0.8951 0.3133 0.346 Uiso 0.65 1 calc PR C 1
H62D H 0.0472 0.8404 0.3187 0.346 Uiso 0.65 1 calc PR C 1
H62E H 0.0167 0.8597 0.2754 0.346 Uiso 0.65 1 calc PR C 1
C63' C 0.178(2) 0.9097(13) 0.2313(6) 0.147(7) Uani 0.65 1 d PDU C 1
H63A H 0.2403 0.8973 0.2204 0.177 Uiso 0.65 1 calc PR C 1
H63B H 0.1458 0.8674 0.2333 0.177 Uiso 0.65 1 calc PR C 1
C64' C 0.133(3) 0.952(2) 0.1979(11) 0.230(11) Uani 0.65 1 d PDU C 1
H64A H 0.1395 0.9269 0.1732 0.346 Uiso 0.65 1 calc PR C 1
H64B H 0.1628 0.9947 0.1942 0.346 Uiso 0.65 1 calc PR C 1
H64C H 0.0687 0.9609 0.2054 0.346 Uiso 0.65 1 calc PR C 1
C65' C 0.2542(17) 0.8770(9) 0.2942(8) 0.147(7) Uani 0.65 1 d PDU C 1
H65C H 0.2233 0.8341 0.2973 0.177 Uiso 0.65 1 calc PR C 1
H65D H 0.3087 0.8691 0.2761 0.177 Uiso 0.65 1 calc PR C 1
C66' C 0.285(2) 0.8981(17) 0.3354(9) 0.230(11) Uani 0.65 1 d PDU C 1
H66A H 0.3242 0.8623 0.3460 0.346 Uiso 0.65 1 calc PR C 1
H66B H 0.2312 0.9057 0.3536 0.346 Uiso 0.65 1 calc PR C 1
H66C H 0.3176 0.9395 0.3324 0.346 Uiso 0.65 1 calc PR C 1
C67' C 0.2301(15) 1.0018(9) 0.2769(8) 0.147(7) Uani 0.65 1 d PDU C 1
H67G H 0.1908 1.0361 0.2640 0.177 Uiso 0.65 1 calc PR C 1
H67H H 0.2347 1.0148 0.3046 0.177 Uiso 0.65 1 calc PR C 1
C68' C 0.3258(17) 0.9974(15) 0.2549(12) 0.230(11) Uani 0.65 1 d PDU C 1
H68G H 0.3524 1.0415 0.2549 0.346 Uiso 0.65 1 calc PR C 1
H68H H 0.3206 0.9835 0.2277 0.346 Uiso 0.65 1 calc PR C 1
H68I H 0.3647 0.9644 0.2684 0.346 Uiso 0.65 1 calc PR C 1
N6" N 0.165(2) 0.9140(16) 0.2695(9) 0.128(8) Uani 0.35 1 d PD D 2
C61" C 0.147(3) 0.8510(16) 0.2440(12) 0.187(17) Uani 0.35 1 d PDU D 2
H61C H 0.1908 0.8494 0.2206 0.224 Uiso 0.35 1 calc PR D 2
H61D H 0.1575 0.8095 0.2598 0.224 Uiso 0.35 1 calc PR D 2
C62" C 0.048(3) 0.8540(14) 0.2301(12) 0.166(14) Uani 0.35 1 d PDU D 2
H62F H 0.0365 0.8117 0.2174 0.249 Uiso 0.35 1 calc PR D 2
H62G H 0.0405 0.8913 0.2112 0.249 Uiso 0.35 1 calc PR D 2
H62H H 0.0049 0.8609 0.2530 0.249 Uiso 0.35 1 calc PR D 2
C63" C 0.269(2) 0.918(2) 0.2738(16) 0.187(17) Uani 0.35 1 d PDU D 2
H63C H 0.2889 0.8802 0.2911 0.224 Uiso 0.35 1 calc PR D 2
H63D H 0.3007 0.9109 0.2475 0.224 Uiso 0.35 1 calc PR D 2
C64" C 0.302(2) 0.985(3) 0.2909(14) 0.166(14) Uani 0.35 1 d PDU D 2
H64D H 0.3684 0.9848 0.2875 0.249 Uiso 0.35 1 calc PR D 2
H64E H 0.2831 0.9873 0.3190 0.249 Uiso 0.35 1 calc PR D 2
H64F H 0.2756 1.0232 0.2768 0.249 Uiso 0.35 1 calc PR D 2
C65" C 0.127(3) 0.9789(15) 0.2479(11) 0.187(17) Uani 0.35 1 d PDU D 2
H65E H 0.1385 1.0190 0.2633 0.224 Uiso 0.35 1 calc PR D 2
H65F H 0.0605 0.9767 0.2465 0.224 Uiso 0.35 1 calc PR D 2
C66" C 0.173(4) 0.986(2) 0.2050(14) 0.166(14) Uani 0.35 1 d PDU D 2
H66D H 0.1606 1.0311 0.1947 0.249 Uiso 0.35 1 calc PR D 2
H66E H 0.1484 0.9529 0.1878 0.249 Uiso 0.35 1 calc PR D 2
H66F H 0.2384 0.9769 0.2058 0.249 Uiso 0.35 1 calc PR D 2
C67" C 0.115(4) 0.907(3) 0.3117(8) 0.187(17) Uani 0.35 1 d PDU D 2
H67I H 0.1068 0.9536 0.3219 0.224 Uiso 0.35 1 calc PR D 2
H67J H 0.0538 0.8925 0.3074 0.224 Uiso 0.35 1 calc PR D 2
C68" C 0.150(4) 0.863(3) 0.3465(16) 0.166(14) Uani 0.35 1 d PDU D 2
H68J H 0.1853 0.8898 0.3631 0.249 Uiso 0.35 1 calc PR D 2
H68K H 0.1880 0.8249 0.3359 0.249 Uiso 0.35 1 calc PR D 2
H68L H 0.0980 0.8458 0.3624 0.249 Uiso 0.35 1 calc PR D 2
S1 S 0.6608(8) 0.5850(6) 0.4178(3) 0.106(4) Uani 0.50 1 d PD . .
O1 O 0.6796(18) 0.5208(14) 0.4237(7) 0.119(9) Uani 0.50 1 d PDU . .
C1 C 0.667(2) 0.5879(15) 0.3714(7) 0.099(13) Uani 0.50 1 d PD . .
H1A H 0.6137 0.5684 0.3616 0.149 Uiso 0.50 1 calc PR . .
H1B H 0.7218 0.5625 0.3613 0.149 Uiso 0.50 1 calc PR . .
H1C H 0.6700 0.6348 0.3624 0.149 Uiso 0.50 1 calc PR . .
C2 C 0.747(2) 0.6147(14) 0.4351(8) 0.090(11) Uani 0.50 1 d PD . .
H2A H 0.7420 0.6106 0.4640 0.135 Uiso 0.50 1 calc PR . .
H2B H 0.7504 0.6622 0.4274 0.135 Uiso 0.50 1 calc PR . .
H2C H 0.8016 0.5897 0.4247 0.135 Uiso 0.50 1 calc PR . .
S2 S 0.4221(10) 0.7733(8) 0.4217(3) 0.157(5) Uani 0.50 1 d PDU . .
O2 O 0.3337(13) 0.8002(11) 0.4311(6) 0.106(8) Uani 0.50 1 d PDU . .
C3 C 0.4986(12) 0.8069(9) 0.4477(6) 0.078(10) Uani 0.50 1 d PDU . .
H3A H 0.4873 0.7951 0.4756 0.117 Uiso 0.50 1 calc PR . .
H3B H 0.4945 0.8559 0.4444 0.117 Uiso 0.50 1 calc PR . .
H3C H 0.5592 0.7897 0.4384 0.117 Uiso 0.50 1 calc PR . .
C4 C 0.4584(19) 0.785(2) 0.3737(5) 0.20(2) Uani 0.50 1 d PDU . .
H4A H 0.4227 0.7581 0.3570 0.301 Uiso 0.50 1 calc PR . .
H4B H 0.5224 0.7699 0.3700 0.301 Uiso 0.50 1 calc PR . .
H4C H 0.4511 0.8323 0.3665 0.301 Uiso 0.50 1 calc PR . .
S3 S 0.1698(9) 0.3990(6) 0.0937(4) 0.155(5) Uani 0.50 1 d PDU . .
O3 O 0.2403(16) 0.3520(11) 0.1028(9) 0.178(13) Uani 0.50 1 d PDU . .
C5 C 0.177(2) 0.4652(9) 0.1220(6) 0.118(13) Uani 0.50 1 d PDU . .
H5A H 0.2350 0.4860 0.1155 0.178 Uiso 0.50 1 calc PR . .
H5B H 0.1739 0.4509 0.1498 0.178 Uiso 0.50 1 calc PR . .
H5C H 0.1273 0.4978 0.1174 0.178 Uiso 0.50 1 calc PR . .
C6 C 0.0718(14) 0.3623(14) 0.1083(10) 0.127(14) Uani 0.50 1 d PDU . .
H6A H 0.0680 0.3204 0.0939 0.190 Uiso 0.50 1 calc PR . .
H6B H 0.0202 0.3928 0.1026 0.190 Uiso 0.50 1 calc PR . .
H6C H 0.0705 0.3525 0.1367 0.190 Uiso 0.50 1 calc PR . .

loop_
_atom_site_aniso_label
_atom_site_aniso_U_11
_atom_site_aniso_U_22
_atom_site_aniso_U_33
_atom_site_aniso_U_23
_atom_site_aniso_U_13
_atom_site_aniso_U_12
Ni1' 0.105(2) 0.091(2) 0.096(2) -0.0099(17) 0.0100(16) -0.0270(17)
S5' 0.130(5) 0.075(15) 0.098(7) 0.019(10) -0.039(5) -0.001(6)
S6' 0.197(12) 0.132(9) 0.098(7) 0.023(6) -0.049(7) -0.003(8)
C71' 0.099(9) 0.077(10) 0.084(9) 0.005(6) -0.008(6) -0.013(7)
C72' 0.150(11) 0.154(12) 0.148(11) 0.002(7) -0.020(7) -0.002(7)
C73' 0.116(10) 0.118(10) 0.107(10) -0.010(7) -0.014(7) -0.008(7)
C74' 0.140(11) 0.120(12) 0.122(11) -0.001(7) -0.012(7) -0.013(7)
C75' 0.091(10) 0.094(11) 0.081(9) -0.007(7) 0.005(6) -0.003(7)
C76' 0.142(13) 0.152(14) 0.145(12) -0.003(7) -0.012(7) -0.001(7)
C77' 0.195(15) 0.196(16) 0.195(15) -0.001(7) -0.019(7) -0.008(7)
Ni1" 0.098(3) 0.095(3) 0.092(3) 0.0013(19) -0.0005(18) 0.0019(19)
S5" 0.130(5) 0.075(15) 0.098(7) 0.019(10) -0.039(5) -0.001(6)
S6" 0.129(13) 0.178(16) 0.105(11) -0.030(10) -0.018(9) 0.025(11)
C71" 0.099(9) 0.077(10) 0.084(9) 0.005(6) -0.008(6) -0.013(7)
C72" 0.150(11) 0.154(12) 0.148(11) 0.002(7) -0.020(7) -0.002(7)
C73" 0.116(10) 0.118(10) 0.107(10) -0.010(7) -0.014(7) -0.008(7)
C74" 0.140(11) 0.120(12) 0.122(11) -0.001(7) -0.012(7) -0.013(7)
C75" 0.091(10) 0.094(11) 0.081(9) -0.007(7) 0.005(6) -0.003(7)
C76" 0.142(13) 0.152(14) 0.145(12) -0.003(7) -0.012(7) -0.001(7)
C77" 0.195(15) 0.196(16) 0.195(15) -0.001(7) -0.019(7) -0.008(7)
Fe2B 0.0609(16) 0.0584(15) 0.0716(15) 0.0154(12) -0.0075(12) 0.0037(12)
Fe3B 0.0589(16) 0.0611(14) 0.0612(14) 0.0118(11) -0.0021(12) -0.0104(12)
Fe4B 0.0592(16) 0.0700(15) 0.0570(14) 0.0104(11) -0.0030(11) -0.0053(12)
S1B 0.056(3) 0.055(2) 0.058(2) 0.0103(19) -0.010(2) -0.006(2)
S2B 0.087(4) 0.098(4) 0.096(4) -0.028(3) 0.014(3) -0.025(3)
S3B 0.059(3) 0.082(3) 0.077(3) 0.008(2) -0.015(2) 0.001(2)
S4B 0.126(5) 0.105(4) 0.077(3) 0.044(3) 0.018(3) 0.026(3)
S7B 0.076(4) 0.116(4) 0.099(4) 0.054(3) -0.027(3) -0.042(3)
S8B 0.086(4) 0.062(3) 0.097(3) 0.008(2) -0.029(3) 0.007(3)
S9B 0.063(3) 0.136(4) 0.102(4) -0.045(3) -0.001(3) -0.006(3)
S11B 0.060(3) 0.072(3) 0.052(2) -0.004(2) 0.003(2) 0.006(2)
S12B 0.074(3) 0.080(3) 0.056(3) 0.003(2) 0.012(2) -0.019(2)
S13B 0.079(3) 0.058(3) 0.069(3) 0.009(2) -0.006(2) -0.011(2)
S14B 0.090(4) 0.077(3) 0.059(3) 0.006(2) 0.023(2) 0.012(3)
S15B 0.086(4) 0.083(3) 0.062(3) 0.009(2) 0.023(2) -0.016(3)
S16B 0.071(3) 0.053(3) 0.070(3) 0.015(2) -0.001(2) -0.001(2)
C1B 0.060(11) 0.060(11) 0.043(9) 0.012(8) -0.004(8) -0.016(9)
C2B 0.056(11) 0.062(11) 0.049(9) -0.002(8) 0.001(8) -0.014(9)
C3B 0.068(11) 0.043(9) 0.048(9) 0.005(8) -0.009(8) 0.003(8)
C4B 0.065(11) 0.077(12) 0.035(8) 0.020(8) 0.018(8) 0.000(9)
C5B 0.058(11) 0.067(11) 0.050(10) 0.018(9) 0.003(8) 0.001(9)
C6B 0.064(11) 0.051(10) 0.048(9) 0.015(8) -0.002(8) 0.003(9)
C11B 0.040(10) 0.062(11) 0.070(11) 0.008(9) 0.007(8) -0.011(9)
C12B 0.069(12) 0.069(12) 0.047(10) -0.008(8) -0.005(9) 0.006(10)
C13B 0.088(16) 0.096(15) 0.072(13) 0.019(12) -0.023(12) 0.012(11)
C14B 0.050(13) 0.109(17) 0.083(14) 0.037(13) -0.008(11) -0.001(12)
C15B 0.075(14) 0.104(15) 0.043(10) 0.015(10) -0.022(9) -0.032(12)
C16B 0.097(15) 0.061(12) 0.062(11) 0.007(10) 0.015(11) 0.002(10)
C17B 0.093(10) 0.112(10) 0.090(9) 0.014(8) -0.023(8) -0.006(8)
C21B 0.062(12) 0.066(11) 0.052(10) 0.040(8) -0.011(10) -0.009(9)
C22B 0.061(12) 0.053(10) 0.054(11) 0.000(8) 0.026(9) 0.006(9)
C23B 0.093(15) 0.074(12) 0.063(12) 0.002(9) 0.012(11) 0.000(10)
C24B 0.065(14) 0.19(2) 0.046(11) -0.003(12) 0.001(11) 0.023(14)
C25B 0.051(13) 0.161(18) 0.054(12) 0.008(11) -0.002(10) -0.002(12)
C26B 0.048(12) 0.114(14) 0.044(10) 0.013(9) 0.011(9) 0.002(10)
C27B 0.117(11) 0.148(11) 0.120(10) -0.019(9) 0.000(8) -0.013(9)
C28B 0.070(14) 0.161(18) 0.074(12) -0.002(12) -0.011(10) 0.001(13)
C31B 0.094(14) 0.045(11) 0.062(11) -0.012(9) 0.000(10) 0.008(10)
C32B 0.123(18) 0.051(11) 0.080(13) -0.009(10) -0.025(12) 0.017(11)
C33B 0.15(2) 0.096(17) 0.066(13) -0.016(12) -0.038(14) 0.048(16)
C34B 0.123(19) 0.063(15) 0.108(19) -0.021(13) -0.029(15) -0.009(14)
C35B 0.12(2) 0.093(17) 0.105(17) -0.019(14) -0.010(15) -0.031(14)
C36B 0.128(19) 0.060(13) 0.085(14) 0.001(10) -0.013(13) -0.014(12)
C37B 0.14(2) 0.136(18) 0.102(15) -0.038(13) -0.064(15) 0.027(15)
C41B 0.092(14) 0.056(12) 0.067(12) 0.010(10) 0.020(10) 0.011(10)
C42B 0.065(12) 0.045(10) 0.067(11) -0.003(9) 0.029(9) -0.003(9)
C43B 0.057(12) 0.049(11) 0.115(15) 0.009(11) 0.004(10) 0.007(9)
C44B 0.084(14) 0.047(12) 0.089(14) -0.004(11) 0.005(11) 0.020(9)
C45B 0.146(18) 0.042(11) 0.069(13) 0.004(10) 0.001(12) 0.008(11)
C46B 0.101(15) 0.060(13) 0.059(12) -0.016(11) 0.019(10) 0.008(11)
C47B 0.17(2) 0.037(10) 0.124(15) -0.011(10) -0.031(14) 0.034(12)
C48B 0.118(17) 0.077(13) 0.094(14) -0.007(11) 0.008(12) 0.005(11)
C51B 0.096(16) 0.069(12) 0.087(16) 0.026(10) 0.047(14) -0.004(12)
C52B 0.19(2) 0.109(16) 0.003(8) 0.011(9) 0.001(12) -0.046(16)
C53B 0.17(2) 0.066(12) 0.074(14) 0.005(11) 0.057(14) 0.021(12)
C54B 0.115(10) 0.102(10) 0.091(9) 0.006(8) -0.029(8) -0.009(8)
C55B 0.124(11) 0.107(10) 0.098(10) -0.008(8) 0.007(9) -0.008(9)
C56B 0.101(16) 0.097(14) 0.084(14) -0.017(11) 0.022(13) 0.017(12)
C57B 0.29(3) 0.22(3) 0.069(14) -0.063(16) -0.052(18) -0.04(2)
C61B 0.046(11) 0.063(11) 0.073(11) 0.014(9) 0.007(9) -0.012(9)
C62B 0.076(13) 0.039(9) 0.056(10) 0.035(7) -0.011(9) 0.004(9)
C63B 0.046(12) 0.086(13) 0.098(13) 0.034(10) -0.012(10) -0.042(10)
C64B 0.080(15) 0.083(13) 0.086(13) 0.022(11) -0.024(11) -0.015(11)
C65B 0.081(16) 0.100(15) 0.094(14) 0.036(11) 0.007(12) -0.039(13)
C66B 0.080(15) 0.079(12) 0.080(12) 0.039(10) -0.008(11) 0.002(11)
C67B 0.113(10) 0.132(10) 0.127(10) 0.041(8) -0.012(8) -0.020(9)
C68B 0.108(10) 0.111(10) 0.111(10) 0.029(8) -0.006(8) -0.017(8)
Ni1A 0.1034(16) 0.1401(17) 0.0817(13) -0.0184(13) -0.0107(12) 0.0232(13)
Fe1A 0.0622(16) 0.0550(14) 0.0576(14) 0.0039(11) -0.0001(11) -0.0140(12)
Fe2A 0.0682(17) 0.0606(14) 0.0547(14) -0.0030(11) -0.0039(12) -0.0019(12)
Fe3A 0.0671(17) 0.0657(15) 0.0599(14) -0.0070(12) -0.0026(12) 0.0031(12)
S1A 0.078(3) 0.073(3) 0.060(3) 0.013(2) -0.002(2) -0.015(2)
S2A 0.059(3) 0.093(3) 0.077(3) 0.007(2) 0.001(2) -0.013(2)
S3A 0.148(5) 0.118(4) 0.083(3) -0.045(3) -0.035(3) 0.048(4)
S4A 0.060(3) 0.053(2) 0.054(2) 0.0007(19) 0.005(2) -0.014(2)
S5A 0.100(4) 0.136(5) 0.075(3) 0.013(3) 0.002(3) 0.001(3)
S6A 0.086(4) 0.100(4) 0.099(4) 0.011(3) 0.022(3) 0.005(3)
S7A 0.087(4) 0.109(4) 0.056(3) -0.012(3) -0.009(3) -0.024(3)
S8A 0.090(3) 0.057(3) 0.058(3) 0.004(2) 0.001(2) -0.023(2)
S9A 0.066(3) 0.078(3) 0.089(3) 0.006(3) -0.006(3) 0.005(2)
S11A 0.070(3) 0.052(3) 0.071(3) 0.003(2) 0.012(2) -0.001(2)
S12A 0.091(3) 0.066(3) 0.051(2) 0.011(2) -0.007(2) -0.022(2)
S13A 0.066(3) 0.070(3) 0.107(4) 0.026(3) -0.013(3) 0.005(2)
S14A 0.076(4) 0.049(3) 0.130(4) 0.002(3) 0.015(3) -0.017(2)
S15A 0.077(3) 0.087(3) 0.069(3) -0.002(2) -0.002(2) -0.036(3)
S16A 0.063(3) 0.092(3) 0.078(3) 0.001(3) -0.010(2) 0.012(3)
C1A 0.057(11) 0.043(10) 0.056(10) 0.007(8) 0.011(8) -0.003(9)
C2A 0.055(11) 0.047(10) 0.052(9) 0.016(8) 0.009(8) -0.002(8)
C3A 0.049(11) 0.059(12) 0.071(11) 0.026(9) 0.004(8) -0.016(9)
C4A 0.064(13) 0.045(10) 0.086(12) -0.004(9) 0.021(10) -0.021(10)
C5A 0.066(13) 0.046(11) 0.076(11) 0.014(9) 0.015(9) 0.001(9)
C6A 0.056(11) 0.074(12) 0.050(10) 0.016(9) 0.001(8) -0.026(10)
C11A 0.093(14) 0.065(12) 0.046(10) -0.012(9) -0.002(9) 0.023(11)
C12A 0.092(16) 0.085(14) 0.094(14) -0.008(12) 0.018(12) 0.015(11)
C13A 0.089(15) 0.105(15) 0.105(15) 0.006(12) 0.052(12) 0.014(13)
C14A 0.078(9) 0.088(9) 0.076(8) -0.012(8) 0.000(8) -0.003(8)
C15A 0.102(17) 0.115(17) 0.106(16) 0.024(13) 0.013(13) 0.048(13)
C16A 0.104(16) 0.089(14) 0.064(12) 0.014(10) 0.030(11) 0.026(12)
C17A 0.083(16) 0.24(3) 0.104(16) -0.038(16) 0.045(13) -0.031(16)
C21A 0.056(10) 0.039(9) 0.048(9) 0.003(8) -0.012(8) -0.004(7)
C22A 0.048(10) 0.031(9) 0.056(10) -0.006(7) -0.021(8) -0.007(7)
C23A 0.063(11) 0.049(10) 0.049(9) -0.007(8) -0.012(8) -0.001(8)
C24A 0.068(12) 0.030(9) 0.086(12) 0.006(9) -0.001(9) -0.011(8)
C25A 0.083(13) 0.045(10) 0.073(12) -0.022(9) 0.015(10) -0.014(9)
C26A 0.054(11) 0.068(11) 0.050(10) -0.014(9) 0.006(8) -0.006(9)
C27A 0.113(16) 0.076(12) 0.082(12) 0.008(10) 0.000(11) -0.033(11)
C28A 0.120(16) 0.088(13) 0.076(12) -0.023(10) 0.023(11) -0.035(11)
C31A 0.078(7) 0.059(7) 0.075(7) 0.010(6) -0.017(6) -0.005(6)
C32A 0.105(17) 0.094(13) 0.052(11) 0.026(9) 0.017(10) -0.009(11)
C33A 0.112(17) 0.103(15) 0.073(13) 0.020(11) -0.032(12) -0.023(12)
C34A 0.101(10) 0.081(9) 0.079(9) 0.017(7) -0.001(8) 0.000(8)
C35A 0.122(9) 0.110(9) 0.117(9) 0.006(6) -0.020(7) 0.001(7)
C36A 0.106(9) 0.099(8) 0.107(8) 0.005(6) -0.005(7) -0.001(6)
C37A 0.28(3) 0.15(2) 0.048(12) 0.018(12) 0.026(15) 0.011(19)
C41A 0.102(16) 0.040(10) 0.115(15) 0.008(10) 0.001(12) 0.001(10)
C42A 0.075(14) 0.027(9) 0.075(11) 0.005(8) 0.000(10) -0.017(9)
C43A 0.049(12) 0.055(11) 0.096(13) -0.006(9) -0.012(10) 0.006(9)
C44A 0.094(17) 0.089(15) 0.128(17) 0.023(13) 0.014(13) -0.004(13)
C45A 0.102(10) 0.086(9) 0.124(10) 0.018(8) -0.001(8) 0.010(8)
C46A 0.101(10) 0.104(10) 0.120(10) 0.013(8) 0.008(8) -0.001(8)
C47A 0.120(11) 0.104(10) 0.129(10) 0.015(8) 0.003(8) 0.013(8)
C48A 0.155(12) 0.147(12) 0.178(12) 0.030(9) 0.013(9) 0.002(9)
C51A 0.055(12) 0.098(15) 0.079(13) -0.005(11) 0.009(10) -0.014(11)
C52A 0.049(12) 0.113(16) 0.105(15) 0.027(14) 0.006(11) -0.016(11)
C53A 0.062(13) 0.135(18) 0.088(14) -0.001(13) -0.002(11) -0.001(12)
C54A 0.099(10) 0.111(11) 0.110(10) 0.011(9) -0.002(8) -0.012(9)
C55A 0.14(2) 0.097(17) 0.19(2) 0.048(17) 0.039(18) -0.050(15)
C56A 0.118(18) 0.112(17) 0.130(18) 0.006(14) -0.003(14) -0.060(15)
C57A 0.19(3) 0.17(2) 0.21(3) 0.08(2) 0.08(2) -0.03(2)
C61A 0.061(13) 0.090(13) 0.059(11) 0.016(9) -0.025(10) -0.002(10)
C62A 0.057(12) 0.059(11) 0.078(13) 0.002(9) -0.005(10) -0.007(9)
C63A 0.076(14) 0.077(12) 0.063(12) 0.013(9) -0.022(11) -0.036(10)
C64A 0.082(16) 0.094(14) 0.072(14) 0.020(11) -0.015(13) -0.040(12)
C65A 0.12(2) 0.083(13) 0.072(14) 0.045(11) -0.043(13) -0.047(13)
C66A 0.070(15) 0.087(13) 0.091(15) 0.043(11) -0.028(12) -0.033(11)
C67A 0.098(16) 0.20(2) 0.069(13) 0.037(13) -0.037(11) -0.038(15)
C68A 0.056(14) 0.125(17) 0.159(19) 0.023(14) -0.026(13) -0.016(12)
C71A 0.084(9) 0.097(9) 0.092(9) -0.007(8) -0.003(8) 0.009(8)
C72A 0.15(2) 0.17(2) 0.054(12) 0.000(12) -0.008(12) 0.059(16)
C73A 0.123(11) 0.126(10) 0.094(10) -0.001(8) -0.009(9) -0.017(9)
C74A 0.107(17) 0.116(16) 0.070(13) -0.008(11) 0.021(12) 0.009(13)
C75A 0.091(10) 0.104(9) 0.112(10) -0.007(8) -0.008(8) 0.001(8)
C76A 0.093(10) 0.102(9) 0.097(9) 0.000(8) -0.015(8) 0.018(8)
C77A 0.15(2) 0.136(18) 0.113(17) -0.027(14) 0.011(15) -0.015(16)
N1 0.071(11) 0.062(9) 0.075(10) -0.016(8) -0.016(8) 0.007(8)
C11 0.126(18) 0.088(13) 0.059(12) -0.028(10) -0.011(11) 0.006(12)
C12 0.117(18) 0.116(16) 0.107(15) -0.044(13) -0.017(13) 0.019(14)
C13 0.111(10) 0.096(9) 0.101(9) 0.007(8) -0.017(8) 0.021(8)
C14 0.17(2) 0.088(15) 0.119(17) 0.025(13) -0.001(15) 0.010(15)
C15 0.067(14) 0.076(12) 0.096(14) 0.009(11) -0.007(10) -0.002(10)
C16 0.072(14) 0.097(14) 0.133(17) -0.013(13) 0.016(12) -0.007(11)
C17 0.098(16) 0.103(15) 0.081(13) -0.007(12) -0.004(11) 0.013(13)
C18 0.120(19) 0.127(19) 0.143(19) -0.034(16) -0.004(15) -0.029(15)
N2 0.115(14) 0.059(10) 0.084(10) 0.038(8) -0.024(10) -0.022(9)
C21 0.114(10) 0.105(10) 0.129(10) 0.031(8) -0.027(8) -0.023(8)
C22 0.152(12) 0.144(11) 0.156(11) 0.032(9) -0.050(9) -0.010(9)
C23 0.066(14) 0.15(2) 0.120(17) 0.079(15) -0.025(12) -0.047(13)
C24 0.19(3) 0.13(2) 0.19(2) -0.078(19) 0.042(19) -0.032(18)
C25 0.096(16) 0.127(16) 0.092(13) 0.040(12) -0.021(11) -0.070(14)
C26 0.121(11) 0.132(11) 0.127(10) 0.024(8) -0.010(9) -0.017(9)
C27 0.108(16) 0.077(14) 0.133(17) 0.037(12) -0.019(13) -0.042(12)
C28 0.168(12) 0.152(12) 0.155(12) -0.004(9) 0.005(9) -0.033(9)
N3 0.081(13) 0.193(19) 0.088(13) 0.030(13) 0.001(10) -0.051(13)
C31 0.15(2) 0.28(3) 0.067(15) -0.044(18) 0.030(15) -0.03(2)
C32 0.143(12) 0.162(12) 0.141(11) -0.022(9) -0.003(9) -0.018(9)
C33 0.110(10) 0.110(10) 0.097(9) 0.004(8) 0.008(8) -0.039(8)
C34 0.144(11) 0.125(11) 0.122(10) -0.005(8) -0.028(9) -0.002(9)
C35 0.099(10) 0.127(10) 0.110(10) 0.020(8) -0.002(8) -0.023(9)
C36 0.097(10) 0.099(9) 0.121(10) 0.021(8) -0.002(8) -0.015(8)
C37 0.12(2) 0.24(3) 0.098(17) 0.034(17) 0.027(15) -0.07(2)
C38 0.199(14) 0.215(14) 0.198(14) 0.021(10) -0.017(10) 0.000(10)
N4 0.084(12) 0.069(11) 0.078(10) 0.032(8) 0.008(9) 0.010(9)
C41 0.16(2) 0.055(11) 0.068(12) 0.024(9) 0.000(12) -0.023(12)
C42 0.18(3) 0.078(14) 0.18(2) 0.051(14) 0.089(19) -0.017(16)
C43 0.077(13) 0.089(13) 0.058(11) 0.040(10) -0.006(10) 0.000(10)
C44 0.16(2) 0.17(2) 0.071(14) -0.015(14) -0.021(13) 0.035(17)
C45 0.13(2) 0.105(16) 0.093(14) 0.040(12) 0.011(13) 0.018(15)
C46 0.134(12) 0.151(11) 0.155(11) 0.028(9) -0.011(9) 0.016(9)
C47 0.137(18) 0.046(12) 0.099(14) 0.026(10) -0.013(12) 0.001(11)
C48 0.147(11) 0.117(11) 0.140(11) 0.005(9) -0.020(9) -0.001(9)
N5 0.143(10) 0.132(9) 0.118(9) 0.014(8) 0.000(8) -0.033(8)
C51' 0.122(8) 0.122(7) 0.123(7) -0.014(5) -0.011(5) -0.015(5)
C52' 0.172(9) 0.165(9) 0.166(9) -0.006(5) -0.009(5) -0.007(5)
C53' 0.122(8) 0.122(7) 0.123(7) -0.014(5) -0.011(5) -0.015(5)
C54' 0.172(9) 0.165(9) 0.166(9) -0.006(5) -0.009(5) -0.007(5)
C55' 0.122(8) 0.122(7) 0.123(7) -0.014(5) -0.011(5) -0.015(5)
C56' 0.172(9) 0.165(9) 0.166(9) -0.006(5) -0.009(5) -0.007(5)
C57' 0.122(8) 0.122(7) 0.123(7) -0.014(5) -0.011(5) -0.015(5)
C58' 0.172(9) 0.165(9) 0.166(9) -0.006(5) -0.009(5) -0.007(5)
C51" 0.182(15) 0.180(15) 0.180(14) -0.007(5) -0.012(5) -0.010(5)
C52" 0.197(14) 0.194(14) 0.196(14) 0.000(5) -0.014(5) -0.012(5)
C53" 0.182(15) 0.180(15) 0.180(14) -0.007(5) -0.012(5) -0.010(5)
C54" 0.197(14) 0.194(14) 0.196(14) 0.000(5) -0.014(5) -0.012(5)
C55" 0.182(15) 0.180(15) 0.180(14) -0.007(5) -0.012(5) -0.010(5)
C56" 0.197(14) 0.194(14) 0.196(14) 0.000(5) -0.014(5) -0.012(5)
C57" 0.182(15) 0.180(15) 0.180(14) -0.007(5) -0.012(5) -0.010(5)
C58" 0.197(14) 0.194(14) 0.196(14) 0.000(5) -0.014(5) -0.012(5)
N6' 0.14(2) 0.109(16) 0.132(18) 0.037(13) 0.010(14) 0.015(14)
C61' 0.150(8) 0.145(8) 0.146(8) -0.002(5) -0.006(5) -0.003(5)
C62' 0.232(11) 0.230(11) 0.229(11) -0.006(5) -0.014(5) -0.007(5)
C63' 0.150(8) 0.145(8) 0.146(8) -0.002(5) -0.006(5) -0.003(5)
C64' 0.232(11) 0.230(11) 0.229(11) -0.006(5) -0.014(5) -0.007(5)
C65' 0.150(8) 0.145(8) 0.146(8) -0.002(5) -0.006(5) -0.003(5)
C66' 0.232(11) 0.230(11) 0.229(11) -0.006(5) -0.014(5) -0.007(5)
C67' 0.150(8) 0.145(8) 0.146(8) -0.002(5) -0.006(5) -0.003(5)
C68' 0.232(11) 0.230(11) 0.229(11) -0.006(5) -0.014(5) -0.007(5)
N6" 0.14(2) 0.109(16) 0.132(18) 0.037(13) 0.010(14) 0.015(14)
C61" 0.186(18) 0.186(18) 0.187(18) -0.005(5) -0.012(5) -0.007(5)
C62" 0.168(14) 0.165(14) 0.165(14) -0.003(5) -0.010(5) -0.007(5)
C63" 0.186(18) 0.186(18) 0.187(18) -0.005(5) -0.012(5) -0.007(5)
C64" 0.168(14) 0.165(14) 0.165(14) -0.003(5) -0.010(5) -0.007(5)
C65" 0.186(18) 0.186(18) 0.187(18) -0.005(5) -0.012(5) -0.007(5)
C66" 0.168(14) 0.165(14) 0.165(14) -0.003(5) -0.010(5) -0.007(5)
C67" 0.186(18) 0.186(18) 0.187(18) -0.005(5) -0.012(5) -0.007(5)
C68" 0.168(14) 0.165(14) 0.165(14) -0.003(5) -0.010(5) -0.007(5)
S1 0.145(11) 0.088(8) 0.088(8) 0.011(6) -0.022(7) -0.034(7)
O1 0.131(12) 0.114(12) 0.115(12) -0.013(9) -0.031(9) -0.009(9)
C1 0.08(3) 0.11(3) 0.10(3) -0.07(2) 0.04(2) -0.03(2)
C2 0.09(3) 0.11(3) 0.07(2) 0.04(2) -0.02(2) -0.01(2)
S2 0.161(9) 0.204(9) 0.113(7) 0.042(7) -0.042(7) -0.050(8)
O2 0.116(11) 0.097(11) 0.097(11) -0.009(8) 0.015(9) 0.032(9)
C3 0.093(13) 0.074(12) 0.067(12) 0.002(9) 0.001(9) -0.011(9)
C4 0.20(2) 0.20(2) 0.20(2) -0.008(10) -0.023(10) -0.020(10)
S3 0.147(9) 0.138(8) 0.178(9) 0.008(7) -0.008(7) 0.015(7)
O3 0.174(15) 0.188(15) 0.177(15) -0.006(10) -0.039(10) -0.033(10)
C5 0.122(16) 0.118(16) 0.116(16) 0.016(10) -0.005(10) -0.012(10)
C6 0.138(17) 0.119(16) 0.120(16) 0.002(10) -0.005(10) 0.018(10)

loop_
_atom_type_symbol
_atom_type_description
_atom_type_scat_dispersion_real
_atom_type_scat_dispersion_imag
_atom_type_scat_source
C C 0.0033 0.0016 'International Tables Vol C Tables 4.2.6.8 and 6.1.1.4'
H H 0.0000 0.0000 'International Tables Vol C Tables 4.2.6.8 and 6.1.1.4'
N N 0.0061 0.0033 'International Tables Vol C Tables 4.2.6.8 and 6.1.1.4'
O O 0.0106 0.0060 'International Tables Vol C Tables 4.2.6.8 and 6.1.1.4'
S S 0.1246 0.1234 'International Tables Vol C Tables 4.2.6.8 and 6.1.1.4'
Fe Fe 0.3463 0.8444 'International Tables Vol C Tables 4.2.6.8 and 6.1.1.4'
Ni Ni 0.3393 1.1124 'International Tables Vol C Tables 4.2.6.8 and 6.1.1.4'

loop_
_geom_angle_atom_site_label_1
_geom_angle_atom_site_label_2
_geom_angle_atom_site_label_3
_geom_angle
_geom_angle_site_symmetry_1
_geom_angle_site_symmetry_3
_geom_angle_publ_flag
S3B Ni1' S6' 164.2(4) . . ?
S3B Ni1' S5' 83.1(4) . . ?
S6' Ni1' S5' 82.6(5) . . ?
S3B Ni1' S4B 100.3(2) . . ?
S6' Ni1' S4B 89.4(3) . . ?
S5' Ni1' S4B 152.7(9) . . ?
S3B Ni1' S2B 89.5(2) . . ?
S6' Ni1' S2B 103.2(3) . . ?
S5' Ni1' S2B 118.2(9) . . ?
S4B Ni1' S2B 89.0(2) . . ?
S3B Ni1' Fe2B 51.41(14) . . ?
S6' Ni1' Fe2B 137.5(3) . . ?
S5' Ni1' Fe2B 129.2(4) . . ?
S4B Ni1' Fe2B 48.98(14) . . ?
S2B Ni1' Fe2B 86.50(17) . . ?
C71' S5' Ni1' 106.8(11) . . ?
C76' S6' Ni1' 112.4(8) . . ?
C72' C71' C76' 120.0 . . ?
C72' C71' S5' 118.2(13) . . ?
C76' C71' S5' 120.7(12) . . ?
C71' C72' C73' 120.0 . . ?
C71' C72' H72' 120.0 . . ?
C73' C72' H72' 120.0 . . ?
C74' C73' C72' 120.0 . . ?
C74' C73' C77' 120.1(18) . . ?
C72' C73' C77' 119.4(18) . . ?
C73' C74' C75' 120.0 . . ?
C73' C74' H74' 120.0 . . ?
C75' C74' H74' 120.0 . . ?
C74' C75' C76' 120.0 . . ?
C74' C75' H75' 120.0 . . ?
C76' C75' H75' 120.0 . . ?
C75' C76' C71' 120.0 . . ?
C75' C76' S6' 127.0(12) . . ?
C71' C76' S6' 110.9(12) . . ?
C73' C77' H77A 109.5 . . ?
C73' C77' H77B 109.5 . . ?
H77A C77' H77B 109.5 . . ?
C73' C77' H77C 109.5 . . ?
H77A C77' H77C 109.5 . . ?
H77B C77' H77C 109.5 . . ?
S6" Ni1" S2B 86.0(4) . . ?
S6" Ni1" S5" 86.5(6) . . ?
S2B Ni1" S5" 164.7(15) . . ?
S6" Ni1" S3B 171.8(5) . . ?
S2B Ni1" S3B 99.7(3) . . ?
S5" Ni1" S3B 86.6(6) . . ?
S6" Ni1" Fe3B 135.1(5) . . ?
S2B Ni1" Fe3B 49.86(18) . . ?
S5" Ni1" Fe3B 133.7(7) . . ?
S3B Ni1" Fe3B 49.97(16) . . ?
S6" Ni1" S4B 106.5(5) . . ?
S2B Ni1" S4B 83.8(3) . . ?
S5" Ni1" S4B 111.1(16) . . ?
S3B Ni1" S4B 80.1(2) . . ?
Fe3B Ni1" S4B 80.02(19) . . ?
C71" S5" Ni1" 102.9(14) . . ?
C76" S6" Ni1" 109.7(10) . . ?
C72" C71" C76" 120.0 . . ?
C72" C71" S5" 117.7(14) . . ?
C76" C71" S5" 120.7(15) . . ?
C71" C72" C73" 120.0 . . ?
C71" C72" H72" 120.0 . . ?
C73" C72" H72" 120.0 . . ?
C72" C73" C74" 120.0 . . ?
C72" C73" C77" 117(2) . . ?
C74" C73" C77" 123(2) . . ?
C75" C74" C73" 120.0 . . ?
C75" C74" H74" 120.0 . . ?
C73" C74" H74" 120.0 . . ?
C74" C75" C76" 120.0 . . ?
C74" C75" H75" 120.0 . . ?
C76" C75" H75" 120.0 . . ?
C75" C76" C71" 120.0 . . ?
C75" C76" S6" 124.9(15) . . ?
C71" C76" S6" 111.4(14) . . ?
C73" C77" H77D 109.5 . . ?
C73" C77" H77E 109.5 . . ?
H77D C77" H77E 109.5 . . ?
C73" C77" H77F 109.5 . . ?
H77D C77" H77F 109.5 . . ?
H77E C77" H77F 109.5 . . ?
S4B Fe2B S1B 103.83(17) . . ?
S4B Fe2B S8B 110.11(19) . . ?
S1B Fe2B S8B 120.94(17) . . ?
S4B Fe2B S3B 103.4(2) . . ?
S1B Fe2B S3B 105.12(16) . . ?
S8B Fe2B S3B 111.83(18) . . ?
S4B Fe2B Ni1' 54.09(18) . . ?
S1B Fe2B Ni1' 111.35(15) . . ?
S8B Fe2B Ni1' 127.71(16) . . ?
S3B Fe2B Ni1' 49.35(14) . . ?
S2B Fe3B S3B 102.81(18) . . ?
S2B Fe3B S7B 118.3(2) . . ?
S3B Fe3B S7B 107.34(19) . . ?
S2B Fe3B S1B 104.71(17) . . ?
S3B Fe3B S1B 105.00(16) . . ?
S7B Fe3B S1B 117.02(16) . . ?
S2B Fe3B Ni1" 50.27(19) . . ?
S3B Fe3B Ni1" 52.64(17) . . ?
S7B Fe3B Ni1" 125.8(2) . . ?
S1B Fe3B Ni1" 116.91(19) . . ?
S2B Fe4B S4B 106.8(2) . . ?
S2B Fe4B S9B 104.29(19) . . ?
S4B Fe4B S9B 116.9(2) . . ?
S2B Fe4B S1B 104.76(17) . . ?
S4B Fe4B S1B 102.44(17) . . ?
S9B Fe4B S1B 120.42(18) . . ?
Fe2B S1B Fe4B 73.42(13) . . ?
Fe2B S1B Fe3B 73.24(13) . . ?
Fe4B S1B Fe3B 72.27(13) . . ?
Fe3B S2B Fe4B 73.72(15) . . ?
Fe3B S2B Ni1" 79.9(2) . . ?
Fe4B S2B Ni1" 93.4(3) . . ?
Fe3B S2B Ni1' 76.41(17) . . ?
Fe4B S2B Ni1' 76.82(17) . . ?
Ni1' S3B Fe3B 88.1(2) . . ?
Ni1' S3B Fe2B 79.24(18) . . ?
Fe3B S3B Fe2B 73.28(14) . . ?
Fe3B S3B Ni1" 77.4(2) . . ?
Fe2B S3B Ni1" 94.4(2) . . ?
Fe2B S4B Fe4B 74.65(15) . . ?
Fe2B S4B Ni1' 76.93(19) . . ?
Fe4B S4B Ni1' 84.9(2) . . ?
Fe2B S4B Ni1" 78.00(19) . . ?
Fe4B S4B Ni1" 74.0(2) . . ?
C63B S7B Fe3B 117.3(6) . . ?
C43B S8B Fe2B 117.5(6) . . ?
C23B S9B Fe4B 113.2(6) . . ?
C1B S11B C11B 100.0(7) . . ?
C2B S12B C21B 106.2(7) . . ?
C31B S13B C3B 102.7(7) . . ?
C4B S14B C41B 107.0(7) . . ?
C51B S15B C5B 100.3(8) . . ?
C6B S16B C61B 104.2(7) . . ?
C2B C1B C6B 118.1(13) . . ?
C2B C1B S11B 123.0(11) . . ?
C6B C1B S11B 118.6(11) . . ?
C1B C2B C3B 119.5(12) . . ?
C1B C2B S12B 119.6(11) . . ?
C3B C2B S12B 120.3(11) . . ?
C4B C3B C2B 121.4(12) . . ?
C4B C3B S13B 121.6(11) . . ?
C2B C3B S13B 116.6(11) . . ?
C5B C4B C3B 119.0(13) . . ?
C5B C4B S14B 118.8(11) . . ?
C3B C4B S14B 121.9(12) . . ?
C4B C5B C6B 120.6(13) . . ?
C4B C5B S15B 117.8(11) . . ?
C6B C5B S15B 121.2(12) . . ?
C5B C6B C1B 120.8(13) . . ?
C5B C6B S16B 121.1(11) . . ?
C1B C6B S16B 117.4(11) . . ?
C16B C11B C12B 118.2(14) . . ?
C16B C11B S11B 124.9(13) . . ?
C12B C11B S11B 116.5(13) . . ?
C11B C12B C13B 119.5(15) . . ?
C11B C12B H12B 120.3 . . ?
C13B C12B H12B 120.3 . . ?
C14B C13B C12B 122.9(17) . . ?
C14B C13B H13B 118.6 . . ?
C12B C13B H13B 118.6 . . ?
C13B C14B C15B 115.6(17) . . ?
C13B C14B C17B 121.0(19) . . ?
C15B C14B C17B 123(2) . . ?
C14B C15B C16B 126.1(16) . . ?
C14B C15B H15B 116.9 . . ?
C16B C15B H15B 116.9 . . ?
C11B C16B C15B 117.6(15) . . ?
C11B C16B H16B 121.2 . . ?
C15B C16B H16B 121.2 . . ?
C14B C17B H17A 109.5 . . ?
C14B C17B H17B 109.5 . . ?
H17A C17B H17B 109.5 . . ?
C14B C17B H17C 109.5 . . ?
H17A C17B H17C 109.5 . . ?
H17B C17B H17C 109.5 . . ?
C26B C21B C22B 118.6(14) . . ?
C26B C21B S12B 117.2(13) . . ?
C22B C21B S12B 124.1(12) . . ?
C21B C22B C23B 123.7(14) . . ?
C21B C22B H22B 118.1 . . ?
C23B C22B H22B 118.1 . . ?
C22B C23B C24B 116.1(16) . . ?
C22B C23B S9B 124.0(13) . . ?
C24B C23B S9B 119.7(14) . . ?
C25B C24B C23B 118.3(15) . . ?
C25B C24B C27B 121.9(17) . . ?
C23B C24B C27B 119.8(18) . . ?
C24B C25B C26B 124.6(16) . . ?
C24B C25B H25B 117.7 . . ?
C26B C25B H25B 117.7 . . ?
C25B C26B C21B 118.6(16) . . ?
C25B C26B C28B 120.3(14) . . ?
C21B C26B C28B 121.1(14) . . ?
C24B C27B H27A 109.5 . . ?
C24B C27B H27B 109.5 . . ?
H27A C27B H27B 109.5 . . ?
C24B C27B H27C 109.5 . . ?
H27A C27B H27C 109.5 . . ?
H27B C27B H27C 109.5 . . ?
C26B C28B H28A 109.5 . . ?
C26B C28B H28B 109.5 . . ?
H28A C28B H28B 109.5 . . ?
C26B C28B H28C 109.5 . . ?
H28A C28B H28C 109.5 . . ?
H28B C28B H28C 109.5 . . ?
C36B C31B C32B 117.1(17) . . ?
C36B C31B S13B 119.2(15) . . ?
C32B C31B S13B 123.6(15) . . ?
C31B C32B C33B 118.7(17) . . ?
C31B C32B H32B 120.6 . . ?
C33B C32B H32B 120.6 . . ?
C34B C33B C32B 122.9(18) . . ?
C34B C33B H33B 118.5 . . ?
C32B C33B H33B 118.5 . . ?
C35B C34B C33B 116(2) . . ?
C35B C34B C37B 125(2) . . ?
C33B C34B C37B 119(2) . . ?
C34B C35B C36B 126(2) . . ?
C34B C35B H35B 117.2 . . ?
C36B C35B H35B 117.2 . . ?
C31B C36B C35B 119.8(17) . . ?
C31B C36B H36B 120.1 . . ?
C35B C36B H36B 120.1 . . ?
C34B C37B H37A 109.5 . . ?
C34B C37B H37B 109.5 . . ?
H37A C37B H37B 109.5 . . ?
C34B C37B H37C 109.5 . . ?
H37A C37B H37C 109.5 . . ?
H37B C37B H37C 109.5 . . ?
C42B C41B C46B 123.5(15) . . ?
C42B C41B S14B 120.9(13) . . ?
C46B C41B S14B 115.5(14) . . ?
C41B C42B C43B 120.9(14) . . ?
C41B C42B H42B 119.6 . . ?
C43B C42B H42B 119.6 . . ?
C44B C43B C42B 116.7(16) . . ?
C44B C43B S8B 122.0(14) . . ?
C42B C43B S8B 121.2(13) . . ?
C43B C44B C45B 118.7(16) . . ?
C43B C44B C47B 119.1(17) . . ?
C45B C44B C47B 122.2(15) . . ?
C46B C45B C44B 126.2(16) . . ?
C46B C45B H45B 116.9 . . ?
C44B C45B H45B 116.9 . . ?
C45B C46B C41B 113.9(16) . . ?
C45B C46B C48B 121.8(16) . . ?
C41B C46B C48B 124.2(17) . . ?
C44B C47B H47A 109.5 . . ?
C44B C47B H47B 109.5 . . ?
H47A C47B H47B 109.5 . . ?
C44B C47B H47C 109.5 . . ?
H47A C47B H47C 109.5 . . ?
H47B C47B H47C 109.5 . . ?
C46B C48B H48A 109.5 . . ?
C46B C48B H48B 109.5 . . ?
H48A C48B H48B 109.5 . . ?
C46B C48B H48C 109.5 . . ?
H48A C48B H48C 109.5 . . ?
H48B C48B H48C 109.5 . . ?
C56B C51B C52B 123(2) . . ?
C56B C51B S15B 118.6(17) . . ?
C52B C51B S15B 118.5(14) . . ?
C53B C52B C51B 115.6(19) . . ?
C53B C52B H52B 122.2 . . ?
C51B C52B H52B 122.2 . . ?
C52B C53B C54B 129.9(19) . . ?
C52B C53B H53B 115.1 . . ?
C54B C53B H53B 115.1 . . ?
C55B C54B C53B 110.4(17) . . ?
C55B C54B C57B 122(2) . . ?
C53B C54B C57B 127(2) . . ?
C54B C55B C56B 125(2) . . ?
C54B C55B H55B 117.3 . . ?
C56B C55B H55B 117.3 . . ?
C51B C56B C55B 115.2(19) . . ?
C51B C56B H56B 122.4 . . ?
C55B C56B H56B 122.4 . . ?
C54B C57B H57A 109.5 . . ?
C54B C57B H57B 109.5 . . ?
H57A C57B H57B 109.5 . . ?
C54B C57B H57C 109.5 . . ?
H57A C57B H57C 109.5 . . ?
H57B C57B H57C 109.5 . . ?
C62B C61B C66B 119.1(14) . . ?
C62B C61B S16B 123.1(11) . . ?
C66B C61B S16B 117.7(13) . . ?
C63B C62B C61B 124.1(13) . . ?
C63B C62B H62B 117.9 . . ?
C61B C62B H62B 117.9 . . ?
C62B C63B C64B 117.1(15) . . ?
C62B C63B S7B 123.7(12) . . ?
C64B C63B S7B 119.2(13) . . ?
C63B C64B C65B 120.1(16) . . ?
C63B C64B C67B 122.7(16) . . ?
C65B C64B C67B 117.1(16) . . ?
C66B C65B C64B 123.8(16) . . ?
C66B C65B H65B 118.1 . . ?
C64B C65B H65B 118.1 . . ?
C65B C66B C61B 115.7(14) . . ?
C65B C66B C68B 123.2(16) . . ?
C61B C66B C68B 121.2(16) . . ?
C64B C67B H67A 109.5 . . ?
C64B C67B H67B 109.5 . . ?
H67A C67B H67B 109.5 . . ?
C64B C67B H67C 109.5 . . ?
H67A C67B H67C 109.5 . . ?
H67B C67B H67C 109.5 . . ?
C66B C68B H68A 109.5 . . ?
C66B C68B H68B 109.5 . . ?
H68A C68B H68B 109.5 . . ?
C66B C68B H68C 109.5 . . ?
H68A C68B H68C 109.5 . . ?
H68B C68B H68C 109.5 . . ?
S6A Ni1A S1A 168.2(2) . . ?
S6A Ni1A S5A 86.9(2) . . ?
S1A Ni1A S5A 83.14(18) . . ?
S6A Ni1A S2A 86.90(19) . . ?
S1A Ni1A S2A 100.79(17) . . ?
S5A Ni1A S2A 162.8(2) . . ?
S6A Ni1A S3A 106.91(18) . . ?
S1A Ni1A S3A 83.17(16) . . ?
S5A Ni1A S3A 114.89(19) . . ?
S2A Ni1A S3A 82.25(16) . . ?
S1A Fe1A S4A 103.43(16) . . ?
S1A Fe1A S2A 101.12(17) . . ?
S4A Fe1A S2A 106.63(17) . . ?
S1A Fe1A S8A 110.93(17) . . ?
S4A Fe1A S8A 120.21(16) . . ?
S2A Fe1A S8A 112.50(17) . . ?
S3A Fe2A S7A 102.5(2) . . ?
S3A Fe2A S1A 108.0(2) . . ?
S7A Fe2A S1A 117.75(18) . . ?
S3A Fe2A S4A 104.88(18) . . ?
S7A Fe2A S4A 120.62(17) . . ?
S1A Fe2A S4A 102.06(15) . . ?
S3A Fe3A S9A 116.60(19) . . ?
S3A Fe3A S2A 106.6(2) . . ?
S9A Fe3A S2A 106.85(18) . . ?
S3A Fe3A S4A 104.26(19) . . ?
S9A Fe3A S4A 116.72(17) . . ?
S2A Fe3A S4A 104.83(16) . . ?
Fe1A S1A Ni1A 79.62(16) . . ?
Fe1A S1A Fe2A 74.93(14) . . ?
Ni1A S1A Fe2A 93.21(18) . . ?
Fe1A S2A Ni1A 78.29(16) . . ?
Fe1A S2A Fe3A 72.49(14) . . ?
Ni1A S2A Fe3A 92.86(18) . . ?
Fe3A S3A Fe2A 73.54(15) . . ?
Fe3A S3A Ni1A 74.22(16) . . ?
Fe2A S3A Ni1A 73.39(16) . . ?
Fe1A S4A Fe2A 74.48(13) . . ?
Fe1A S4A Fe3A 72.71(13) . . ?
Fe2A S4A Fe3A 71.16(13) . . ?
C71A S5A Ni1A 106.1(5) . . ?
C76A S6A Ni1A 109.6(5) . . ?
C63A S7A Fe2A 113.3(6) . . ?
C23A S8A Fe1A 117.1(5) . . ?
C43A S9A Fe3A 114.9(6) . . ?
C11A S11A C1A 102.9(7) . . ?
C2A S12A C21A 105.5(6) . . ?
C31A S13A C3A 99.0(7) . . ?
C41A S14A C4A 106.7(8) . . ?
C5A S15A C51A 99.3(8) . . ?
C61A S16A C6A 104.7(7) . . ?
C2A C1A C6A 119.1(13) . . ?
C2A C1A S11A 120.1(12) . . ?
C6A C1A S11A 120.2(13) . . ?
C1A C2A C3A 120.0(13) . . ?
C1A C2A S12A 122.3(11) . . ?
C3A C2A S12A 117.5(12) . . ?
C2A C3A C4A 120.2(14) . . ?
C2A C3A S13A 119.0(13) . . ?
C4A C3A S13A 120.1(13) . . ?
C3A C4A C5A 121.4(14) . . ?
C3A C4A S14A 122.0(14) . . ?
C5A C4A S14A 116.4(13) . . ?
C6A C5A C4A 116.9(14) . . ?
C6A C5A S15A 122.8(14) . . ?
C4A C5A S15A 119.9(12) . . ?
C5A C6A C1A 122.2(14) . . ?
C5A C6A S16A 120.6(13) . . ?
C1A C6A S16A 116.9(13) . . ?
C16A C11A C12A 116.8(16) . . ?
C16A C11A S11A 119.5(14) . . ?
C12A C11A S11A 123.3(14) . . ?
C11A C12A C13A 121.9(17) . . ?
C11A C12A H12A 119.0 . . ?
C13A C12A H12A 119.0 . . ?
C14A C13A C12A 118.5(18) . . ?
C14A C13A H13A 120.7 . . ?
C12A C13A H13A 120.7 . . ?
C15A C14A C13A 118.5(18) . . ?
C15A C14A C17A 123.8(19) . . ?
C13A C14A C17A 117.7(18) . . ?
C14A C15A C16A 123.7(18) . . ?
C14A C15A H15A 118.2 . . ?
C16A C15A H15A 118.2 . . ?
C11A C16A C15A 119.9(16) . . ?
C11A C16A H16A 120.1 . . ?
C15A C16A H16A 120.1 . . ?
C14A C17A H17D 109.5 . . ?
C14A C17A H17E 109.5 . . ?
H17D C17A H17E 109.5 . . ?
C14A C17A H17F 109.5 . . ?
H17D C17A H17F 109.5 . . ?
H17E C17A H17F 109.5 . . ?
C22A C21A C26A 122.7(13) . . ?
C22A C21A S12A 121.5(11) . . ?
C26A C21A S12A 115.5(11) . . ?
C21A C22A C23A 120.4(12) . . ?
C21A C22A H22A 119.8 . . ?
C23A C22A H22A 119.8 . . ?
C24A C23A C22A 118.1(13) . . ?
C24A C23A S8A 118.6(12) . . ?
C22A C23A S8A 123.4(11) . . ?
C23A C24A C25A 120.8(13) . . ?
C23A C24A C27A 120.5(15) . . ?
C25A C24A C27A 118.5(14) . . ?
C26A C25A C24A 121.9(13) . . ?
C26A C25A H25A 119.0 . . ?
C24A C25A H25A 119.0 . . ?
C21A C26A C25A 116.0(13) . . ?
C21A C26A C28A 122.6(14) . . ?
C25A C26A C28A 121.3(14) . . ?
C24A C27A H27D 109.5 . . ?
C24A C27A H27E 109.5 . . ?
H27D C27A H27E 109.5 . . ?
C24A C27A H27F 109.5 . . ?
H27D C27A H27F 109.5 . . ?
H27E C27A H27F 109.5 . . ?
C26A C28A H28D 109.5 . . ?
C26A C28A H28E 109.5 . . ?
H28D C28A H28E 109.5 . . ?
C26A C28A H28F 109.5 . . ?
H28D C28A H28F 109.5 . . ?
H28E C28A H28F 109.5 . . ?
C36A C31A C32A 119.6(17) . . ?
C36A C31A S13A 115.2(15) . . ?
C32A C31A S13A 124.8(13) . . ?
C33A C32A C31A 119.0(17) . . ?
C33A C32A H32A 120.5 . . ?
C31A C32A H32A 120.5 . . ?
C32A C33A C34A 124.0(18) . . ?
C32A C33A H33A 118.0 . . ?
C34A C33A H33A 118.0 . . ?
C35A C34A C33A 113.6(18) . . ?
C35A C34A C37A 122(2) . . ?
C33A C34A C37A 124.2(19) . . ?
C34A C35A C36A 125(2) . . ?
C34A C35A H35A 117.6 . . ?
C36A C35A H35A 117.6 . . ?
C31A C36A C35A 118.1(19) . . ?
C31A C36A H36A 120.9 . . ?
C35A C36A H36A 120.9 . . ?
C34A C37A H37D 109.5 . . ?
C34A C37A H37E 109.5 . . ?
H37D C37A H37E 109.5 . . ?
C34A C37A H37F 109.5 . . ?
H37D C37A H37F 109.5 . . ?
H37E C37A H37F 109.5 . . ?
C42A C41A C46A 118.4(18) . . ?
C42A C41A S14A 125.2(14) . . ?
C46A C41A S14A 115.9(15) . . ?
C43A C42A C41A 124.7(16) . . ?
C43A C42A H42A 117.7 . . ?
C41A C42A H42A 117.6 . . ?
C42A C43A C44A 118.8(16) . . ?
C42A C43A S9A 124.5(13) . . ?
C44A C43A S9A 116.6(14) . . ?
C45A C44A C43A 117.2(18) . . ?
C45A C44A C47A 119.3(18) . . ?
C43A C44A C47A 122.8(17) . . ?
C44A C45A C46A 123.1(19) . . ?
C44A C45A H45A 118.4 . . ?
C46A C45A H45A 118.4 . . ?
C45A C46A C41A 116.7(19) . . ?
C45A C46A C48A 119(2) . . ?
C41A C46A C48A 124.1(19) . . ?
C44A C47A H47D 109.5 . . ?
C44A C47A H47E 109.5 . . ?
H47D C47A H47E 109.5 . . ?
C44A C47A H47F 109.5 . . ?
H47D C47A H47F 109.5 . . ?
H47E C47A H47F 109.5 . . ?
C46A C48A H48D 109.5 . . ?
C46A C48A H48E 109.5 . . ?
H48D C48A H48E 109.5 . . ?
C46A C48A H48F 109.5 . . ?
H48D C48A H48F 109.5 . . ?
H48E C48A H48F 109.5 . . ?
C52A C51A C56A 118.1(17) . . ?
C52A C51A S15A 123.2(15) . . ?
C56A C51A S15A 118.5(15) . . ?
C51A C52A C53A 123.5(18) . . ?
C51A C52A H52A 118.2 . . ?
C53A C52A H52A 118.2 . . ?
C52A C53A C54A 117.5(19) . . ?
C52A C53A H53A 121.2 . . ?
C54A C53A H53A 121.2 . . ?
C55A C54A C53A 120(2) . . ?
C55A C54A C57A 120(2) . . ?
C53A C54A C57A 120(2) . . ?
C54A C55A C56A 123(2) . . ?
C54A C55A H55A 118.7 . . ?
C56A C55A H55A 118.7 . . ?
C55A C56A C51A 118(2) . . ?
C55A C56A H56A 120.8 . . ?
C51A C56A H56A 120.8 . . ?
C54A C57A H57D 109.5 . . ?
C54A C57A H57E 109.5 . . ?
H57D C57A H57E 109.5 . . ?
C54A C57A H57F 109.5 . . ?
H57D C57A H57F 109.5 . . ?
H57E C57A H57F 109.5 . . ?
C62A C61A C66A 118.5(16) . . ?
C62A C61A S16A 125.6(13) . . ?
C66A C61A S16A 115.7(14) . . ?
C61A C62A C63A 122.8(16) . . ?
C61A C62A H62A 118.6 . . ?
C63A C62A H62A 118.6 . . ?
C62A C63A C64A 118.6(17) . . ?
C62A C63A S7A 124.1(14) . . ?
C64A C63A S7A 117.2(15) . . ?
C65A C64A C63A 118.5(18) . . ?
C65A C64A C67A 119.8(19) . . ?
C63A C64A C67A 121.7(19) . . ?
C64A C65A C66A 122.7(19) . . ?
C64A C65A H65A 118.7 . . ?
C66A C65A H65A 118.7 . . ?
C65A C66A C61A 118.8(18) . . ?
C65A C66A C68A 120.7(18) . . ?
C61A C66A C68A 120.4(17) . . ?
C64A C67A H67D 109.5 . . ?
C64A C67A H67E 109.5 . . ?
H67D C67A H67E 109.5 . . ?
C64A C67A H67F 109.5 . . ?
H67D C67A H67F 109.5 . . ?
H67E C67A H67F 109.5 . . ?
C66A C68A H68D 109.5 . . ?
C66A C68A H68E 109.5 . . ?
H68D C68A H68E 109.5 . . ?
C66A C68A H68F 109.5 . . ?
H68D C68A H68F 109.5 . . ?
H68E C68A H68F 109.5 . . ?
C72A C71A C76A 120.0 . . ?
C72A C71A S5A 121.1(9) . . ?
C76A C71A S5A 118.8(9) . . ?
C73A C72A C71A 120.0 . . ?
C73A C72A H72A 120.0 . . ?
C71A C72A H72A 120.0 . . ?
C72A C73A C74A 120.0 . . ?
C72A C73A H73A 120.0 . . ?
C74A C73A H73A 120.0 . . ?
C73A C74A C75A 120.0 . . ?
C73A C74A C77A 116.3(13) . . ?
C75A C74A C77A 123.7(13) . . ?
C76A C75A C74A 120.0 . . ?
C76A C75A H75A 120.0 . . ?
C74A C75A H75A 120.0 . . ?
C75A C76A C71A 120.0 . . ?
C75A C76A S6A 122.2(9) . . ?
C71A C76A S6A 117.7(9) . . ?
C74A C77A H77G 109.5 . . ?
C74A C77A H77H 109.5 . . ?
H77G C77A H77H 109.5 . . ?
C74A C77A H77I 109.5 . . ?
H77G C77A H77I 109.5 . . ?
H77H C77A H77I 109.5 . . ?
C11 N1 C13 114.3(12) . . ?
C11 N1 C15 108.7(12) . . ?
C13 N1 C15 111.5(13) . . ?
C11 N1 C17 110.2(12) . . ?
C13 N1 C17 102.4(13) . . ?
C15 N1 C17 109.7(12) . . ?
N1 C11 C12 116.2(14) . . ?
N1 C11 H11A 108.2 . . ?
C12 C11 H11A 108.2 . . ?
N1 C11 H11B 108.2 . . ?
C12 C11 H11B 108.2 . . ?
H11A C11 H11B 107.4 . . ?
C11 C12 H12C 109.5 . . ?
C11 C12 H12D 109.5 . . ?
H12C C12 H12D 109.5 . . ?
C11 C12 H12E 109.5 . . ?
H12C C12 H12E 109.5 . . ?
H12D C12 H12E 109.5 . . ?
C14 C13 N1 110.2(15) . . ?
C14 C13 H13C 109.6 . . ?
N1 C13 H13C 109.6 . . ?
C14 C13 H13D 109.6 . . ?
N1 C13 H13D 109.6 . . ?
H13C C13 H13D 108.1 . . ?
C13 C14 H14A 109.5 . . ?
C13 C14 H14B 109.5 . . ?
H14A C14 H14B 109.5 . . ?
C13 C14 H14C 109.5 . . ?
H14A C14 H14C 109.5 . . ?
H14B C14 H14C 109.5 . . ?
C16 C15 N1 116.0(13) . . ?
C16 C15 H15C 108.3 . . ?
N1 C15 H15C 108.3 . . ?
C16 C15 H15D 108.3 . . ?
N1 C15 H15D 108.3 . . ?
H15C C15 H15D 107.4 . . ?
C15 C16 H16C 109.5 . . ?
C15 C16 H16D 109.5 . . ?
H16C C16 H16D 109.5 . . ?
C15 C16 H16E 109.5 . . ?
H16C C16 H16E 109.5 . . ?
H16D C16 H16E 109.5 . . ?
N1 C17 C18 115.1(14) . . ?
N1 C17 H17G 108.5 . . ?
C18 C17 H17G 108.5 . . ?
N1 C17 H17H 108.5 . . ?
C18 C17 H17H 108.5 . . ?
H17G C17 H17H 107.5 . . ?
C17 C18 H18A 109.5 . . ?
C17 C18 H18B 109.5 . . ?
H18A C18 H18B 109.5 . . ?
C17 C18 H18C 109.5 . . ?
H18A C18 H18C 109.5 . . ?
H18B C18 H18C 109.5 . . ?
C25 N2 C27 112.7(15) . . ?
C25 N2 C21 105.1(13) . . ?
C27 N2 C21 109.4(13) . . ?
C25 N2 C23 111.6(13) . . ?
C27 N2 C23 107.5(14) . . ?
C21 N2 C23 110.5(14) . . ?
N2 C21 C22 114.5(15) . . ?
N2 C21 H21A 108.6 . . ?
C22 C21 H21A 108.6 . . ?
N2 C21 H21B 108.6 . . ?
C22 C21 H21B 108.6 . . ?
H21A C21 H21B 107.6 . . ?
C21 C22 H22C 109.5 . . ?
C21 C22 H22D 109.5 . . ?
H22C C22 H22D 109.5 . . ?
C21 C22 H22E 109.5 . . ?
H22C C22 H22E 109.5 . . ?
H22D C22 H22E 109.5 . . ?
C24 C23 N2 116.0(16) . . ?
C24 C23 H23A 108.3 . . ?
N2 C23 H23A 108.3 . . ?
C24 C23 H23B 108.3 . . ?
N2 C23 H23B 108.3 . . ?
H23A C23 H23B 107.4 . . ?
C23 C24 H24A 109.5 . . ?
C23 C24 H24B 109.5 . . ?
H24A C24 H24B 109.5 . . ?
C23 C24 H24C 109.5 . . ?
H24A C24 H24C 109.5 . . ?
H24B C24 H24C 109.5 . . ?
N2 C25 C26 115.0(13) . . ?
N2 C25 H25C 108.5 . . ?
C26 C25 H25C 108.5 . . ?
N2 C25 H25D 108.5 . . ?
C26 C25 H25D 108.5 . . ?
H25C C25 H25D 107.5 . . ?
C25 C26 H26A 109.5 . . ?
C25 C26 H26B 109.5 . . ?
H26A C26 H26B 109.5 . . ?
C25 C26 H26C 109.5 . . ?
H26A C26 H26C 109.5 . . ?
H26B C26 H26C 109.5 . . ?
N2 C27 C28 116.1(14) . . ?
N2 C27 H27G 108.3 . . ?
C28 C27 H27G 108.3 . . ?
N2 C27 H27H 108.3 . . ?
C28 C27 H27H 108.3 . . ?
H27G C27 H27H 107.4 . . ?
C27 C28 H28G 109.5 . . ?
C27 C28 H28H 109.5 . . ?
H28G C28 H28H 109.5 . . ?
C27 C28 H28I 109.5 . . ?
H28G C28 H28I 109.5 . . ?
H28H C28 H28I 109.5 . . ?
C31 N3 C35 109.1(16) . . ?
C31 N3 C33 112.6(17) . . ?
C35 N3 C33 110.4(14) . . ?
C31 N3 C37 115.4(16) . . ?
C35 N3 C37 107.3(16) . . ?
C33 N3 C37 101.7(15) . . ?
N3 C31 C32 115.1(16) . . ?
N3 C31 H31A 108.5 . . ?
C32 C31 H31A 108.5 . . ?
N3 C31 H31B 108.5 . . ?
C32 C31 H31B 108.5 . . ?
H31A C31 H31B 107.5 . . ?
C31 C32 H32C 109.5 . . ?
C31 C32 H32D 109.5 . . ?
H32C C32 H32D 109.5 . . ?
C31 C32 H32E 109.5 . . ?
H32C C32 H32E 109.5 . . ?
H32D C32 H32E 109.5 . . ?
C34 C33 N3 115.4(17) . . ?
C34 C33 H33C 108.4 . . ?
N3 C33 H33C 108.4 . . ?
C34 C33 H33D 108.4 . . ?
N3 C33 H33D 108.4 . . ?
H33C C33 H33D 107.5 . . ?
C33 C34 H34A 109.5 . . ?
C33 C34 H34B 109.5 . . ?
H34A C34 H34B 109.5 . . ?
C33 C34 H34C 109.5 . . ?
H34A C34 H34C 109.5 . . ?
H34B C34 H34C 109.5 . . ?
C36 C35 N3 116.3(16) . . ?
C36 C35 H35C 108.2 . . ?
N3 C35 H35C 108.2 . . ?
C36 C35 H35D 108.2 . . ?
N3 C35 H35D 108.2 . . ?
H35C C35 H35D 107.4 . . ?
C35 C36 H36C 109.5 . . ?
C35 C36 H36D 109.5 . . ?
H36C C36 H36D 109.5 . . ?
C35 C36 H36E 109.5 . . ?
H36C C36 H36E 109.5 . . ?
H36D C36 H36E 109.5 . . ?
C38 C37 N3 108.1(17) . . ?
C38 C37 H37G 110.1 . . ?
N3 C37 H37G 110.1 . . ?
C38 C37 H37H 110.1 . . ?
N3 C37 H37H 110.1 . . ?
H37G C37 H37H 108.4 . . ?
C37 C38 H38A 109.5 . . ?
C37 C38 H38B 109.5 . . ?
H38A C38 H38B 109.5 . . ?
C37 C38 H38C 109.5 . . ?
H38A C38 H38C 109.5 . . ?
H38B C38 H38C 109.5 . . ?
C45 N4 C43 111.6(13) . . ?
C45 N4 C47 110.9(14) . . ?
C43 N4 C47 107.6(13) . . ?
C45 N4 C41 105.2(13) . . ?
C43 N4 C41 110.0(13) . . ?
C47 N4 C41 111.5(12) . . ?
C42 C41 N4 114.0(14) . . ?
C42 C41 H41A 108.7 . . ?
N4 C41 H41A 108.7 . . ?
C42 C41 H41B 108.7 . . ?
N4 C41 H41B 108.7 . . ?
H41A C41 H41B 107.6 . . ?
C41 C42 H42C 109.5 . . ?
C41 C42 H42D 109.5 . . ?
H42C C42 H42D 109.5 . . ?
C41 C42 H42E 109.5 . . ?
H42C C42 H42E 109.5 . . ?
H42D C42 H42E 109.5 . . ?
C44 C43 N4 117.8(14) . . ?
C44 C43 H43A 107.9 . . ?
N4 C43 H43A 107.9 . . ?
C44 C43 H43B 107.9 . . ?
N4 C43 H43B 107.9 . . ?
H43A C43 H43B 107.2 . . ?
C43 C44 H44A 109.5 . . ?
C43 C44 H44B 109.5 . . ?
H44A C44 H44B 109.5 . . ?
C43 C44 H44C 109.5 . . ?
H44A C44 H44C 109.5 . . ?
H44B C44 H44C 109.5 . . ?
C46 C45 N4 114.6(15) . . ?
C46 C45 H45C 108.6 . . ?
N4 C45 H45C 108.6 . . ?
C46 C45 H45D 108.6 . . ?
N4 C45 H45D 108.6 . . ?
H45C C45 H45D 107.6 . . ?
C45 C46 H46A 109.5 . . ?
C45 C46 H46B 109.5 . . ?
H46A C46 H46B 109.5 . . ?
C45 C46 H46C 109.5 . . ?
H46A C46 H46C 109.5 . . ?
H46B C46 H46C 109.5 . . ?
C48 C47 N4 117.7(14) . . ?
C48 C47 H47G 107.9 . . ?
N4 C47 H47G 107.9 . . ?
C48 C47 H47H 107.9 . . ?
N4 C47 H47H 107.9 . . ?
H47G C47 H47H 107.2 . . ?
C47 C48 H48G 109.5 . . ?
C47 C48 H48H 109.5 . . ?
H48G C48 H48H 109.5 . . ?
C47 C48 H48I 109.5 . . ?
H48G C48 H48I 109.5 . . ?
H48H C48 H48I 109.5 . . ?
C55' N5 C53' 112.7(9) . . ?
C51" N5 C53" 111.4(10) . . ?
C51" N5 C55" 112.5(10) . . ?
C53" N5 C55" 109.6(10) . . ?
C55' N5 C57' 111.1(9) . . ?
C53' N5 C57' 108.4(9) . . ?
C55' N5 C51' 107.9(9) . . ?
C53' N5 C51' 109.7(9) . . ?
C57' N5 C51' 106.9(9) . . ?
C51" N5 C57" 108.2(10) . . ?
C53" N5 C57" 107.7(10) . . ?
C55" N5 C57" 107.2(10) . . ?
C52' C51' N5 113.7(12) . . ?
C52' C51' H51A 108.8 . . ?
N5 C51' H51A 108.8 . . ?
C52' C51' H51B 108.8 . . ?
N5 C51' H51B 108.8 . . ?
H51A C51' H51B 107.7 . . ?
C51' C52' H52C 109.5 . . ?
C51' C52' H52D 109.5 . . ?
H52C C52' H52D 109.5 . . ?
C51' C52' H52E 109.5 . . ?
H52C C52' H52E 109.5 . . ?
H52D C52' H52E 109.5 . . ?
N5 C53' C54' 118.0(18) . . ?
N5 C53' H53C 107.8 . . ?
C54' C53' H53C 107.8 . . ?
N5 C53' H53D 107.8 . . ?
C54' C53' H53D 107.8 . . ?
H53C C53' H53D 107.2 . . ?
C53' C54' H54A 109.5 . . ?
C53' C54' H54B 109.5 . . ?
H54A C54' H54B 109.5 . . ?
C53' C54' H54C 109.5 . . ?
H54A C54' H54C 109.5 . . ?
H54B C54' H54C 109.5 . . ?
N5 C55' C56' 115.3(11) . . ?
N5 C55' H55C 108.5 . . ?
C56' C55' H55C 108.5 . . ?
N5 C55' H55D 108.5 . . ?
C56' C55' H55D 108.5 . . ?
H55C C55' H55D 107.5 . . ?
C55' C56' H56C 109.5 . . ?
C55' C56' H56D 109.5 . . ?
H56C C56' H56D 109.5 . . ?
C55' C56' H56E 109.5 . . ?
H56C C56' H56E 109.5 . . ?
H56D C56' H56E 109.5 . . ?
C58' C57' N5 116.3(13) . . ?
C58' C57' H57G 108.2 . . ?
N5 C57' H57G 108.2 . . ?
C58' C57' H57H 108.2 . . ?
N5 C57' H57H 108.2 . . ?
H57G C57' H57H 107.4 . . ?
C57' C58' H58A 109.5 . . ?
C57' C58' H58B 109.5 . . ?
H58A C58' H58B 109.5 . . ?
C57' C58' H58C 109.5 . . ?
H58A C58' H58C 109.5 . . ?
H58B C58' H58C 109.5 . . ?
N5 C51" C52" 122.7(17) . . ?
N5 C51" H51C 106.6 . . ?
C52" C51" H51C 106.7 . . ?
N5 C51" H51D 106.7 . . ?
C52" C51" H51D 106.7 . . ?
H51C C51" H51D 106.6 . . ?
C51" C52" H52F 109.5 . . ?
C51" C52" H52G 109.5 . . ?
H52F C52" H52G 109.5 . . ?
C51" C52" H52H 109.5 . . ?
H52F C52" H52H 109.5 . . ?
H52G C52" H52H 109.5 . . ?
N5 C53" C54" 125.0(15) . . ?
N5 C53" H53E 106.1 . . ?
C54" C53" H53E 106.1 . . ?
N5 C53" H53F 106.1 . . ?
C54" C53" H53F 106.1 . . ?
H53E C53" H53F 106.3 . . ?
C53" C54" H54D 109.5 . . ?
C53" C54" H54E 109.5 . . ?
H54D C54" H54E 109.5 . . ?
C53" C54" H54F 109.5 . . ?
H54D C54" H54F 109.5 . . ?
H54E C54" H54F 109.5 . . ?
C56" C55" N5 129(2) . . ?
C56" C55" H55E 105.2 . . ?
N5 C55" H55E 105.2 . . ?
C56" C55" H55F 105.2 . . ?
N5 C55" H55F 105.2 . . ?
H55E C55" H55F 105.9 . . ?
C55" C56" H56F 109.5 . . ?
C55" C56" H56G 109.5 . . ?
H56F C56" H56G 109.5 . . ?
C55" C56" H56H 109.5 . . ?
H56F C56" H56H 109.5 . . ?
H56G C56" H56H 109.5 . . ?
C58" C57" N5 119(2) . . ?
C58" C57" H57I 107.6 . . ?
N5 C57" H57I 107.6 . . ?
C58" C57" H57J 107.6 . . ?
N5 C57" H57J 107.7 . . ?
H57I C57" H57J 107.1 . . ?
C57" C58" H58D 109.5 . . ?
C57" C58" H58E 109.5 . . ?
H58D C58" H58E 109.5 . . ?
C57" C58" H58F 109.5 . . ?
H58D C58" H58F 109.5 . . ?
H58E C58" H58F 109.5 . . ?
C67' N6' C61' 108.4(9) . . ?
C67' N6' C65' 109.3(10) . . ?
C61' N6' C65' 110.2(10) . . ?
C67' N6' C63' 111.5(10) . . ?
C61' N6' C63' 109.9(10) . . ?
C65' N6' C63' 107.6(9) . . ?
N6' C61' C62' 126(2) . . ?
N6' C61' H61A 105.7 . . ?
C62' C61' H61A 105.7 . . ?
N6' C61' H61B 105.7 . . ?
C62' C61' H61B 105.7 . . ?
H61A C61' H61B 106.1 . . ?
C61' C62' H62C 109.5 . . ?
C61' C62' H62D 109.5 . . ?
H62C C62' H62D 109.5 . . ?
C61' C62' H62E 109.5 . . ?
H62C C62' H62E 109.5 . . ?
H62D C62' H62E 109.5 . . ?
C64' C63' N6' 128(2) . . ?
C64' C63' H63A 105.4 . . ?
N6' C63' H63A 105.4 . . ?
C64' C63' H63B 105.4 . . ?
N6' C63' H63B 105.4 . . ?
H63A C63' H63B 106.0 . . ?
C63' C64' H64A 109.5 . . ?
C63' C64' H64B 109.5 . . ?
H64A C64' H64B 109.5 . . ?
C63' C64' H64C 109.5 . . ?
H64A C64' H64C 109.5 . . ?
H64B C64' H64C 109.5 . . ?
C66' C65' N6' 113.2(13) . . ?
C66' C65' H65C 109.0 . . ?
N6' C65' H65C 108.9 . . ?
C66' C65' H65D 108.9 . . ?
N6' C65' H65D 108.9 . . ?
H65C C65' H65D 107.7 . . ?
C65' C66' H66A 109.5 . . ?
C65' C66' H66B 109.5 . . ?
H66A C66' H66B 109.5 . . ?
C65' C66' H66C 109.5 . . ?
H66A C66' H66C 109.5 . . ?
H66B C66' H66C 109.5 . . ?
C68' C67' N6' 107.9(13) . . ?
C68' C67' H67G 110.1 . . ?
N6' C67' H67G 110.1 . . ?
C68' C67' H67H 110.1 . . ?
N6' C67' H67H 110.1 . . ?
H67G C67' H67H 108.4 . . ?
C67' C68' H68G 109.5 . . ?
C67' C68' H68H 109.5 . . ?
H68G C68' H68H 109.5 . . ?
C67' C68' H68I 109.5 . . ?
H68G C68' H68I 109.5 . . ?
H68H C68' H68I 109.5 . . ?
C65" N6" C67" 109.8(10) . . ?
C65" N6" C63" 110.3(10) . . ?
C67" N6" C63" 109.1(10) . . ?
C65" N6" C61" 108.5(10) . . ?
C67" N6" C61" 110.0(10) . . ?
C63" N6" C61" 109.1(10) . . ?
C62" C61" N6" 111.3(12) . . ?
C62" C61" H61C 109.4 . . ?
N6" C61" H61C 109.4 . . ?
C62" C61" H61D 109.4 . . ?
N6" C61" H61D 109.4 . . ?
H61C C61" H61D 108.0 . . ?
C61" C62" H62F 109.5 . . ?
C61" C62" H62G 109.5 . . ?
H62F C62" H62G 109.5 . . ?
C61" C62" H62H 109.5 . . ?
H62F C62" H62H 109.5 . . ?
H62G C62" H62H 109.5 . . ?
C64" C63" N6" 116.8(16) . . ?
C64" C63" H63C 108.1 . . ?
N6" C63" H63C 108.1 . . ?
C64" C63" H63D 108.1 . . ?
N6" C63" H63D 108.1 . . ?
H63C C63" H63D 107.3 . . ?
C63" C64" H64D 109.5 . . ?
C63" C64" H64E 109.5 . . ?
H64D C64" H64E 109.5 . . ?
C63" C64" H64F 109.5 . . ?
H64D C64" H64F 109.5 . . ?
H64E C64" H64F 109.5 . . ?
N6" C65" C66" 111(3) . . ?
N6" C65" H65E 109.4 . . ?
C66" C65" H65E 109.4 . . ?
N6" C65" H65F 109.5 . . ?
C66" C65" H65F 109.5 . . ?
H65E C65" H65F 108.0 . . ?
C65" C66" H66D 109.4 . . ?
C65" C66" H66E 109.4 . . ?
H66D C66" H66E 109.5 . . ?
C65" C66" H66F 109.6 . . ?
H66D C66" H66F 109.5 . . ?
H66E C66" H66F 109.5 . . ?
C68" C67" N6" 126(4) . . ?
C68" C67" H67I 105.9 . . ?
N6" C67" H67I 105.9 . . ?
C68" C67" H67J 105.9 . . ?
N6" C67" H67J 105.9 . . ?
H67I C67" H67J 106.3 . . ?
C67" C68" H68J 109.5 . . ?
C67" C68" H68K 109.5 . . ?
H68J C68" H68K 109.5 . . ?
C67" C68" H68L 109.5 . . ?
H68J C68" H68L 109.5 . . ?
H68K C68" H68L 109.5 . . ?
O1 S1 C1 100.2(14) . . ?
O1 S1 C2 99.3(15) . . ?
C1 S1 C2 111.4(18) . . ?
S1 C1 H1A 109.5 . . ?
S1 C1 H1B 109.5 . . ?
H1A C1 H1B 109.5 . . ?
S1 C1 H1C 109.5 . . ?
H1A C1 H1C 109.5 . . ?
H1B C1 H1C 109.5 . . ?
S1 C2 H2A 109.5 . . ?
S1 C2 H2B 109.5 . . ?
H2A C2 H2B 109.5 . . ?
S1 C2 H2C 109.5 . . ?
H2A C2 H2C 109.5 . . ?
H2B C2 H2C 109.5 . . ?
O2 S2 C3 112.6(13) . . ?
O2 S2 C4 113.9(13) . . ?
C3 S2 C4 105.6(18) . . ?
S2 C3 H3A 109.5 . . ?
S2 C3 H3B 109.5 . . ?
H3A C3 H3B 109.5 . . ?
S2 C3 H3C 109.5 . . ?
H3A C3 H3C 109.5 . . ?
H3B C3 H3C 109.5 . . ?
S2 C4 H4A 109.5 . . ?
S2 C4 H4B 109.5 . . ?
H4A C4 H4B 109.5 . . ?
S2 C4 H4C 109.5 . . ?
H4A C4 H4C 109.5 . . ?
H4B C4 H4C 109.5 . . ?
O3 S3 C5 107.4(15) . . ?
O3 S3 C6 105.9(15) . . ?
C5 S3 C6 107.3(17) . . ?
S3 C5 H5A 109.5 . . ?
S3 C5 H5B 109.5 . . ?
H5A C5 H5B 109.5 . . ?
S3 C5 H5C 109.5 . . ?
H5A C5 H5C 109.5 . . ?
H5B C5 H5C 109.5 . . ?
S3 C6 H6A 109.5 . . ?
S3 C6 H6B 109.5 . . ?
H6A C6 H6B 109.5 . . ?
S3 C6 H6C 109.5 . . ?
H6A C6 H6C 109.5 . . ?
H6B C6 H6C 109.5 . . ?

loop_
_geom_bond_atom_site_label_1
_geom_bond_atom_site_label_2
_geom_bond_distance
_geom_bond_site_symmetry_2
_geom_bond_publ_flag
Ni1' S3B 2.227(6) . ?
Ni1' S6' 2.280(9) . ?
Ni1' S5' 2.289(16) . ?
Ni1' S4B 2.397(7) . ?
Ni1' S2B 2.764(7) . ?
Ni1' Fe2B 2.883(5) . ?
S5' C71' 1.789(15) . ?
S6' C76' 1.724(15) . ?
C71' C72' 1.3900 . ?
C71' C76' 1.3900 . ?
C72' C73' 1.3900 . ?
C72' H72' 0.9300 . ?
C73' C74' 1.3900 . ?
C73' C77' 1.52(3) . ?
C74' C75' 1.3900 . ?
C74' H74' 0.9300 . ?
C75' C76' 1.3900 . ?
C75' H75' 0.9300 . ?
C77' H77A 0.9600 . ?
C77' H77B 0.9600 . ?
C77' H77C 0.9600 . ?
Ni1" S6" 2.231(12) . ?
Ni1" S2B 2.262(8) . ?
Ni1" S5" 2.270(19) . ?
Ni1" S3B 2.359(7) . ?
Ni1" Fe3B 2.896(7) . ?
Ni1" S4B 3.089(9) . ?
S5" C71" 1.780(19) . ?
S6" C76" 1.733(18) . ?
C71" C72" 1.3900 . ?
C71" C76" 1.3900 . ?
C72" C73" 1.3900 . ?
C72" H72" 0.9300 . ?
C73" C74" 1.3900 . ?
C73" C77" 1.52(3) . ?
C74" C75" 1.3900 . ?
C74" H74" 0.9300 . ?
C75" C76" 1.3900 . ?
C75" H75" 0.9300 . ?
C77" H77D 0.9600 . ?
C77" H77E 0.9600 . ?
C77" H77F 0.9600 . ?
Fe2B S4B 2.233(5) . ?
Fe2B S1B 2.271(4) . ?
Fe2B S8B 2.292(5) . ?
Fe2B S3B 2.294(5) . ?
Fe3B S2B 2.249(5) . ?
Fe3B S3B 2.272(5) . ?
Fe3B S7B 2.289(5) . ?
Fe3B S1B 2.297(4) . ?
Fe4B S2B 2.257(5) . ?
Fe4B S4B 2.261(5) . ?
Fe4B S9B 2.261(5) . ?
Fe4B S1B 2.287(4) . ?
S7B C63B 1.694(16) . ?
S8B C43B 1.752(17) . ?
S9B C23B 1.744(17) . ?
S11B C1B 1.751(15) . ?
S11B C11B 1.780(15) . ?
S12B C2B 1.751(14) . ?
S12B C21B 1.755(15) . ?
S13B C31B 1.754(17) . ?
S13B C3B 1.777(13) . ?
S14B C4B 1.745(14) . ?
S14B C41B 1.832(15) . ?
S15B C51B 1.77(2) . ?
S15B C5B 1.769(14) . ?
S16B C6B 1.783(13) . ?
S16B C61B 1.813(14) . ?
C1B C2B 1.414(17) . ?
C1B C6B 1.431(17) . ?
C2B C3B 1.427(17) . ?
C3B C4B 1.413(17) . ?
C4B C5B 1.385(18) . ?
C5B C6B 1.413(17) . ?
C11B C16B 1.365(18) . ?
C11B C12B 1.390(18) . ?
C12B C13B 1.403(19) . ?
C12B H12B 0.9300 . ?
C13B C14B 1.32(2) . ?
C13B H13B 0.9300 . ?
C14B C15B 1.34(2) . ?
C14B C17B 1.49(2) . ?
C15B C16B 1.385(19) . ?
C15B H15B 0.9300 . ?
C16B H16B 0.9300 . ?
C17B H17A 0.9600 . ?
C17B H17B 0.9600 . ?
C17B H17C 0.9600 . ?
C21B C26B 1.375(19) . ?
C21B C22B 1.380(18) . ?
C22B C23B 1.413(18) . ?
C22B H22B 0.9300 . ?
C23B C24B 1.42(2) . ?
C24B C25B 1.37(2) . ?
C24B C27B 1.51(2) . ?
C25B C26B 1.371(18) . ?
C25B H25B 0.9300 . ?
C26B C28B 1.53(2) . ?
C27B H27A 0.9600 . ?
C27B H27B 0.9600 . ?
C27B H27C 0.9600 . ?
C28B H28A 0.9600 . ?
C28B H28B 0.9600 . ?
C28B H28C 0.9600 . ?
C31B C36B 1.37(2) . ?
C31B C32B 1.387(19) . ?
C32B C33B 1.42(2) . ?
C32B H32B 0.9300 . ?
C33B C34B 1.36(2) . ?
C33B H33B 0.9300 . ?
C34B C35B 1.30(2) . ?
C34B C37B 1.49(2) . ?
C35B C36B 1.38(2) . ?
C35B H35B 0.9300 . ?
C36B H36B 0.9300 . ?
C37B H37A 0.9600 . ?
C37B H37B 0.9600 . ?
C37B H37C 0.9600 . ?
C41B C42B 1.347(18) . ?
C41B C46B 1.387(19) . ?
C42B C43B 1.427(19) . ?
C42B H42B 0.9300 . ?
C43B C44B 1.380(19) . ?
C44B C45B 1.38(2) . ?
C44B C47B 1.488(19) . ?
C45B C46B 1.36(2) . ?
C45B H45B 0.9300 . ?
C46B C48B 1.49(2) . ?
C47B H47A 0.9600 . ?
C47B H47B 0.9600 . ?
C47B H47C 0.9600 . ?
C48B H48A 0.9600 . ?
C48B H48B 0.9600 . ?
C48B H48C 0.9600 . ?
C51B C56B 1.35(2) . ?
C51B C52B 1.37(2) . ?
C52B C53B 1.258(19) . ?
C52B H52B 0.9300 . ?
C53B C54B 1.42(2) . ?
C53B H53B 0.9300 . ?
C54B C55B 1.32(2) . ?
C54B C57B 1.52(2) . ?
C55B C56B 1.42(2) . ?
C55B H55B 0.9300 . ?
C56B H56B 0.9300 . ?
C57B H57A 0.9600 . ?
C57B H57B 0.9600 . ?
C57B H57C 0.9600 . ?
C61B C62B 1.406(17) . ?
C61B C66B 1.414(19) . ?
C62B C63B 1.348(18) . ?
C62B H62B 0.9300 . ?
C63B C64B 1.388(19) . ?
C64B C65B 1.39(2) . ?
C64B C67B 1.50(2) . ?
C65B C66B 1.38(2) . ?
C65B H65B 0.9300 . ?
C66B C68B 1.54(2) . ?
C67B H67A 0.9600 . ?
C67B H67B 0.9600 . ?
C67B H67C 0.9600 . ?
C68B H68A 0.9600 . ?
C68B H68B 0.9600 . ?
C68B H68C 0.9600 . ?
Ni1A S6A 2.208(5) . ?
Ni1A S1A 2.259(5) . ?
Ni1A S5A 2.260(5) . ?
Ni1A S2A 2.287(5) . ?
Ni1A S3A 3.144(7) . ?
Fe1A S1A 2.250(4) . ?
Fe1A S4A 2.266(4) . ?
Fe1A S2A 2.286(5) . ?
Fe1A S8A 2.294(4) . ?
Fe2A S3A 2.234(5) . ?
Fe2A S7A 2.265(5) . ?
Fe2A S1A 2.276(4) . ?
Fe2A S4A 2.283(4) . ?
Fe3A S3A 2.228(5) . ?
Fe3A S9A 2.285(5) . ?
Fe3A S2A 2.299(5) . ?
Fe3A S4A 2.307(4) . ?
S5A C71A 1.799(10) . ?
S6A C76A 1.741(10) . ?
S7A C63A 1.746(18) . ?
S8A C23A 1.770(13) . ?
S9A C43A 1.734(17) . ?
S11A C11A 1.755(17) . ?
S11A C1A 1.778(14) . ?
S12A C2A 1.766(15) . ?
S12A C21A 1.787(13) . ?
S13A C31A 1.723(17) . ?
S13A C3A 1.785(14) . ?
S14A C41A 1.775(18) . ?
S14A C4A 1.795(15) . ?
S15A C5A 1.724(17) . ?
S15A C51A 1.772(17) . ?
S16A C61A 1.772(15) . ?
S16A C6A 1.780(15) . ?
C1A C2A 1.385(17) . ?
C1A C6A 1.430(18) . ?
C2A C3A 1.390(18) . ?
C3A C4A 1.399(18) . ?
C4A C5A 1.419(19) . ?
C5A C6A 1.382(18) . ?
C11A C16A 1.349(19) . ?
C11A C12A 1.40(2) . ?
C12A C13A 1.42(2) . ?
C12A H12A 0.9300 . ?
C13A C14A 1.36(2) . ?
C13A H13A 0.9300 . ?
C14A C15A 1.33(2) . ?
C14A C17A 1.56(2) . ?
C15A C16A 1.40(2) . ?
C15A H15A 0.9300 . ?
C16A H16A 0.9300 . ?
C17A H17D 0.9600 . ?
C17A H17E 0.9600 . ?
C17A H17F 0.9600 . ?
C21A C22A 1.363(16) . ?
C21A C26A 1.379(16) . ?
C22A C23A 1.393(17) . ?
C22A H22A 0.9300 . ?
C23A C24A 1.358(17) . ?
C24A C25A 1.386(18) . ?
C24A C27A 1.558(18) . ?
C25A C26A 1.382(18) . ?
C25A H25A 0.9300 . ?
C26A C28A 1.494(17) . ?
C27A H27D 0.9600 . ?
C27A H27E 0.9600 . ?
C27A H27F 0.9600 . ?
C28A H28D 0.9600 . ?
C28A H28E 0.9600 . ?
C28A H28F 0.9600 . ?
C31A C36A 1.37(2) . ?
C31A C32A 1.39(2) . ?
C32A C33A 1.351(19) . ?
C32A H32A 0.9300 . ?
C33A C34A 1.41(2) . ?
C33A H33A 0.9300 . ?
C34A C35A 1.35(2) . ?
C34A C37A 1.48(2) . ?
C35A C36A 1.40(2) . ?
C35A H35A 0.9300 . ?
C36A H36A 0.9300 . ?
C37A H37D 0.9600 . ?
C37A H37E 0.9600 . ?
C37A H37F 0.9600 . ?
C41A C42A 1.358(19) . ?
C41A C46A 1.42(2) . ?
C42A C43A 1.349(18) . ?
C42A H42A 0.9300 . ?
C43A C44A 1.41(2) . ?
C44A C45A 1.39(2) . ?
C44A C47A 1.55(2) . ?
C45A C46A 1.40(2) . ?
C45A H45A 0.9300 . ?
C46A C48A 1.54(2) . ?
C47A H47D 0.9600 . ?
C47A H47E 0.9600 . ?
C47A H47F 0.9600 . ?
C48A H48D 0.9600 . ?
C48A H48E 0.9600 . ?
C48A H48F 0.9600 . ?
C51A C52A 1.36(2) . ?
C51A C56A 1.42(2) . ?
C52A C53A 1.39(2) . ?
C52A H52A 0.9300 . ?
C53A C54A 1.41(2) . ?
C53A H53A 0.9300 . ?
C54A C55A 1.35(2) . ?
C54A C57A 1.53(2) . ?
C55A C56A 1.39(2) . ?
C55A H55A 0.9300 . ?
C56A H56A 0.9300 . ?
C57A H57D 0.9600 . ?
C57A H57E 0.9600 . ?
C57A H57F 0.9600 . ?
C61A C62A 1.351(19) . ?
C61A C66A 1.42(2) . ?
C62A C63A 1.389(18) . ?
C62A H62A 0.9300 . ?
C63A C64A 1.41(2) . ?
C64A C65A 1.37(2) . ?
C64A C67A 1.48(2) . ?
C65A C66A 1.37(2) . ?
C65A H65A 0.9300 . ?
C66A C68A 1.54(2) . ?
C67A H67D 0.9600 . ?
C67A H67E 0.9600 . ?
C67A H67F 0.9600 . ?
C68A H68D 0.9600 . ?
C68A H68E 0.9600 . ?
C68A H68F 0.9600 . ?
C71A C72A 1.3900 . ?
C71A C76A 1.3900 . ?
C72A C73A 1.3900 . ?
C72A H72A 0.9300 . ?
C73A C74A 1.3900 . ?
C73A H73A 0.9300 . ?
C74A C75A 1.3900 . ?
C74A C77A 1.425(14) . ?
C75A C76A 1.3900 . ?
C75A H75A 0.9300 . ?
C77A H77G 0.9600 . ?
C77A H77H 0.9600 . ?
C77A H77I 0.9600 . ?
N1 C11 1.464(16) . ?
N1 C13 1.517(18) . ?
N1 C15 1.519(17) . ?
N1 C17 1.554(19) . ?
C11 C12 1.52(2) . ?
C11 H11A 0.9700 . ?
C11 H11B 0.9700 . ?
C12 H12C 0.9600 . ?
C12 H12D 0.9600 . ?
C12 H12E 0.9600 . ?
C13 C14 1.48(2) . ?
C13 H13C 0.9700 . ?
C13 H13D 0.9700 . ?
C14 H14A 0.9600 . ?
C14 H14B 0.9600 . ?
C14 H14C 0.9600 . ?
C15 C16 1.500(18) . ?
C15 H15C 0.9700 . ?
C15 H15D 0.9700 . ?
C16 H16C 0.9600 . ?
C16 H16D 0.9600 . ?
C16 H16E 0.9600 . ?
C17 C18 1.56(2) . ?
C17 H17G 0.9700 . ?
C17 H17H 0.9700 . ?
C18 H18A 0.9600 . ?
C18 H18B 0.9600 . ?
C18 H18C 0.9600 . ?
N2 C25 1.485(18) . ?
N2 C27 1.505(19) . ?
N2 C21 1.510(19) . ?
N2 C23 1.522(19) . ?
C21 C22 1.52(2) . ?
C21 H21A 0.9700 . ?
C21 H21B 0.9700 . ?
C22 H22C 0.9600 . ?
C22 H22D 0.9600 . ?
C22 H22E 0.9600 . ?
C23 C24 1.44(2) . ?
C23 H23A 0.9700 . ?
C23 H23B 0.9700 . ?
C24 H24A 0.9600 . ?
C24 H24B 0.9600 . ?
C24 H24C 0.9600 . ?
C25 C26 1.55(2) . ?
C25 H25C 0.9700 . ?
C25 H25D 0.9700 . ?
C26 H26A 0.9600 . ?
C26 H26B 0.9600 . ?
C26 H26C 0.9600 . ?
C27 C28 1.55(2) . ?
C27 H27G 0.9700 . ?
C27 H27H 0.9700 . ?
C28 H28G 0.9600 . ?
C28 H28H 0.9600 . ?
C28 H28I 0.9600 . ?
N3 C31 1.49(2) . ?
N3 C35 1.53(2) . ?
N3 C33 1.56(2) . ?
N3 C37 1.65(3) . ?
C31 C32 1.58(2) . ?
C31 H31A 0.9700 . ?
C31 H31B 0.9700 . ?
C32 H32C 0.9600 . ?
C32 H32D 0.9600 . ?
C32 H32E 0.9600 . ?
C33 C34 1.45(2) . ?
C33 H33C 0.9700 . ?
C33 H33D 0.9700 . ?
C34 H34A 0.9600 . ?
C34 H34B 0.9600 . ?
C34 H34C 0.9600 . ?
C35 C36 1.487(19) . ?
C35 H35C 0.9700 . ?
C35 H35D 0.9700 . ?
C36 H36C 0.9600 . ?
C36 H36D 0.9600 . ?
C36 H36E 0.9600 . ?
C37 C38 1.53(3) . ?
C37 H37G 0.9700 . ?
C37 H37H 0.9700 . ?
C38 H38A 0.9600 . ?
C38 H38B 0.9600 . ?
C38 H38C 0.9600 . ?
N4 C45 1.49(2) . ?
N4 C43 1.489(17) . ?
N4 C47 1.497(17) . ?
N4 C41 1.500(17) . ?
C41 C42 1.49(2) . ?
C41 H41A 0.9700 . ?
C41 H41B 0.9700 . ?
C42 H42C 0.9600 . ?
C42 H42D 0.9600 . ?
C42 H42E 0.9600 . ?
C43 C44 1.46(2) . ?
C43 H43A 0.9700 . ?
C43 H43B 0.9700 . ?
C44 H44A 0.9600 . ?
C44 H44B 0.9600 . ?
C44 H44C 0.9600 . ?
C45 C46 1.47(2) . ?
C45 H45C 0.9700 . ?
C45 H45D 0.9700 . ?
C46 H46A 0.9600 . ?
C46 H46B 0.9600 . ?
C46 H46C 0.9600 . ?
C47 C48 1.47(2) . ?
C47 H47G 0.9700 . ?
C47 H47H 0.9700 . ?
C48 H48G 0.9600 . ?
C48 H48H 0.9600 . ?
C48 H48I 0.9600 . ?
N5 C55' 1.518(10) . ?
N5 C51" 1.526(10) . ?
N5 C53' 1.531(10) . ?
N5 C53" 1.540(10) . ?
N5 C55" 1.541(10) . ?
N5 C57' 1.550(10) . ?
N5 C51' 1.557(10) . ?
N5 C57" 1.562(10) . ?
C51' C52' 1.531(10) . ?
C51' H51A 0.9700 . ?
C51' H51B 0.9700 . ?
C52' H52C 0.9600 . ?
C52' H52D 0.9600 . ?
C52' H52E 0.9600 . ?
C53' C54' 1.534(10) . ?
C53' H53C 0.9700 . ?
C53' H53D 0.9700 . ?
C54' H54A 0.9600 . ?
C54' H54B 0.9600 . ?
C54' H54C 0.9600 . ?
C55' C56' 1.518(10) . ?
C55' H55C 0.9700 . ?
C55' H55D 0.9700 . ?
C56' H56C 0.9600 . ?
C56' H56D 0.9600 . ?
C56' H56E 0.9600 . ?
C57' C58' 1.543(10) . ?
C57' H57G 0.9700 . ?
C57' H57H 0.9700 . ?
C58' H58A 0.9600 . ?
C58' H58B 0.9600 . ?
C58' H58C 0.9600 . ?
C51" C52" 1.535(10) . ?
C51" H51C 0.9700 . ?
C51" H51D 0.9700 . ?
C52" H52F 0.9600 . ?
C52" H52G 0.9600 . ?
C52" H52H 0.9600 . ?
C53" C54" 1.547(10) . ?
C53" H53E 0.9700 . ?
C53" H53F 0.9700 . ?
C54" H54D 0.9600 . ?
C54" H54E 0.9600 . ?
C54" H54F 0.9600 . ?
C55" C56" 1.536(10) . ?
C55" H55E 0.9700 . ?
C55" H55F 0.9700 . ?
C56" H56F 0.9600 . ?
C56" H56G 0.9600 . ?
C56" H56H 0.9600 . ?
C57" C58" 1.534(10) . ?
C57" H57I 0.9700 . ?
C57" H57J 0.9700 . ?
C58" H58D 0.9600 . ?
C58" H58E 0.9600 . ?
C58" H58F 0.9600 . ?
N6' C67' 1.536(10) . ?
N6' C61' 1.536(10) . ?
N6' C65' 1.542(10) . ?
N6' C63' 1.543(10) . ?
C61' C62' 1.539(10) . ?
C61' H61A 0.9700 . ?
C61' H61B 0.9700 . ?
C62' H62C 0.9600 . ?
C62' H62D 0.9600 . ?
C62' H62E 0.9600 . ?
C63' C64' 1.535(10) . ?
C63' H63A 0.9700 . ?
C63' H63B 0.9700 . ?
C64' H64A 0.9600 . ?
C64' H64B 0.9600 . ?
C64' H64C 0.9600 . ?
C65' C66' 1.537(10) . ?
C65' H65C 0.9700 . ?
C65' H65D 0.9700 . ?
C66' H66A 0.9600 . ?
C66' H66B 0.9600 . ?
C66' H66C 0.9600 . ?
C67' C68' 1.526(10) . ?
C67' H67G 0.9700 . ?
C67' H67H 0.9700 . ?
C68' H68G 0.9600 . ?
C68' H68H 0.9600 . ?
C68' H68I 0.9600 . ?
N6" C65" 1.540(10) . ?
N6" C67" 1.541(10) . ?
N6" C63" 1.542(11) . ?
N6" C61" 1.546(10) . ?
C61" C62" 1.540(10) . ?
C61" H61C 0.9700 . ?
C61" H61D 0.9700 . ?
C62" H62F 0.9600 . ?
C62" H62G 0.9600 . ?
C62" H62H 0.9600 . ?
C63" C64" 1.537(10) . ?
C63" H63C 0.9700 . ?
C63" H63D 0.9700 . ?
C64" H64D 0.9600 . ?
C64" H64E 0.9600 . ?
C64" H64F 0.9600 . ?
C65" C66" 1.543(11) . ?
C65" H65E 0.9700 . ?
C65" H65F 0.9700 . ?
C66" H66D 0.9600 . ?
C66" H66E 0.9600 . ?
C66" H66F 0.9600 . ?
C67" C68" 1.535(11) . ?
C67" H67I 0.9700 . ?
C67" H67J 0.9700 . ?
C68" H68J 0.9600 . ?
C68" H68K 0.9600 . ?
C68" H68L 0.9600 . ?
S1 O1 1.29(3) . ?
S1 C1 1.54(2) . ?
S1 C2 1.55(2) . ?
C1 H1A 0.9600 . ?
C1 H1B 0.9600 . ?
C1 H1C 0.9600 . ?
C2 H2A 0.9600 . ?
C2 H2B 0.9600 . ?
C2 H2C 0.9600 . ?
S2 O2 1.382(10) . ?
S2 C3 1.621(9) . ?
S2 C4 1.660(9) . ?
C3 H3A 0.9600 . ?
C3 H3B 0.9600 . ?
C3 H3C 0.9600 . ?
C4 H4A 0.9600 . ?
C4 H4B 0.9600 . ?
C4 H4C 0.9600 . ?
S3 O3 1.387(10) . ?
S3 C5 1.625(9) . ?
S3 C6 1.665(9) . ?
C5 H5A 0.9600 . ?
C5 H5B 0.9600 . ?
C5 H5C 0.9600 . ?
C6 H6A 0.9600 . ?
C6 H6B 0.9600 . ?
C6 H6C 0.9600 . ?

loop_
_geom_torsion_atom_site_label_1
_geom_torsion_atom_site_label_2
_geom_torsion_atom_site_label_3
_geom_torsion_atom_site_label_4
_geom_torsion
_geom_torsion_site_symmetry_1
_geom_torsion_site_symmetry_2
_geom_torsion_site_symmetry_3
_geom_torsion_site_symmetry_4
_geom_torsion_publ_flag
S3B Ni1' S5' C71' 175.0(17) . . . . ?
S6' Ni1' S5' C71' 1.8(15) . . . . ?
S4B Ni1' S5' C71' 75.9(17) . . . . ?
S2B Ni1' S5' C71' -99.3(17) . . . . ?
Fe2B Ni1' S5' C71' 150.4(11) . . . . ?
S3B Ni1' S6' C76' -40.0(18) . . . . ?
S5' Ni1' S6' C76' -14.6(12) . . . . ?
S4B Ni1' S6' C76' -168.5(9) . . . . ?
S2B Ni1' S6' C76' 102.7(9) . . . . ?
Fe2B Ni1' S6' C76' -157.9(8) . . . . ?
Ni1' S5' C71' C72' -176.8(11) . . . . ?
Ni1' S5' C71' C76' 16(2) . . . . ?
C76' C71' C72' C73' 0.0 . . . . ?
S5' C71' C72' C73' -168(2) . . . . ?
C71' C72' C73' C74' 0.0 . . . . ?
C71' C72' C73' C77' -172(2) . . . . ?
C72' C73' C74' C75' 0.0 . . . . ?
C77' C73' C74' C75' 172(2) . . . . ?
C73' C74' C75' C76' 0.0 . . . . ?
C74' C75' C76' C71' 0.0 . . . . ?
C74' C75' C76' S6' -162.0(17) . . . . ?
C72' C71' C76' C75' 0.0 . . . . ?
S5' C71' C76' C75' 168(2) . . . . ?
C72' C71' C76' S6' 164.7(15) . . . . ?
S5' C71' C76' S6' -27.8(19) . . . . ?
Ni1' S6' C76' C75' -169.3(10) . . . . ?
Ni1' S6' C76' C71' 27.3(12) . . . . ?
S6" Ni1" S5" C71" 7(3) . . . . ?
S2B Ni1" S5" C71" -54(5) . . . . ?
S3B Ni1" S5" C71" -169(3) . . . . ?
Fe3B Ni1" S5" C71" -150.2(15) . . . . ?
S4B Ni1" S5" C71" 113(2) . . . . ?
S2B Ni1" S6" C76" 174.3(13) . . . . ?
S5" Ni1" S6" C76" 8(2) . . . . ?
Fe3B Ni1" S6" C76" 164.3(12) . . . . ?
S4B Ni1" S6" C76" -103.4(13) . . . . ?
Ni1" S5" C71" C72" 167.1(16) . . . . ?
Ni1" S5" C71" C76" -27(4) . . . . ?
C76" C71" C72" C73" 0.0 . . . . ?
S5" C71" C72" C73" 166(3) . . . . ?
C71" C72" C73" C74" 0.0 . . . . ?
C71" C72" C73" C77" 172(2) . . . . ?
C72" C73" C74" C75" 0.0 . . . . ?
C77" C73" C74" C75" -171(2) . . . . ?
C73" C74" C75" C76" 0.0 . . . . ?
C74" C75" C76" C71" 0.0 . . . . ?
C74" C75" C76" S6" 156(2) . . . . ?
C72" C71" C76" C75" 0.0 . . . . ?
S5" C71" C76" C75" -165(3) . . . . ?
C72" C71" C76" S6" -159(2) . . . . ?
S5" C71" C76" S6" 35(3) . . . . ?
Ni1" S6" C76" C75" 176.8(14) . . . . ?
Ni1" S6" C76" C71" -25.0(18) . . . . ?
S3B Ni1' Fe2B S4B -176.1(3) . . . . ?
S6' Ni1' Fe2B S4B -14.1(5) . . . . ?
S5' Ni1' Fe2B S4B -144.2(12) . . . . ?
S2B Ni1' Fe2B S4B 91.7(2) . . . . ?
S3B Ni1' Fe2B S1B 91.9(2) . . . . ?
S6' Ni1' Fe2B S1B -106.0(5) . . . . ?
S5' Ni1' Fe2B S1B 123.9(11) . . . . ?
S4B Ni1' Fe2B S1B -91.9(2) . . . . ?
S2B Ni1' Fe2B S1B -0.20(19) . . . . ?
S3B Ni1' Fe2B S8B -87.5(3) . . . . ?
S6' Ni1' Fe2B S8B 74.6(5) . . . . ?
S5' Ni1' Fe2B S8B -55.5(12) . . . . ?
S4B Ni1' Fe2B S8B 88.7(3) . . . . ?
S2B Ni1' Fe2B S8B -179.6(2) . . . . ?
S6' Ni1' Fe2B S3B 162.1(6) . . . . ?
S5' Ni1' Fe2B S3B 32.0(11) . . . . ?
S4B Ni1' Fe2B S3B 176.1(3) . . . . ?
S2B Ni1' Fe2B S3B -92.1(2) . . . . ?
S6" Ni1" Fe3B S2B 13.1(7) . . . . ?
S5" Ni1" Fe3B S2B 160(2) . . . . ?
S3B Ni1" Fe3B S2B -175.8(3) . . . . ?
S4B Ni1" Fe3B S2B -90.3(2) . . . . ?
S6" Ni1" Fe3B S3B -171.1(8) . . . . ?
S2B Ni1" Fe3B S3B 175.8(3) . . . . ?
S5" Ni1" Fe3B S3B -24(2) . . . . ?
S4B Ni1" Fe3B S3B 85.5(2) . . . . ?
S6" Ni1" Fe3B S7B -86.2(8) . . . . ?
S2B Ni1" Fe3B S7B -99.3(3) . . . . ?
S5" Ni1" Fe3B S7B 61(2) . . . . ?
S3B Ni1" Fe3B S7B 84.9(3) . . . . ?
S4B Ni1" Fe3B S7B 170.4(2) . . . . ?
S6" Ni1" Fe3B S1B 100.1(7) . . . . ?
S2B Ni1" Fe3B S1B 87.0(2) . . . . ?
S5" Ni1" Fe3B S1B -113(2) . . . . ?
S3B Ni1" Fe3B S1B -88.7(2) . . . . ?
S4B Ni1" Fe3B S1B -3.3(2) . . . . ?
S4B Fe2B S1B Fe4B -18.24(19) . . . . ?
S8B Fe2B S1B Fe4B -142.33(19) . . . . ?
S3B Fe2B S1B Fe4B 90.00(16) . . . . ?
Ni1' Fe2B S1B Fe4B 38.24(16) . . . . ?
S4B Fe2B S1B Fe3B -94.23(19) . . . . ?
S8B Fe2B S1B Fe3B 141.69(19) . . . . ?
S3B Fe2B S1B Fe3B 14.02(16) . . . . ?
Ni1' Fe2B S1B Fe3B -37.75(15) . . . . ?
S2B Fe4B S1B Fe2B -93.47(18) . . . . ?
S4B Fe4B S1B Fe2B 17.90(19) . . . . ?
S9B Fe4B S1B Fe2B 149.7(2) . . . . ?
S2B Fe4B S1B Fe3B -16.22(18) . . . . ?
S4B Fe4B S1B Fe3B 95.15(18) . . . . ?
S9B Fe4B S1B Fe3B -133.0(2) . . . . ?
S2B Fe3B S1B Fe2B 93.77(18) . . . . ?
S3B Fe3B S1B Fe2B -14.14(16) . . . . ?
S7B Fe3B S1B Fe2B -133.0(2) . . . . ?
Ni1" Fe3B S1B Fe2B 41.2(2) . . . . ?
S2B Fe3B S1B Fe4B 16.28(18) . . . . ?
S3B Fe3B S1B Fe4B -91.64(16) . . . . ?
S7B Fe3B S1B Fe4B 149.5(2) . . . . ?
Ni1" Fe3B S1B Fe4B -36.3(2) . . . . ?
S3B Fe3B S2B Fe4B 93.15(17) . . . . ?
S7B Fe3B S2B Fe4B -148.83(19) . . . . ?
S1B Fe3B S2B Fe4B -16.37(18) . . . . ?
Ni1" Fe3B S2B Fe4B 96.6(2) . . . . ?
S3B Fe3B S2B Ni1" -3.4(3) . . . . ?
S7B Fe3B S2B Ni1" 114.6(3) . . . . ?
S1B Fe3B S2B Ni1" -113.0(2) . . . . ?
S3B Fe3B S2B Ni1' 13.16(18) . . . . ?
S7B Fe3B S2B Ni1' 131.2(2) . . . . ?
S1B Fe3B S2B Ni1' -96.36(17) . . . . ?
S4B Fe4B S2B Fe3B -91.75(18) . . . . ?
S9B Fe4B S2B Fe3B 143.85(18) . . . . ?
S1B Fe4B S2B Fe3B 16.44(18) . . . . ?
S4B Fe4B S2B Ni1" -13.3(3) . . . . ?
S9B Fe4B S2B Ni1" -137.7(2) . . . . ?
S1B Fe4B S2B Ni1" 94.9(2) . . . . ?
S4B Fe4B S2B Ni1' -12.30(19) . . . . ?
S9B Fe4B S2B Ni1' -136.70(19) . . . . ?
S1B Fe4B S2B Ni1' 95.90(17) . . . . ?
S6" Ni1" S2B Fe3B -170.8(5) . . . . ?
S5" Ni1" S2B Fe3B -110(3) . . . . ?
S3B Ni1" S2B Fe3B 3.3(2) . . . . ?
S4B Ni1" S2B Fe3B 82.15(17) . . . . ?
S6" Ni1" S2B Fe4B 116.4(5) . . . . ?
S5" Ni1" S2B Fe4B 177(3) . . . . ?
S3B Ni1" S2B Fe4B -69.5(3) . . . . ?
Fe3B Ni1" S2B Fe4B -72.79(15) . . . . ?
S4B Ni1" S2B Fe4B 9.36(18) . . . . ?
S3B Ni1' S2B Fe3B -13.09(18) . . . . ?
S6' Ni1' S2B Fe3B 176.4(3) . . . . ?
S5' Ni1' S2B Fe3B -95.0(4) . . . . ?
S4B Ni1' S2B Fe3B 87.23(18) . . . . ?
Fe2B Ni1' S2B Fe3B 38.27(13) . . . . ?
S3B Ni1' S2B Fe4B -89.23(19) . . . . ?
S6' Ni1' S2B Fe4B 100.3(3) . . . . ?
S5' Ni1' S2B Fe4B -171.1(4) . . . . ?
S4B Ni1' S2B Fe4B 11.09(17) . . . . ?
Fe2B Ni1' S2B Fe4B -37.87(13) . . . . ?
S6' Ni1' S3B Fe3B 156.4(13) . . . . ?
S5' Ni1' S3B Fe3B 131.1(9) . . . . ?
S4B Ni1' S3B Fe3B -76.3(2) . . . . ?
S2B Ni1' S3B Fe3B 12.60(17) . . . . ?
Fe2B Ni1' S3B Fe3B -73.35(13) . . . . ?
S6' Ni1' S3B Fe2B -130.2(13) . . . . ?
S5' Ni1' S3B Fe2B -155.6(9) . . . . ?
S4B Ni1' S3B Fe2B -3.0(2) . . . . ?
S2B Ni1' S3B Fe2B 85.94(17) . . . . ?
S2B Fe3B S3B Ni1' -16.0(2) . . . . ?
S7B Fe3B S3B Ni1' -141.5(2) . . . . ?
S1B Fe3B S3B Ni1' 93.34(19) . . . . ?
S2B Fe3B S3B Fe2B -95.30(17) . . . . ?
S7B Fe3B S3B Fe2B 139.20(17) . . . . ?
S1B Fe3B S3B Fe2B 14.00(16) . . . . ?
Ni1" Fe3B S3B Fe2B -98.6(2) . . . . ?
S2B Fe3B S3B Ni1" 3.3(2) . . . . ?
S7B Fe3B S3B Ni1" -122.2(2) . . . . ?
S1B Fe3B S3B Ni1" 112.6(2) . . . . ?
S4B Fe2B S3B Ni1' 3.2(2) . . . . ?
S1B Fe2B S3B Ni1' -105.37(19) . . . . ?
S8B Fe2B S3B Ni1' 121.6(2) . . . . ?
S4B Fe2B S3B Fe3B 94.42(17) . . . . ?
S1B Fe2B S3B Fe3B -14.17(16) . . . . ?
S8B Fe2B S3B Fe3B -147.17(17) . . . . ?
Ni1' Fe2B S3B Fe3B 91.20(18) . . . . ?
S4B Fe2B S3B Ni1" 19.0(2) . . . . ?
S1B Fe2B S3B Ni1" -89.6(2) . . . . ?
S8B Fe2B S3B Ni1" 137.4(2) . . . . ?
S2B Ni1" S3B Fe3B -3.3(2) . . . . ?
S5" Ni1" S3B Fe3B 162.7(16) . . . . ?
S4B Ni1" S3B Fe3B -85.19(17) . . . . ?
S2B Ni1" S3B Fe2B 68.5(3) . . . . ?
S5" Ni1" S3B Fe2B -125.6(16) . . . . ?
Fe3B Ni1" S3B Fe2B 71.75(14) . . . . ?
S4B Ni1" S3B Fe2B -13.44(17) . . . . ?
S1B Fe2B S4B Fe4B 18.34(19) . . . . ?
S8B Fe2B S4B Fe4B 149.19(17) . . . . ?
S3B Fe2B S4B Fe4B -91.21(18) . . . . ?
Ni1' Fe2B S4B Fe4B -88.2(2) . . . . ?
S1B Fe2B S4B Ni1' 106.54(19) . . . . ?
S8B Fe2B S4B Ni1' -122.6(2) . . . . ?
S3B Fe2B S4B Ni1' -3.0(2) . . . . ?
S1B Fe2B S4B Ni1" 94.87(19) . . . . ?
S8B Fe2B S4B Ni1" -134.3(2) . . . . ?
S3B Fe2B S4B Ni1" -14.68(19) . . . . ?
S2B Fe4B S4B Fe2B 91.73(19) . . . . ?
S9B Fe4B S4B Fe2B -152.01(18) . . . . ?
S1B Fe4B S4B Fe2B -18.10(19) . . . . ?
S2B Fe4B S4B Ni1' 13.9(2) . . . . ?
S9B Fe4B S4B Ni1' 130.2(2) . . . . ?
S1B Fe4B S4B Ni1' -95.93(19) . . . . ?
S2B Fe4B S4B Ni1" 10.1(2) . . . . ?
S9B Fe4B S4B Ni1" 126.4(2) . . . . ?
S1B Fe4B S4B Ni1" -99.73(18) . . . . ?
S3B Ni1' S4B Fe2B 3.1(2) . . . . ?
S6' Ni1' S4B Fe2B 170.6(3) . . . . ?
S5' Ni1' S4B Fe2B 98.0(9) . . . . ?
S2B Ni1' S4B Fe2B -86.22(17) . . . . ?
S3B Ni1' S4B Fe4B 78.5(2) . . . . ?
S6' Ni1' S4B Fe4B -114.0(3) . . . . ?
S5' Ni1' S4B Fe4B 173.4(8) . . . . ?
S2B Ni1' S4B Fe4B -10.82(17) . . . . ?
Fe2B Ni1' S4B Fe4B 75.40(14) . . . . ?
S6" Ni1" S4B Fe2B -170.9(5) . . . . ?
S2B Ni1" S4B Fe2B -86.9(2) . . . . ?
S5" Ni1" S4B Fe2B 96.5(6) . . . . ?
S3B Ni1" S4B Fe2B 14.09(18) . . . . ?
Fe3B Ni1" S4B Fe2B -36.69(14) . . . . ?
S6" Ni1" S4B Fe4B -93.7(4) . . . . ?
S2B Ni1" S4B Fe4B -9.70(19) . . . . ?
S5" Ni1" S4B Fe4B 173.7(6) . . . . ?
S3B Ni1" S4B Fe4B 91.3(2) . . . . ?
Fe3B Ni1" S4B Fe4B 40.56(14) . . . . ?
S2B Fe3B S7B C63B 98.1(7) . . . . ?
S3B Fe3B S7B C63B -146.3(7) . . . . ?
S1B Fe3B S7B C63B -28.6(7) . . . . ?
Ni1" Fe3B S7B C63B 157.7(7) . . . . ?
S4B Fe2B S8B C43B -137.4(6) . . . . ?
S1B Fe2B S8B C43B -16.3(6) . . . . ?
S3B Fe2B S8B C43B 108.3(6) . . . . ?
Ni1' Fe2B S8B C43B 163.0(6) . . . . ?
S2B Fe4B S9B C23B -157.0(6) . . . . ?
S4B Fe4B S9B C23B 85.3(6) . . . . ?
S1B Fe4B S9B C23B -40.0(7) . . . . ?
C11B S11B C1B C2B 97.7(12) . . . . ?
C11B S11B C1B C6B -76.0(12) . . . . ?
C6B C1B C2B C3B 3.7(19) . . . . ?
S11B C1B C2B C3B -169.9(10) . . . . ?
C6B C1B C2B S12B 174.8(10) . . . . ?
S11B C1B C2B S12B 1.1(16) . . . . ?
C21B S12B C2B C1B 59.5(12) . . . . ?
C21B S12B C2B C3B -129.5(11) . . . . ?
C1B C2B C3B C4B -1(2) . . . . ?
S12B C2B C3B C4B -172.2(11) . . . . ?
C1B C2B C3B S13B 171.3(10) . . . . ?
S12B C2B C3B S13B 0.4(16) . . . . ?
C31B S13B C3B C4B 98.8(13) . . . . ?
C31B S13B C3B C2B -73.7(12) . . . . ?
C2B C3B C4B C5B 3(2) . . . . ?
S13B C3B C4B C5B -169.6(11) . . . . ?
C2B C3B C4B S14B 175.9(11) . . . . ?
S13B C3B C4B S14B 3.7(17) . . . . ?
C41B S14B C4B C5B -138.9(12) . . . . ?
C41B S14B C4B C3B 47.8(14) . . . . ?
C3B C4B C5B C6B -7(2) . . . . ?
S14B C4B C5B C6B 179.9(11) . . . . ?
C3B C4B C5B S15B 166.2(11) . . . . ?
S14B C4B C5B S15B -7.3(17) . . . . ?
C51B S15B C5B C4B -69.7(13) . . . . ?
C51B S15B C5B C6B 103.0(13) . . . . ?
C4B C5B C6B C1B 9(2) . . . . ?
S15B C5B C6B C1B -163.1(10) . . . . ?
C4B C5B C6B S16B 179.7(11) . . . . ?
S15B C5B C6B S16B 7.2(18) . . . . ?
C2B C1B C6B C5B -8(2) . . . . ?
S11B C1B C6B C5B 166.2(11) . . . . ?
C2B C1B C6B S16B -178.5(10) . . . . ?
S11B C1B C6B S16B -4.5(15) . . . . ?
C61B S16B C6B C5B 48.7(13) . . . . ?
C61B S16B C6B C1B -140.6(11) . . . . ?
C1B S11B C11B C16B -32.6(14) . . . . ?
C1B S11B C11B C12B 154.7(11) . . . . ?
C16B C11B C12B C13B -1(2) . . . . ?
S11B C11B C12B C13B 171.9(11) . . . . ?
C11B C12B C13B C14B 3(3) . . . . ?
C12B C13B C14B C15B -2(3) . . . . ?
C12B C13B C14B C17B -179.1(14) . . . . ?
C13B C14B C15B C16B -1(3) . . . . ?
C17B C14B C15B C16B 176.2(15) . . . . ?
C12B C11B C16B C15B -1(2) . . . . ?
S11B C11B C16B C15B -173.8(11) . . . . ?
C14B C15B C16B C11B 3(2) . . . . ?
C2B S12B C21B C26B -160.5(12) . . . . ?
C2B S12B C21B C22B 21.8(14) . . . . ?
C26B C21B C22B C23B -3(2) . . . . ?
S12B C21B C22B C23B 174.3(11) . . . . ?
C21B C22B C23B C24B 2(2) . . . . ?
C21B C22B C23B S9B 176.2(12) . . . . ?
Fe4B S9B C23B C22B 32.3(14) . . . . ?
Fe4B S9B C23B C24B -153.9(12) . . . . ?
C22B C23B C24B C25B 0(2) . . . . ?
S9B C23B C24B C25B -174.3(13) . . . . ?
C22B C23B C24B C27B 179.9(14) . . . . ?
S9B C23B C24B C27B 6(2) . . . . ?
C23B C24B C25B C26B -1(3) . . . . ?
C27B C24B C25B C26B 179.2(16) . . . . ?
C24B C25B C26B C21B 0(3) . . . . ?
C24B C25B C26B C28B -179.6(17) . . . . ?
C22B C21B C26B C25B 2(2) . . . . ?
S12B C21B C26B C25B -175.5(12) . . . . ?
C22B C21B C26B C28B -178.4(14) . . . . ?
S12B C21B C26B C28B 4(2) . . . . ?
C3B S13B C31B C36B 153.5(13) . . . . ?
C3B S13B C31B C32B -29.2(15) . . . . ?
C36B C31B C32B C33B 4(2) . . . . ?
S13B C31B C32B C33B -173.7(12) . . . . ?
C31B C32B C33B C34B 1(3) . . . . ?
C32B C33B C34B C35B -4(3) . . . . ?
C32B C33B C34B C37B 175.0(16) . . . . ?
C33B C34B C35B C36B 3(3) . . . . ?
C37B C34B C35B C36B -176.5(19) . . . . ?
C32B C31B C36B C35B -5(3) . . . . ?
S13B C31B C36B C35B 172.3(14) . . . . ?
C34B C35B C36B C31B 2(3) . . . . ?
C4B S14B C41B C42B 44.6(14) . . . . ?
C4B S14B C41B C46B -136.5(12) . . . . ?
C46B C41B C42B C43B -3(2) . . . . ?
S14B C41B C42B C43B 176.1(10) . . . . ?
C41B C42B C43B C44B 0(2) . . . . ?
C41B C42B C43B S8B 178.7(11) . . . . ?
Fe2B S8B C43B C44B 177.5(11) . . . . ?
Fe2B S8B C43B C42B -1.7(15) . . . . ?
C42B C43B C44B C45B 1(2) . . . . ?
S8B C43B C44B C45B -178.1(13) . . . . ?
C42B C43B C44B C47B -178.8(15) . . . . ?
S8B C43B C44B C47B 2(2) . . . . ?
C43B C44B C45B C46B 1(3) . . . . ?
C47B C44B C45B C46B -178.8(18) . . . . ?
C44B C45B C46B C41B -4(3) . . . . ?
C44B C45B C46B C48B 171.4(17) . . . . ?
C42B C41B C46B C45B 5(2) . . . . ?
S14B C41B C46B C45B -174.2(12) . . . . ?
C42B C41B C46B C48B -170.7(15) . . . . ?
S14B C41B C46B C48B 10(2) . . . . ?
C5B S15B C51B C56B 138.6(14) . . . . ?
C5B S15B C51B C52B -42.0(16) . . . . ?
C56B C51B C52B C53B 7(3) . . . . ?
S15B C51B C52B C53B -172.6(12) . . . . ?
C51B C52B C53B C54B -6(3) . . . . ?
C52B C53B C54B C55B 5(3) . . . . ?
C52B C53B C54B C57B -180(2) . . . . ?
C53B C54B C55B C56B -4(3) . . . . ?
C57B C54B C55B C56B 179.9(18) . . . . ?
C52B C51B C56B C55B -7(3) . . . . ?
S15B C51B C56B C55B 172.7(13) . . . . ?
C54B C55B C56B C51B 6(3) . . . . ?
C6B S16B C61B C62B 44.0(12) . . . . ?
C6B S16B C61B C66B -132.1(11) . . . . ?
C66B C61B C62B C63B -5(2) . . . . ?
S16B C61B C62B C63B 179.0(12) . . . . ?
C61B C62B C63B C64B 3(2) . . . . ?
C61B C62B C63B S7B -177.7(11) . . . . ?
Fe3B S7B C63B C62B 0.8(18) . . . . ?
Fe3B S7B C63B C64B -179.3(12) . . . . ?
C62B C63B C64B C65B -1(3) . . . . ?
S7B C63B C64B C65B 179.6(14) . . . . ?
C62B C63B C64B C67B -178.3(16) . . . . ?
S7B C63B C64B C67B 2(2) . . . . ?
C63B C64B C65B C66B 1(3) . . . . ?
C67B C64B C65B C66B 178.9(17) . . . . ?
C64B C65B C66B C61B -3(3) . . . . ?
C64B C65B C66B C68B 177.6(17) . . . . ?
C62B C61B C66B C65B 5(2) . . . . ?
S16B C61B C66B C65B -178.7(12) . . . . ?
C62B C61B C66B C68B -176.0(14) . . . . ?
S16B C61B C66B C68B 0(2) . . . . ?
S4A Fe1A S1A Ni1A -113.57(16) . . . . ?
S2A Fe1A S1A Ni1A -3.28(18) . . . . ?
S8A Fe1A S1A Ni1A 116.24(17) . . . . ?
S4A Fe1A S1A Fe2A -17.36(16) . . . . ?
S2A Fe1A S1A Fe2A 92.94(16) . . . . ?
S8A Fe1A S1A Fe2A -147.54(16) . . . . ?
S6A Ni1A S1A Fe1A -126.8(10) . . . . ?
S5A Ni1A S1A Fe1A -159.80(19) . . . . ?
S2A Ni1A S1A Fe1A 3.27(18) . . . . ?
S3A Ni1A S1A Fe1A 84.00(13) . . . . ?
S6A Ni1A S1A Fe2A 159.2(10) . . . . ?
S5A Ni1A S1A Fe2A 126.16(19) . . . . ?
S2A Ni1A S1A Fe2A -70.77(19) . . . . ?
S3A Ni1A S1A Fe2A 9.96(14) . . . . ?
S3A Fe2A S1A Fe1A -93.07(18) . . . . ?
S7A Fe2A S1A Fe1A 151.62(18) . . . . ?
S4A Fe2A S1A Fe1A 17.12(17) . . . . ?
S3A Fe2A S1A Ni1A -14.7(2) . . . . ?
S7A Fe2A S1A Ni1A -130.03(18) . . . . ?
S4A Fe2A S1A Ni1A 95.47(17) . . . . ?
S1A Fe1A S2A Ni1A 3.25(18) . . . . ?
S4A Fe1A S2A Ni1A 111.06(16) . . . . ?
S8A Fe1A S2A Ni1A -115.13(17) . . . . ?
S1A Fe1A S2A Fe3A -93.57(15) . . . . ?
S4A Fe1A S2A Fe3A 14.24(16) . . . . ?
S8A Fe1A S2A Fe3A 148.04(15) . . . . ?
S6A Ni1A S2A Fe1A 167.74(18) . . . . ?
S1A Ni1A S2A Fe1A -3.24(17) . . . . ?
S5A Ni1A S2A Fe1A 98.6(7) . . . . ?
S3A Ni1A S2A Fe1A -84.72(14) . . . . ?
S6A Ni1A S2A Fe3A -120.80(19) . . . . ?
S1A Ni1A S2A Fe3A 68.22(19) . . . . ?
S5A Ni1A S2A Fe3A 170.0(7) . . . . ?
S3A Ni1A S2A Fe3A -13.26(15) . . . . ?
S3A Fe3A S2A Fe1A 96.32(18) . . . . ?
S9A Fe3A S2A Fe1A -138.34(16) . . . . ?
S4A Fe3A S2A Fe1A -13.85(16) . . . . ?
S3A Fe3A S2A Ni1A 19.6(2) . . . . ?
S9A Fe3A S2A Ni1A 144.90(17) . . . . ?
S4A Fe3A S2A Ni1A -90.62(17) . . . . ?
S9A Fe3A S3A Fe2A 149.26(18) . . . . ?
S2A Fe3A S3A Fe2A -91.6(2) . . . . ?
S4A Fe3A S3A Fe2A 19.0(2) . . . . ?
S9A Fe3A S3A Ni1A -133.82(17) . . . . ?
S2A Fe3A S3A Ni1A -14.64(17) . . . . ?
S4A Fe3A S3A Ni1A 95.94(14) . . . . ?
S7A Fe2A S3A Fe3A -146.05(18) . . . . ?
S1A Fe2A S3A Fe3A 88.98(19) . . . . ?
S4A Fe2A S3A Fe3A -19.3(2) . . . . ?
S7A Fe2A S3A Ni1A 135.94(15) . . . . ?
S1A Fe2A S3A Ni1A 10.97(15) . . . . ?
S4A Fe2A S3A Ni1A -97.29(14) . . . . ?
S6A Ni1A S3A Fe3A 98.6(2) . . . . ?
S1A Ni1A S3A Fe3A -87.70(17) . . . . ?
S5A Ni1A S3A Fe3A -166.9(2) . . . . ?
S2A Ni1A S3A Fe3A 14.22(17) . . . . ?
S6A Ni1A S3A Fe2A 175.69(18) . . . . ?
S1A Ni1A S3A Fe2A -10.58(15) . . . . ?
S5A Ni1A S3A Fe2A -89.7(2) . . . . ?
S2A Ni1A S3A Fe2A 91.34(17) . . . . ?
S1A Fe1A S4A Fe2A 17.34(17) . . . . ?
S2A Fe1A S4A Fe2A -88.82(16) . . . . ?
S8A Fe1A S4A Fe2A 141.68(18) . . . . ?
S1A Fe1A S4A Fe3A 91.99(16) . . . . ?
S2A Fe1A S4A Fe3A -14.17(16) . . . . ?
S8A Fe1A S4A Fe3A -143.67(17) . . . . ?
S3A Fe2A S4A Fe1A 95.5(2) . . . . ?
S7A Fe2A S4A Fe1A -149.85(19) . . . . ?
S1A Fe2A S4A Fe1A -17.03(16) . . . . ?
S3A Fe2A S4A Fe3A 18.8(2) . . . . ?
S7A Fe2A S4A Fe3A 133.52(19) . . . . ?
S1A Fe2A S4A Fe3A -93.67(16) . . . . ?
S3A Fe3A S4A Fe1A -97.9(2) . . . . ?
S9A Fe3A S4A Fe1A 131.93(17) . . . . ?
S2A Fe3A S4A Fe1A 13.96(16) . . . . ?
S3A Fe3A S4A Fe2A -18.8(2) . . . . ?
S9A Fe3A S4A Fe2A -149.01(17) . . . . ?
S2A Fe3A S4A Fe2A 93.02(15) . . . . ?
S6A Ni1A S5A C71A 3.6(5) . . . . ?
S1A Ni1A S5A C71A 177.2(5) . . . . ?
S2A Ni1A S5A C71A 72.8(9) . . . . ?
S3A Ni1A S5A C71A -103.6(5) . . . . ?
S1A Ni1A S6A C76A -39.8(12) . . . . ?
S5A Ni1A S6A C76A -7.0(5) . . . . ?
S2A Ni1A S6A C76A -170.9(5) . . . . ?
S3A Ni1A S6A C76A 108.1(5) . . . . ?
S3A Fe2A S7A C63A 155.5(6) . . . . ?
S1A Fe2A S7A C63A -86.3(6) . . . . ?
S4A Fe2A S7A C63A 39.6(6) . . . . ?
S1A Fe1A S8A C23A 138.3(5) . . . . ?
S4A Fe1A S8A C23A 17.6(6) . . . . ?
S2A Fe1A S8A C23A -109.2(5) . . . . ?
S3A Fe3A S9A C43A -96.0(6) . . . . ?
S2A Fe3A S9A C43A 145.0(6) . . . . ?
S4A Fe3A S9A C43A 28.1(6) . . . . ?
C11A S11A C1A C2A -103.6(12) . . . . ?
C11A S11A C1A C6A 67.3(12) . . . . ?
C6A C1A C2A C3A -0.4(19) . . . . ?
S11A C1A C2A C3A 170.6(10) . . . . ?
C6A C1A C2A S12A -174.2(10) . . . . ?
S11A C1A C2A S12A -3.1(16) . . . . ?
C21A S12A C2A C1A -52.8(12) . . . . ?
C21A S12A C2A C3A 133.2(11) . . . . ?
C1A C2A C3A C4A 2(2) . . . . ?
S12A C2A C3A C4A 175.9(10) . . . . ?
C1A C2A C3A S13A -169.4(10) . . . . ?
S12A C2A C3A S13A 4.7(15) . . . . ?
C31A S13A C3A C2A 70.5(12) . . . . ?
C31A S13A C3A C4A -100.8(13) . . . . ?
C2A C3A C4A C5A -4(2) . . . . ?
S13A C3A C4A C5A 167.5(11) . . . . ?
C2A C3A C4A S14A -178.9(10) . . . . ?
S13A C3A C4A S14A -7.8(17) . . . . ?
C41A S14A C4A C3A -47.1(14) . . . . ?
C41A S14A C4A C5A 137.4(11) . . . . ?
C3A C4A C5A C6A 4(2) . . . . ?
S14A C4A C5A C6A 179.4(10) . . . . ?
C3A C4A C5A S15A -168.7(11) . . . . ?
S14A C4A C5A S15A 6.8(16) . . . . ?
C51A S15A C5A C6A -101.7(13) . . . . ?
C51A S15A C5A C4A 70.5(13) . . . . ?
C4A C5A C6A C1A -2(2) . . . . ?
S15A C5A C6A C1A 170.0(11) . . . . ?
C4A C5A C6A S16A -175.9(10) . . . . ?
S15A C5A C6A S16A -3.5(17) . . . . ?
C2A C1A C6A C5A 1(2) . . . . ?
S11A C1A C6A C5A -170.3(11) . . . . ?
C2A C1A C6A S16A 174.5(10) . . . . ?
S11A C1A C6A S16A 3.5(15) . . . . ?
C61A S16A C6A C5A -56.1(13) . . . . ?
C61A S16A C6A C1A 130.1(11) . . . . ?
C1A S11A C11A C16A -147.0(14) . . . . ?
C1A S11A C11A C12A 40.8(15) . . . . ?
C16A C11A C12A C13A 3(3) . . . . ?
S11A C11A C12A C13A 175.9(13) . . . . ?
C11A C12A C13A C14A -9(3) . . . . ?
C12A C13A C14A C15A 10(3) . . . . ?
C12A C13A C14A C17A -170.9(16) . . . . ?
C13A C14A C15A C16A -6(3) . . . . ?
C17A C14A C15A C16A 174.9(18) . . . . ?
C12A C11A C16A C15A 1(3) . . . . ?
S11A C11A C16A C15A -171.8(14) . . . . ?
C14A C15A C16A C11A 0(3) . . . . ?
C2A S12A C21A C22A -38.9(12) . . . . ?
C2A S12A C21A C26A 147.4(10) . . . . ?
C26A C21A C22A C23A -0.4(19) . . . . ?
S12A C21A C22A C23A -173.6(10) . . . . ?
C21A C22A C23A C24A -1(2) . . . . ?
C21A C22A C23A S8A -179.9(9) . . . . ?
Fe1A S8A C23A C24A 176.3(10) . . . . ?
Fe1A S8A C23A C22A -4.7(14) . . . . ?
C22A C23A C24A C25A 2(2) . . . . ?
S8A C23A C24A C25A -178.6(11) . . . . ?
C22A C23A C24A C27A 177.3(13) . . . . ?
S8A C23A C24A C27A -3.6(19) . . . . ?
C23A C24A C25A C26A -3(2) . . . . ?
C27A C24A C25A C26A -177.6(14) . . . . ?
C22A C21A C26A C25A 0(2) . . . . ?
S12A C21A C26A C25A 173.9(11) . . . . ?
C22A C21A C26A C28A 177.4(13) . . . . ?
S12A C21A C26A C28A -9.1(18) . . . . ?
C24A C25A C26A C21A 1(2) . . . . ?
C24A C25A C26A C28A -175.9(14) . . . . ?
C3A S13A C31A C36A -149.5(13) . . . . ?
C3A S13A C31A C32A 37.5(16) . . . . ?
C36A C31A C32A C33A 1(3) . . . . ?
S13A C31A C32A C33A 173.4(12) . . . . ?
C31A C32A C33A C34A -6(3) . . . . ?
C32A C33A C34A C35A 10(3) . . . . ?
C32A C33A C34A C37A -175.3(17) . . . . ?
C33A C34A C35A C36A -10(3) . . . . ?
C37A C34A C35A C36A 175.0(17) . . . . ?
C32A C31A C36A C35A -1(3) . . . . ?
S13A C31A C36A C35A -174.1(13) . . . . ?
C34A C35A C36A C31A 6(3) . . . . ?
C4A S14A C41A C42A -43.4(15) . . . . ?
C4A S14A C41A C46A 128.9(13) . . . . ?
C46A C41A C42A C43A 8(2) . . . . ?
S14A C41A C42A C43A 179.7(12) . . . . ?
C41A C42A C43A C44A -1(2) . . . . ?
C41A C42A C43A S9A 176.3(11) . . . . ?
Fe3A S9A C43A C42A -0.3(15) . . . . ?
Fe3A S9A C43A C44A 176.8(12) . . . . ?
C42A C43A C44A C45A -8(3) . . . . ?
S9A C43A C44A C45A 174.7(14) . . . . ?
C42A C43A C44A C47A -177.8(15) . . . . ?
S9A C43A C44A C47A 5(2) . . . . ?
C43A C44A C45A C46A 10(3) . . . . ?
C47A C44A C45A C46A -179.4(17) . . . . ?
C44A C45A C46A C41A -4(3) . . . . ?
C44A C45A C46A C48A -175.5(18) . . . . ?
C42A C41A C46A C45A -5(2) . . . . ?
S14A C41A C46A C45A -177.9(13) . . . . ?
C42A C41A C46A C48A 166.1(17) . . . . ?
S14A C41A C46A C48A -7(2) . . . . ?
C5A S15A C51A C52A 38.3(16) . . . . ?
C5A S15A C51A C56A -147.0(15) . . . . ?
C56A C51A C52A C53A 0(3) . . . . ?
S15A C51A C52A C53A 174.4(13) . . . . ?
C51A C52A C53A C54A -3(3) . . . . ?
C52A C53A C54A C55A 4(3) . . . . ?
C52A C53A C54A C57A 176.6(18) . . . . ?
C53A C54A C55A C56A -2(4) . . . . ?
C57A C54A C55A C56A -175(2) . . . . ?
C54A C55A C56A C51A -1(3) . . . . ?
C52A C51A C56A C55A 2(3) . . . . ?
S15A C51A C56A C55A -173.0(16) . . . . ?
C6A S16A C61A C62A -23.1(15) . . . . ?
C6A S16A C61A C66A 161.6(11) . . . . ?
C66A C61A C62A C63A 0(2) . . . . ?
S16A C61A C62A C63A -174.9(11) . . . . ?
C61A C62A C63A C64A 0(2) . . . . ?
C61A C62A C63A S7A -177.5(11) . . . . ?
Fe2A S7A C63A C62A -30.3(14) . . . . ?
Fe2A S7A C63A C64A 152.2(11) . . . . ?
C62A C63A C64A C65A 1(2) . . . . ?
S7A C63A C64A C65A 178.7(12) . . . . ?
C62A C63A C64A C67A 177.9(15) . . . . ?
S7A C63A C64A C67A -4(2) . . . . ?
C63A C64A C65A C66A -2(3) . . . . ?
C67A C64A C65A C66A -179.4(15) . . . . ?
C64A C65A C66A C61A 3(2) . . . . ?
C64A C65A C66A C68A -178.8(15) . . . . ?
C62A C61A C66A C65A -2(2) . . . . ?
S16A C61A C66A C65A 174.0(11) . . . . ?
C62A C61A C66A C68A 179.9(14) . . . . ?
S16A C61A C66A C68A -4.4(19) . . . . ?
Ni1A S5A C71A C72A 177.2(5) . . . . ?
Ni1A S5A C71A C76A 1.3(7) . . . . ?
C76A C71A C72A C73A 0.0 . . . . ?
S5A C71A C72A C73A -175.8(9) . . . . ?
C71A C72A C73A C74A 0.0 . . . . ?
C72A C73A C74A C75A 0.0 . . . . ?
C72A C73A C74A C77A 176.8(13) . . . . ?
C73A C74A C75A C76A 0.0 . . . . ?
C77A C74A C75A C76A -176.5(14) . . . . ?
C74A C75A C76A C71A 0.0 . . . . ?
C74A C75A C76A S6A -176.4(9) . . . . ?
C72A C71A C76A C75A 0.0 . . . . ?
S5A C71A C76A C75A 175.9(9) . . . . ?
C72A C71A C76A S6A 176.6(9) . . . . ?
S5A C71A C76A S6A -7.5(8) . . . . ?
Ni1A S6A C76A C75A -173.4(5) . . . . ?
Ni1A S6A C76A C71A 10.1(7) . . . . ?
C13 N1 C11 C12 54(2) . . . . ?
C15 N1 C11 C12 179.5(14) . . . . ?
C17 N1 C11 C12 -60.3(18) . . . . ?
C11 N1 C13 C14 54(2) . . . . ?
C15 N1 C13 C14 -69.6(17) . . . . ?
C17 N1 C13 C14 173.3(14) . . . . ?
C11 N1 C15 C16 169.5(13) . . . . ?
C13 N1 C15 C16 -63.7(17) . . . . ?
C17 N1 C15 C16 48.9(17) . . . . ?
C11 N1 C17 C18 -59.4(18) . . . . ?
C13 N1 C17 C18 178.7(14) . . . . ?
C15 N1 C17 C18 60.3(17) . . . . ?
C25 N2 C21 C22 -175.3(16) . . . . ?
C27 N2 C21 C22 63(2) . . . . ?
C23 N2 C21 C22 -55(2) . . . . ?
C25 N2 C23 C24 54(2) . . . . ?
C27 N2 C23 C24 178.2(16) . . . . ?
C21 N2 C23 C24 -62(2) . . . . ?
C27 N2 C25 C26 -59.9(19) . . . . ?
C21 N2 C25 C26 -179.0(15) . . . . ?
C23 N2 C25 C26 61(2) . . . . ?
C25 N2 C27 C28 -59.8(18) . . . . ?
C21 N2 C27 C28 57(2) . . . . ?
C23 N2 C27 C28 176.8(15) . . . . ?
C35 N3 C31 C32 -178.8(18) . . . . ?
C33 N3 C31 C32 -56(3) . . . . ?
C37 N3 C31 C32 60(2) . . . . ?
C31 N3 C33 C34 -56(2) . . . . ?
C35 N3 C33 C34 67(2) . . . . ?
C37 N3 C33 C34 -179.9(16) . . . . ?
C31 N3 C35 C36 -172.6(17) . . . . ?
C33 N3 C35 C36 63(2) . . . . ?
C37 N3 C35 C36 -47(2) . . . . ?
C31 N3 C37 C38 57(2) . . . . ?
C35 N3 C37 C38 -64(2) . . . . ?
C33 N3 C37 C38 179.6(17) . . . . ?
C45 N4 C41 C42 -177.6(16) . . . . ?
C43 N4 C41 C42 -57(2) . . . . ?
C47 N4 C41 C42 62(2) . . . . ?
C45 N4 C43 C44 55(2) . . . . ?
C47 N4 C43 C44 177.0(15) . . . . ?
C41 N4 C43 C44 -61(2) . . . . ?
C43 N4 C45 C46 55(2) . . . . ?
C47 N4 C45 C46 -65(2) . . . . ?
C41 N4 C45 C46 174.1(16) . . . . ?
C45 N4 C47 C48 -61.7(19) . . . . ?
C43 N4 C47 C48 176.0(15) . . . . ?
C41 N4 C47 C48 55(2) . . . . ?
C55' N5 C51' C52' 172(2) . . . . ?
C53' N5 C51' C52' -65(2) . . . . ?
C57' N5 C51' C52' 52(2) . . . . ?
C55' N5 C53' C54' 88(2) . . . . ?
C57' N5 C53' C54' -149(2) . . . . ?
C51' N5 C53' C54' -32(3) . . . . ?
C53' N5 C55' C56' 23(2) . . . . ?
C57' N5 C55' C56' -98.6(19) . . . . ?
C51' N5 C55' C56' 144.5(18) . . . . ?
C55' N5 C57' C58' -59(2) . . . . ?
C53' N5 C57' C58' 176(2) . . . . ?
C51' N5 C57' C58' 58(2) . . . . ?
C53" N5 C51" C52" -80(4) . . . . ?
C55" N5 C51" C52" 44(4) . . . . ?
C57" N5 C51" C52" 162(4) . . . . ?
C51" N5 C53" C54" 154(4) . . . . ?
C55" N5 C53" C54" 29(4) . . . . ?
C57" N5 C53" C54" -88(4) . . . . ?
C51" N5 C55" C56" 85(5) . . . . ?
C53" N5 C55" C56" -150(4) . . . . ?
C57" N5 C55" C56" -34(5) . . . . ?
C51" N5 C57" C58" 178(4) . . . . ?
C53" N5 C57" C58" 58(4) . . . . ?
C55" N5 C57" C58" -60(4) . . . . ?
C67' N6' C61' C62' 174(3) . . . . ?
C65' N6' C61' C62' -66(3) . . . . ?
C63' N6' C61' C62' 52(3) . . . . ?
C67' N6' C63' C64' -50(3) . . . . ?
C61' N6' C63' C64' 70(3) . . . . ?
C65' N6' C63' C64' -170(3) . . . . ?
C67' N6' C65' C66' 49(3) . . . . ?
C61' N6' C65' C66' -70(2) . . . . ?
C63' N6' C65' C66' 170(2) . . . . ?
C61' N6' C67' C68' 178(2) . . . . ?
C65' N6' C67' C68' 58(2) . . . . ?
C63' N6' C67' C68' -61(2) . . . . ?
C65" N6" C61" C62" -46(2) . . . . ?
C67" N6" C61" C62" 74(2) . . . . ?
C63" N6" C61" C62" -166(2) . . . . ?
C65" N6" C63" C64" 49(4) . . . . ?
C67" N6" C63" C64" -72(4) . . . . ?
C61" N6" C63" C64" 168(4) . . . . ?
C67" N6" C65" C66" -178(2) . . . . ?
C63" N6" C65" C66" 62(3) . . . . ?
C61" N6" C65" C66" -58(3) . . . . ?
C65" N6" C67" C68" -162(4) . . . . ?
C63" N6" C67" C68" -41(4) . . . . ?
C61" N6" C67" C68" 79(4) . . . . ?
